data_7016016
loop_
_publ_author_name
'Stephenson, Andrew'
'Ward, Michael D.'

_publ_section_title
;
 An octanuclear coordination cage with a 'cuneane' core-a topological
 isomer of a cubic cage.
;
_journal_issue 31
_journal_name_full 'Dalton transactions (Cambridge, England : 2003)'
_journal_page_first 7824
_journal_page_last 7826
_journal_paper_doi 10.1039/c0dt01767a
_journal_volume 40
_journal_year 2011
_chemical_formula_sum 'C352 H288 B16 F64 N80 Ni8'
_chemical_formula_weight 7497.26
_chemical_name_systematic
;
?
;
_space_group_IT_number 14
_symmetry_cell_setting monoclinic
_symmetry_space_group_name_Hall '-P 2ybc'
_symmetry_space_group_name_H-M 'P 1 21/c 1'
_atom_sites_solution_hydrogens geom
_atom_sites_solution_primary direct
_atom_sites_solution_secondary difmap
_audit_creation_method SHELXL-97
_cell_angle_alpha 90.00
_cell_angle_beta 109.165(3)
_cell_angle_gamma 90.00
_cell_formula_units_Z 4
_cell_length_a 26.972(3)
_cell_length_b 36.793(4)
_cell_length_c 40.869(6)
_cell_measurement_reflns_used 12682
_cell_measurement_temperature 120(2)
_cell_measurement_theta_max 25.03
_cell_measurement_theta_min 2.91
_cell_volume 38310(8)
_computing_cell_refinement 'Bruker XSCANS'
_computing_data_collection 'Bruker XSCANS'
_computing_data_reduction 'Bruker SHELXTL'
_computing_molecular_graphics 'Bruker SHELXTL'
_computing_publication_material 'Bruker SHELXTL'
_computing_structure_refinement 'Bruker SHELXTL'
_computing_structure_solution 'Bruker SHELXTL'
_diffrn_ambient_temperature 120(2)
_diffrn_measured_fraction_theta_full 0.766
_diffrn_measured_fraction_theta_max 0.766
_diffrn_measurement_device_type 'Bruker P4'
_diffrn_measurement_method '\w scans'
_diffrn_radiation_monochromator graphite
_diffrn_radiation_source 'sealed tube'
_diffrn_radiation_type MoK\a
_diffrn_radiation_wavelength 0.71073
_diffrn_reflns_av_R_equivalents 0.0767
_diffrn_reflns_av_sigmaI/netI 0.1558
_diffrn_reflns_limit_h_max 26
_diffrn_reflns_limit_h_min -25
_diffrn_reflns_limit_k_max 36
_diffrn_reflns_limit_k_min -36
_diffrn_reflns_limit_l_max 40
_diffrn_reflns_limit_l_min -40
_diffrn_reflns_number 78103
_diffrn_reflns_theta_full 20.82
_diffrn_reflns_theta_max 20.82
_diffrn_reflns_theta_min 2.92
_exptl_absorpt_coefficient_mu 0.478
_exptl_absorpt_correction_T_max 0.9628
_exptl_absorpt_correction_T_min 0.9105
_exptl_absorpt_correction_type multi-scan
_exptl_absorpt_process_details sadabs
_exptl_crystal_colour colourless
_exptl_crystal_density_diffrn 1.300
_exptl_crystal_density_method 'not measured'
_exptl_crystal_description blade
_exptl_crystal_F_000 15360
_exptl_crystal_size_max 0.20
_exptl_crystal_size_mid 0.14
_exptl_crystal_size_min 0.08
_refine_diff_density_max 1.047
_refine_diff_density_min -0.548
_refine_diff_density_rms 0.121
_refine_ls_extinction_method none
_refine_ls_goodness_of_fit_ref 1.251
_refine_ls_hydrogen_treatment constr
_refine_ls_matrix_type full
_refine_ls_number_parameters 3483
_refine_ls_number_reflns 30705
_refine_ls_number_restraints 4268
_refine_ls_restrained_S_all 1.190
_refine_ls_R_factor_all 0.2421
_refine_ls_R_factor_gt 0.1559
_refine_ls_shift/su_max 0.000
_refine_ls_shift/su_mean 0.000
_refine_ls_structure_factor_coef Fsqd
_refine_ls_weighting_details 'calc w=1/[\s^2^(Fo^2^)+(0.2000P)^2^+0.0000P] where P=(Fo^2^+2Fc^2^)/3'
_refine_ls_weighting_scheme calc
_refine_ls_wR_factor_gt 0.3690
_refine_ls_wR_factor_ref 0.4153
_reflns_number_gt 14052
_reflns_number_total 30705
_reflns_threshold_expression >2sigma(I)
_cod_data_source_file c0dt01767a.txt
_cod_data_source_block p21
_cod_depositor_comments
;
The following automatic conversions were performed:

'_symmetry_cell_setting' value 'Monoclinic' changed to 'monoclinic'
according to /home/saulius/struct/CIF-dictionaries/cif_core.dic
dictionary named 'cif_core.dic' version 2.4.1 from 2010-06-29.

Automatic conversion script
Id: cif_fix_values 1715 2011-07-08 13:25:40Z adriana 
;
_cod_original_cell_volume 38311(8)
_cod_original_sg_symbol_H-M 'P2(1)/c '
_cod_database_code 7016016

loop_
_symmetry_equiv_pos_as_xyz
'x, y, z'
'-x, y+1/2, -z+1/2'
'-x, -y, -z'
'x, -y-1/2, z-1/2'

loop_
_atom_site_label
_atom_site_type_symbol
_atom_site_fract_x
_atom_site_fract_y
_atom_site_fract_z
_atom_site_U_iso_or_equiv
_atom_site_adp_type
_atom_site_occupancy
_atom_site_symmetry_multiplicity
_atom_site_calc_flag
_atom_site_refinement_flags
_atom_site_disorder_assembly
_atom_site_disorder_group
Ni1 Ni 0.74438(9) 0.30843(7) 0.58580(7) 0.0864(9) Uani 1 1 d . . .
Ni2 Ni 0.96845(9) 0.32308(6) 0.84023(7) 0.0762(8) Uani 1 1 d . . .
Ni3 Ni 1.02281(9) 0.51121(7) 0.65575(7) 0.0899(9) Uani 1 1 d . . .
Ni4 Ni 0.42910(8) 0.34429(6) 0.66695(7) 0.0703(8) Uani 1 1 d . . .
Ni5 Ni 0.40475(8) 0.52014(6) 0.86109(6) 0.0680(8) Uani 1 1 d . . .
Ni6 Ni 0.38540(11) 0.62083(7) 0.62496(7) 0.0933(9) Uani 1 1 d . . .
Ni7 Ni 0.84072(8) 0.54423(5) 0.94553(6) 0.0630(7) Uani 1 1 d . . .
Ni8 Ni 0.74985(9) 0.69683(6) 0.73189(7) 0.0861(9) Uani 1 1 d . . .
N111 N 0.7662(6) 0.3324(4) 0.5457(3) 0.108(5) Uani 1 1 d GU . .
C112 C 0.8195(5) 0.3295(4) 0.5502(3) 0.108(5) Uani 1 1 d GU . .
C113 C 0.8375(4) 0.3361(4) 0.5226(4) 0.117(5) Uani 1 1 d GU . .
H113 H 0.8739 0.3341 0.5257 0.140 Uiso 1 1 calc R . .
C114 C 0.8024(6) 0.3457(4) 0.4905(3) 0.131(6) Uani 1 1 d GU . .
H114 H 0.8147 0.3503 0.4716 0.157 Uiso 1 1 calc R . .
C115 C 0.7491(5) 0.3487(4) 0.4859(3) 0.124(6) Uani 1 1 d GU . .
H115 H 0.7251 0.3552 0.4640 0.149 Uiso 1 1 calc R . .
C116 C 0.7311(4) 0.3420(4) 0.5135(4) 0.115(5) Uani 1 1 d GU . .
H116 H 0.6947 0.3440 0.5104 0.138 Uiso 1 1 calc R . .
N121 N 0.8678(5) 0.2836(3) 0.6308(3) 0.091(4) Uani 1 1 d GU . .
N122 N 0.8264(3) 0.2981(3) 0.6026(3) 0.084(4) Uani 1 1 d GU . .
C123 C 0.8490(5) 0.3177(3) 0.5811(3) 0.096(4) Uani 1 1 d GU . .
C124 C 0.9045(5) 0.3152(3) 0.5960(4) 0.091(5) Uani 1 1 d GU . .
H124 H 0.9294 0.3258 0.5870 0.109 Uiso 1 1 calc R . .
C125 C 0.9160(4) 0.2941(4) 0.6267(3) 0.090(5) Uani 1 1 d GU . .
H125 H 0.9501 0.2881 0.6419 0.108 Uiso 1 1 calc R . .
C126 C 0.8536(7) 0.2584(5) 0.6543(5) 0.084(4) Uani 1 1 d U . .
H12A H 0.8795 0.2383 0.6601 0.101 Uiso 1 1 calc R . .
H12B H 0.8189 0.2477 0.6417 0.101 Uiso 1 1 calc R . .
N131 N 1.0012(4) 0.3743(2) 0.8542(3) 0.072(4) Uani 1 1 d GU . .
C132 C 0.9698(3) 0.4027(3) 0.8364(3) 0.067(4) Uani 1 1 d GU . .
C133 C 0.9853(4) 0.4385(2) 0.8449(3) 0.065(4) Uani 1 1 d GU . .
H133 H 0.9639 0.4579 0.8328 0.078 Uiso 1 1 calc R . .
C134 C 1.0321(4) 0.4459(2) 0.8712(3) 0.073(4) Uani 1 1 d GU . .
H134 H 1.0427 0.4703 0.8771 0.088 Uiso 1 1 calc R . .
C135 C 1.0634(4) 0.4175(3) 0.8890(3) 0.086(5) Uani 1 1 d GU . .
H135 H 1.0954 0.4225 0.9070 0.103 Uiso 1 1 calc R . .
C136 C 1.0480(4) 0.3817(3) 0.8805(3) 0.079(5) Uani 1 1 d GU . .
H136 H 1.0694 0.3623 0.8926 0.095 Uiso 1 1 calc R . .
N141 N 0.8549(4) 0.3537(2) 0.7884(3) 0.079(4) Uani 1 1 d GU . .
N142 N 0.9074(4) 0.3568(2) 0.8111(3) 0.078(4) Uani 1 1 d GU . .
C143 C 0.9216(4) 0.3941(3) 0.8133(3) 0.067(4) Uani 1 1 d GU . .
C144 C 0.8779(5) 0.4141(2) 0.7919(3) 0.069(4) Uani 1 1 d GU . .
H144 H 0.8764 0.4396 0.7885 0.083 Uiso 1 1 calc R . .
C145 C 0.8366(4) 0.3891(3) 0.7765(3) 0.080(5) Uani 1 1 d GU . .
H145 H 0.8028 0.3950 0.7610 0.095 Uiso 1 1 calc R . .
C146 C 0.8308(7) 0.3204(4) 0.7776(5) 0.078(4) Uani 1 1 d U . .
H14A H 0.7927 0.3233 0.7731 0.094 Uiso 1 1 calc R . .
H14B H 0.8440 0.3030 0.7970 0.094 Uiso 1 1 calc R . .
C151 C 0.8516(5) 0.2748(3) 0.6869(3) 0.078(4) Uani 1 1 d GU . .
C152 C 0.8651(4) 0.3107(3) 0.6960(3) 0.092(5) Uani 1 1 d GU . .
H152 H 0.8789 0.3254 0.6819 0.110 Uiso 1 1 calc R . .
C153 C 0.8584(4) 0.3252(2) 0.7256(3) 0.087(5) Uani 1 1 d GU . .
H153 H 0.8676 0.3498 0.7318 0.104 Uiso 1 1 calc R . .
C154 C 0.8382(5) 0.3037(3) 0.7463(3) 0.085(4) Uani 1 1 d GU . .
C155 C 0.8247(5) 0.2678(3) 0.7372(3) 0.082(4) Uani 1 1 d GDU . .
C156 C 0.8314(4) 0.2533(2) 0.7075(4) 0.084(4) Uani 1 1 d GDU . .
C161 C 0.8013(6) 0.2465(4) 0.7562(4) 0.086(5) Uani 1 1 d DU . .
H161 H 0.7918 0.2571 0.7744 0.103 Uiso 1 1 calc R . .
C162 C 0.7917(7) 0.2098(4) 0.7487(5) 0.088(5) Uani 1 1 d DU . .
H162 H 0.7793 0.1946 0.7631 0.106 Uiso 1 1 calc R . .
C163 C 0.8006(7) 0.1959(4) 0.7195(5) 0.095(5) Uani 1 1 d DU . .
H163 H 0.7913 0.1714 0.7130 0.114 Uiso 1 1 calc R . .
C164 C 0.8226(7) 0.2166(4) 0.6996(4) 0.090(5) Uani 1 1 d DU . .
H164 H 0.8315 0.2060 0.6811 0.107 Uiso 1 1 calc R . .
N211 N 0.7259(4) 0.2861(4) 0.6282(3) 0.095(4) Uani 1 1 d GU . .
C212 C 0.7303(4) 0.3101(3) 0.6554(4) 0.085(4) Uani 1 1 d GU . .
C213 C 0.7133(4) 0.2996(3) 0.6826(3) 0.093(5) Uani 1 1 d GU . .
H213 H 0.7163 0.3160 0.7011 0.112 Uiso 1 1 calc R . .
C214 C 0.6919(4) 0.2653(4) 0.6827(3) 0.101(5) Uani 1 1 d GU . .
H214 H 0.6803 0.2581 0.7013 0.121 Uiso 1 1 calc R . .
C215 C 0.6876(4) 0.2414(3) 0.6556(4) 0.102(5) Uani 1 1 d GU . .
H215 H 0.6729 0.2179 0.6556 0.123 Uiso 1 1 calc R . .
C216 C 0.7045(4) 0.2518(3) 0.6283(3) 0.098(5) Uani 1 1 d GU . .
H216 H 0.7015 0.2354 0.6098 0.118 Uiso 1 1 calc R . .
N221 N 0.7668(4) 0.3890(3) 0.6185(3) 0.090(4) Uani 1 1 d GU . .
N222 N 0.7521(4) 0.3519(3) 0.6184(3) 0.088(4) Uani 1 1 d GU . .
C223 C 0.7463(4) 0.3441(3) 0.6510(4) 0.086(4) Uani 1 1 d GU . .
C224 C 0.7574(5) 0.3763(4) 0.6712(3) 0.089(5) Uani 1 1 d GU . .
H224 H 0.7565 0.3788 0.6942 0.107 Uiso 1 1 calc R . .
C225 C 0.7700(4) 0.4041(3) 0.6512(4) 0.094(5) Uani 1 1 d GU . .
H225 H 0.7790 0.4285 0.6583 0.113 Uiso 1 1 calc R . .
C226 C 0.7781(7) 0.4075(5) 0.5914(6) 0.100(5) Uani 1 1 d U . .
H22A H 0.7640 0.4325 0.5897 0.120 Uiso 1 1 calc R . .
H22B H 0.7599 0.3950 0.5692 0.120 Uiso 1 1 calc R . .
N231 N 1.0806(4) 0.5114(4) 0.7043(3) 0.090(4) Uani 1 1 d GU . .
C232 C 1.0988(5) 0.4772(3) 0.7172(3) 0.087(4) Uani 1 1 d GU . .
C233 C 1.1388(5) 0.4739(3) 0.7488(4) 0.095(5) Uani 1 1 d GU . .
H233 H 1.1513 0.4505 0.7576 0.114 Uiso 1 1 calc R . .
C234 C 1.1607(4) 0.5048(4) 0.7675(3) 0.098(5) Uani 1 1 d GU . .
H234 H 1.1881 0.5026 0.7891 0.118 Uiso 1 1 calc R . .
C235 C 1.1426(5) 0.5390(3) 0.7546(3) 0.104(5) Uani 1 1 d GU . .
H235 H 1.1575 0.5602 0.7674 0.125 Uiso 1 1 calc R . .
C236 C 1.1025(5) 0.5423(3) 0.7230(3) 0.098(5) Uani 1 1 d GU . .
H236 H 1.0901 0.5657 0.7142 0.118 Uiso 1 1 calc R . .
N241 N 1.0319(4) 0.4220(4) 0.6448(3) 0.088(4) Uani 1 1 d GU . .
N242 N 1.0434(4) 0.4557(3) 0.6626(3) 0.081(4) Uani 1 1 d GU . .
C243 C 1.0758(5) 0.4486(3) 0.6972(3) 0.083(4) Uani 1 1 d GU . .
C244 C 1.0843(4) 0.4105(4) 0.7007(3) 0.088(5) Uani 1 1 d GU . .
H244 H 1.1046 0.3981 0.7211 0.106 Uiso 1 1 calc R . .
C245 C 1.0572(5) 0.3941(3) 0.6683(4) 0.083(5) Uani 1 1 d GU . .
H245 H 1.0561 0.3688 0.6632 0.100 Uiso 1 1 calc R . .
C246 C 0.9980(6) 0.4212(5) 0.6087(5) 0.089(5) Uani 1 1 d U . .
H24A H 1.0099 0.4016 0.5964 0.107 Uiso 1 1 calc R . .
H24B H 1.0013 0.4446 0.5975 0.107 Uiso 1 1 calc R . .
C251 C 0.8355(4) 0.4093(3) 0.5963(4) 0.095(4) Uani 1 1 d GU . .
C252 C 0.8725(5) 0.4037(3) 0.6287(3) 0.088(5) Uani 1 1 d GU . .
H252 H 0.8614 0.3978 0.6479 0.106 Uiso 1 1 calc R . .
C253 C 0.9257(5) 0.4066(3) 0.6332(3) 0.086(5) Uani 1 1 d GU . .
H253 H 0.9510 0.4027 0.6554 0.104 Uiso 1 1 calc R . .
C254 C 0.9418(4) 0.4151(3) 0.6051(4) 0.092(4) Uani 1 1 d GU . .
C255 C 0.9048(6) 0.4208(4) 0.5726(3) 0.107(5) Uani 1 1 d GDU . .
C256 C 0.8516(5) 0.4179(4) 0.5682(3) 0.107(5) Uani 1 1 d GDU . .
C261 C 0.9202(6) 0.4249(6) 0.5431(4) 0.112(5) Uani 1 1 d DU . .
H261 H 0.9564 0.4236 0.5455 0.135 Uiso 1 1 calc R . .
C262 C 0.8839(7) 0.4307(6) 0.5104(4) 0.125(6) Uani 1 1 d DU . .
H262 H 0.8949 0.4340 0.4908 0.151 Uiso 1 1 calc R . .
C263 C 0.8304(8) 0.4315(6) 0.5073(4) 0.128(6) Uani 1 1 d DU . .
H263 H 0.8049 0.4358 0.4853 0.153 Uiso 1 1 calc R . .
C264 C 0.8141(6) 0.4260(6) 0.5361(4) 0.120(6) Uani 1 1 d DU . .
H264 H 0.7780 0.4278 0.5339 0.144 Uiso 1 1 calc R . .
N311 N 0.9364(6) 0.2720(4) 0.8220(4) 0.080(4) Uani 1 1 d U . .
C312 C 0.9450(7) 0.2594(5) 0.7942(6) 0.075(4) Uani 1 1 d U . .
C313 C 0.9376(7) 0.2238(5) 0.7851(5) 0.084(5) Uani 1 1 d U . .
H313 H 0.9492 0.2146 0.7672 0.101 Uiso 1 1 calc R . .
C314 C 0.9137(7) 0.2016(5) 0.8014(6) 0.085(5) Uani 1 1 d U . .
H314 H 0.9051 0.1773 0.7936 0.102 Uiso 1 1 calc R . .
C315 C 0.9021(7) 0.2149(5) 0.8298(5) 0.087(5) Uani 1 1 d U . .
H315 H 0.8858 0.1996 0.8421 0.104 Uiso 1 1 calc R . .
C316 C 0.9140(7) 0.2500(5) 0.8401(5) 0.084(5) Uani 1 1 d U . .
H316 H 0.9067 0.2591 0.8598 0.100 Uiso 1 1 calc R . .
N321 N 1.0229(6) 0.3288(4) 0.7797(4) 0.078(4) Uani 1 1 d U . .
N322 N 0.9953(6) 0.3138(4) 0.7980(4) 0.079(4) Uani 1 1 d U . .
C323 C 0.9737(8) 0.2821(5) 0.7809(6) 0.080(4) Uani 1 1 d U . .
C324 C 0.9906(7) 0.2794(5) 0.7516(6) 0.088(5) Uani 1 1 d U . .
H324 H 0.9820 0.2608 0.7346 0.106 Uiso 1 1 calc R . .
C325 C 1.0221(8) 0.3095(5) 0.7527(5) 0.087(5) Uani 1 1 d U . .
H325 H 1.0399 0.3151 0.7368 0.105 Uiso 1 1 calc R . .
C326 C 1.0548(7) 0.3598(4) 0.7937(5) 0.080(4) Uani 1 1 d U . .
H32A H 1.0893 0.3559 0.7906 0.096 Uiso 1 1 calc R . .
H32B H 1.0610 0.3602 0.8190 0.096 Uiso 1 1 calc R . .
N331 N 0.9615(7) 0.5093(4) 0.6069(5) 0.095(4) Uani 1 1 d U . .
C332 C 0.9129(8) 0.5056(5) 0.6095(6) 0.085(4) Uani 1 1 d U . .
C333 C 0.8716(8) 0.5072(5) 0.5815(6) 0.101(5) Uani 1 1 d U . .
H333 H 0.8382 0.5044 0.5842 0.121 Uiso 1 1 calc R . .
C334 C 0.8730(9) 0.5124(6) 0.5491(6) 0.116(6) Uani 1 1 d U . .
H334 H 0.8422 0.5125 0.5293 0.139 Uiso 1 1 calc R . .
C335 C 0.9220(8) 0.5176(6) 0.5468(6) 0.120(6) Uani 1 1 d U . .
H335 H 0.9263 0.5224 0.5251 0.143 Uiso 1 1 calc R . .
C336 C 0.9669(9) 0.5158(6) 0.5777(6) 0.105(5) Uani 1 1 d U . .
H336 H 1.0010 0.5196 0.5763 0.126 Uiso 1 1 calc R . .
N341 N 0.9404(6) 0.5009(4) 0.6988(5) 0.079(4) Uani 1 1 d U . .
N342 N 0.9540(6) 0.5035(4) 0.6702(4) 0.075(4) Uani 1 1 d U . .
C343 C 0.9104(8) 0.5031(5) 0.6445(6) 0.083(4) Uani 1 1 d U . .
C344 C 0.8693(8) 0.4991(5) 0.6576(6) 0.088(5) Uani 1 1 d U . .
H344 H 0.8332 0.4979 0.6440 0.105 Uiso 1 1 calc R . .
C345 C 0.8868(8) 0.4972(5) 0.6910(6) 0.084(5) Uani 1 1 d U . .
H345 H 0.8675 0.4940 0.7064 0.101 Uiso 1 1 calc R . .
C346 C 0.9783(7) 0.5024(5) 0.7327(5) 0.082(4) Uani 1 1 d U . .
H34A H 0.9629 0.5162 0.7477 0.098 Uiso 1 1 calc R . .
H34B H 1.0090 0.5163 0.7313 0.098 Uiso 1 1 calc R . .
C351 C 1.0353(5) 0.3984(3) 0.7793(3) 0.077(4) Uani 1 1 d GU . .
C352 C 0.9920(4) 0.4002(3) 0.7493(3) 0.081(5) Uani 1 1 d GU . .
H352 H 0.9752 0.3785 0.7387 0.097 Uiso 1 1 calc R . .
C353 C 0.9734(4) 0.4338(3) 0.7348(3) 0.077(4) Uani 1 1 d GU . .
H353 H 0.9438 0.4350 0.7143 0.092 Uiso 1 1 calc R . .
C354 C 0.9980(5) 0.4655(2) 0.7503(3) 0.074(4) Uani 1 1 d GU . .
C355 C 1.0413(5) 0.4637(3) 0.7803(3) 0.085(4) Uani 1 1 d GDU . .
C356 C 1.0599(4) 0.4302(4) 0.7949(3) 0.081(4) Uani 1 1 d GDU . .
C361 C 1.0635(7) 0.4954(4) 0.7984(5) 0.101(5) Uani 1 1 d DU . .
H361 H 1.0491 0.5185 0.7902 0.121 Uiso 1 1 calc R . .
C362 C 1.1063(6) 0.4927(5) 0.8284(4) 0.096(5) Uani 1 1 d DU . .
H362 H 1.1191 0.5139 0.8418 0.115 Uiso 1 1 calc R . .
C363 C 1.1309(6) 0.4597(5) 0.8391(5) 0.088(5) Uani 1 1 d DU . .
H363 H 1.1633 0.4586 0.8576 0.106 Uiso 1 1 calc R . .
C364 C 1.1075(6) 0.4283(4) 0.8226(4) 0.086(5) Uani 1 1 d DU . .
H364 H 1.1235 0.4054 0.8300 0.103 Uiso 1 1 calc R . .
N411 N 0.4456(4) 0.3616(3) 0.6235(3) 0.087(4) Uani 1 1 d GU . .
C412 C 0.4754(4) 0.3932(3) 0.6289(3) 0.079(4) Uani 1 1 d GU . .
C413 C 0.4915(4) 0.4072(3) 0.6025(4) 0.091(5) Uani 1 1 d GU . .
H413 H 0.5120 0.4288 0.6062 0.110 Uiso 1 1 calc R . .
C414 C 0.4777(5) 0.3897(4) 0.5706(3) 0.104(5) Uani 1 1 d GU . .
H414 H 0.4887 0.3993 0.5525 0.125 Uiso 1 1 calc R . .
C415 C 0.4479(5) 0.3581(4) 0.5652(3) 0.106(5) Uani 1 1 d GU . .
H415 H 0.4384 0.3461 0.5434 0.127 Uiso 1 1 calc R . .
C416 C 0.4318(4) 0.3440(3) 0.5917(4) 0.099(5) Uani 1 1 d GU . .
H416 H 0.4113 0.3225 0.5880 0.119 Uiso 1 1 calc R . .
N421 N 0.5025(4) 0.4073(3) 0.7182(3) 0.078(4) Uani 1 1 d GU . .
N422 N 0.4802(4) 0.3884(2) 0.6864(4) 0.080(4) Uani 1 1 d GU . .
C423 C 0.4924(5) 0.4080(3) 0.6601(3) 0.083(4) Uani 1 1 d GU . .
C424 C 0.5223(4) 0.4390(3) 0.6756(4) 0.077(4) Uani 1 1 d GU . .
H424 H 0.5358 0.4569 0.6640 0.093 Uiso 1 1 calc R . .
C425 C 0.5285(4) 0.4386(3) 0.7115(3) 0.076(4) Uani 1 1 d GU . .
H425 H 0.5468 0.4562 0.7281 0.091 Uiso 1 1 calc R . .
C426 C 0.5009(7) 0.3931(5) 0.7502(5) 0.078(4) Uani 1 1 d U . .
H42A H 0.5347 0.3984 0.7684 0.094 Uiso 1 1 calc R . .
H42B H 0.4973 0.3663 0.7481 0.094 Uiso 1 1 calc R . .
N431 N 0.3782(4) 0.5738(2) 0.8491(3) 0.067(4) Uani 1 1 d GU . .
C432 C 0.3334(4) 0.5771(3) 0.8202(3) 0.075(4) Uani 1 1 d GU . .
C433 C 0.3041(4) 0.6089(3) 0.8148(3) 0.081(5) Uani 1 1 d GU . .
H433 H 0.2735 0.6112 0.7950 0.098 Uiso 1 1 calc R . .
C434 C 0.3195(4) 0.6375(2) 0.8382(3) 0.085(5) Uani 1 1 d GU . .
H434 H 0.2995 0.6592 0.8345 0.102 Uiso 1 1 calc R . .
C435 C 0.3643(5) 0.6341(3) 0.8671(3) 0.087(5) Uani 1 1 d GU . .
H435 H 0.3749 0.6536 0.8832 0.105 Uiso 1 1 calc R . .
C436 C 0.3936(3) 0.6023(3) 0.8726(3) 0.073(4) Uani 1 1 d GU . .
H436 H 0.4242 0.6000 0.8923 0.088 Uiso 1 1 calc R . .
N441 N 0.3224(4) 0.4867(2) 0.7894(3) 0.077(4) Uani 1 1 d GU . .
N442 N 0.3450(4) 0.5142(3) 0.8143(2) 0.072(4) Uani 1 1 d GU . .
C443 C 0.3213(4) 0.5478(2) 0.8007(3) 0.072(4) Uani 1 1 d GU . .
C444 C 0.2841(4) 0.5412(3) 0.7675(3) 0.081(5) Uani 1 1 d GU . .
H444 H 0.2625 0.5589 0.7525 0.097 Uiso 1 1 calc R . .
C445 C 0.2848(4) 0.5034(3) 0.7605(3) 0.081(5) Uani 1 1 d GU . .
H445 H 0.2638 0.4914 0.7401 0.097 Uiso 1 1 calc R . .
C446 C 0.3327(7) 0.4499(4) 0.7967(5) 0.073(4) Uani 1 1 d U . .
H44A H 0.2999 0.4360 0.7859 0.088 Uiso 1 1 calc R . .
H44B H 0.3433 0.4463 0.8220 0.088 Uiso 1 1 calc R . .
C451 C 0.4554(4) 0.4083(3) 0.7622(3) 0.068(4) Uani 1 1 d GU . .
C452 C 0.4291(4) 0.4398(3) 0.7476(3) 0.066(4) Uani 1 1 d GU . .
H452 H 0.4386 0.4523 0.7302 0.079 Uiso 1 1 calc R . .
C453 C 0.3888(4) 0.4531(2) 0.7584(3) 0.071(4) Uani 1 1 d GU . .
H453 H 0.3708 0.4747 0.7484 0.085 Uiso 1 1 calc R . .
C454 C 0.3749(4) 0.4348(3) 0.7838(3) 0.066(4) Uani 1 1 d GU . .
C455 C 0.4012(5) 0.4033(3) 0.7984(3) 0.074(4) Uani 1 1 d GDU . .
C456 C 0.4415(4) 0.3900(2) 0.7876(3) 0.071(4) Uani 1 1 d GDU . .
C461 C 0.3846(6) 0.3823(4) 0.8217(4) 0.088(5) Uani 1 1 d DU . .
H461 H 0.3533 0.3887 0.8261 0.106 Uiso 1 1 calc R . .
C462 C 0.4127(7) 0.3529(4) 0.8381(5) 0.090(5) Uani 1 1 d DU . .
H462 H 0.4033 0.3404 0.8556 0.108 Uiso 1 1 calc R . .
C463 C 0.4555(7) 0.3414(4) 0.8287(4) 0.081(5) Uani 1 1 d DU . .
H463 H 0.4736 0.3199 0.8388 0.097 Uiso 1 1 calc R . .
C464 C 0.4723(6) 0.3604(4) 0.8052(4) 0.081(5) Uani 1 1 d DU . .
H464 H 0.5037 0.3538 0.8009 0.098 Uiso 1 1 calc R . .
N511 N 0.4112(4) 0.3278(3) 0.7117(2) 0.067(4) Uani 1 1 d GU . .
C512 C 0.3666(4) 0.3441(2) 0.7151(3) 0.068(4) Uani 1 1 d GU . .
C513 C 0.3457(4) 0.3316(3) 0.7399(3) 0.075(4) Uani 1 1 d GU . .
H513 H 0.3153 0.3427 0.7422 0.090 Uiso 1 1 calc R . .
C514 C 0.3694(5) 0.3028(3) 0.7613(3) 0.079(4) Uani 1 1 d GU . .
H514 H 0.3551 0.2942 0.7782 0.095 Uiso 1 1 calc R . .
C515 C 0.4139(4) 0.2865(3) 0.7579(3) 0.077(4) Uani 1 1 d GU . .
H515 H 0.4301 0.2667 0.7725 0.093 Uiso 1 1 calc R . .
C516 C 0.4348(3) 0.2990(3) 0.7331(3) 0.069(4) Uani 1 1 d GU . .
H516 H 0.4653 0.2879 0.7308 0.083 Uiso 1 1 calc R . .
N521 N 0.3255(5) 0.3986(3) 0.6386(3) 0.094(4) Uani 1 1 d GU . .
N522 N 0.3614(4) 0.3753(3) 0.6626(4) 0.079(4) Uani 1 1 d GU . .
C523 C 0.3430(5) 0.3698(3) 0.6911(3) 0.081(4) Uani 1 1 d GU . .
C524 C 0.2957(5) 0.3897(3) 0.6846(3) 0.089(5) Uani 1 1 d GU . .
H524 H 0.2750 0.3909 0.6994 0.107 Uiso 1 1 calc R . .
C525 C 0.2849(4) 0.4075(3) 0.6522(4) 0.103(5) Uani 1 1 d GU . .
H525 H 0.2556 0.4227 0.6415 0.123 Uiso 1 1 calc R . .
C526 C 0.3306(7) 0.4078(5) 0.6041(5) 0.097(5) Uani 1 1 d U . .
H52A H 0.2954 0.4114 0.5868 0.116 Uiso 1 1 calc R . .
H52B H 0.3483 0.3877 0.5962 0.116 Uiso 1 1 calc R . .
N531 N 0.4153(5) 0.6450(4) 0.6745(3) 0.092(4) Uani 1 1 d GU . .
C532 C 0.4570(5) 0.6259(3) 0.6971(4) 0.094(5) Uani 1 1 d GU . .
C533 C 0.4835(4) 0.6398(4) 0.7298(3) 0.099(5) Uani 1 1 d GU . .
H533 H 0.5121 0.6267 0.7452 0.119 Uiso 1 1 calc R . .
C534 C 0.4684(5) 0.6729(4) 0.7399(3) 0.106(6) Uani 1 1 d GU . .
H534 H 0.4865 0.6825 0.7622 0.127 Uiso 1 1 calc R . .
C535 C 0.4266(6) 0.6921(3) 0.7173(4) 0.112(6) Uani 1 1 d GU . .
H535 H 0.4163 0.7147 0.7242 0.135 Uiso 1 1 calc R . .
C536 C 0.4001(4) 0.6781(4) 0.6846(3) 0.114(6) Uani 1 1 d GU . .
H536 H 0.3716 0.6912 0.6692 0.136 Uiso 1 1 calc R . .
N541 N 0.4743(5) 0.5551(3) 0.6444(3) 0.099(4) Uani 1 1 d GU . .
N542 N 0.4479(4) 0.5858(3) 0.6519(4) 0.099(4) Uani 1 1 d GU . .
C543 C 0.4727(6) 0.5950(3) 0.6872(4) 0.098(5) Uani 1 1 d GU . .
C544 C 0.5143(5) 0.5701(4) 0.7016(3) 0.106(5) Uani 1 1 d GU . .
H544 H 0.5375 0.5699 0.7248 0.127 Uiso 1 1 calc R . .
C545 C 0.5153(5) 0.5454(3) 0.6751(4) 0.103(5) Uani 1 1 d GU . .
H545 H 0.5393 0.5258 0.6775 0.124 Uiso 1 1 calc R . .
C546 C 0.4619(8) 0.5360(5) 0.6127(6) 0.101(5) Uani 1 1 d U . .
H54A H 0.4948 0.5275 0.6094 0.122 Uiso 1 1 calc R . .
H54B H 0.4441 0.5526 0.5934 0.122 Uiso 1 1 calc R . .
C551 C 0.3625(4) 0.4424(3) 0.6079(4) 0.086(4) Uani 1 1 d GU . .
C552 C 0.3801(5) 0.4626(3) 0.6383(3) 0.093(5) Uani 1 1 d GU . .
H552 H 0.3704 0.4558 0.6578 0.111 Uiso 1 1 calc R . .
C553 C 0.4119(5) 0.4928(3) 0.6401(3) 0.092(5) Uani 1 1 d GU . .
H553 H 0.4239 0.5067 0.6609 0.110 Uiso 1 1 calc R . .
C554 C 0.4260(4) 0.5028(3) 0.6116(4) 0.099(5) Uani 1 1 d GU . .
C555 C 0.4084(5) 0.4826(4) 0.5812(3) 0.098(4) Uani 1 1 d GDU . .
C556 C 0.3767(5) 0.4523(3) 0.5794(3) 0.090(4) Uani 1 1 d GDU . .
C561 C 0.4204(8) 0.4924(5) 0.5514(5) 0.111(5) Uani 1 1 d DU . .
H561 H 0.4419 0.5130 0.5518 0.134 Uiso 1 1 calc R . .
C562 C 0.4009(8) 0.4723(5) 0.5217(4) 0.115(6) Uani 1 1 d DU . .
H562 H 0.4098 0.4790 0.5019 0.139 Uiso 1 1 calc R . .
C563 C 0.3687(8) 0.4425(5) 0.5195(4) 0.113(5) Uani 1 1 d DU . .
H563 H 0.3546 0.4295 0.4985 0.135 Uiso 1 1 calc R . .
C564 C 0.3578(7) 0.4324(4) 0.5492(4) 0.105(5) Uani 1 1 d DU . .
H564 H 0.3371 0.4114 0.5487 0.126 Uiso 1 1 calc R . .
N611 N 0.4276(4) 0.4663(2) 0.8729(3) 0.072(4) Uani 1 1 d GU . .
C612 C 0.4699(4) 0.4557(3) 0.8628(3) 0.061(4) Uani 1 1 d GU . .
C613 C 0.4962(4) 0.4235(3) 0.8754(3) 0.078(4) Uani 1 1 d GU . .
H613 H 0.5251 0.4162 0.8686 0.093 Uiso 1 1 calc R . .
C614 C 0.4803(4) 0.4020(2) 0.8981(3) 0.080(5) Uani 1 1 d GU . .
H614 H 0.4984 0.3800 0.9068 0.096 Uiso 1 1 calc R . .
C615 C 0.4381(5) 0.4127(3) 0.9082(3) 0.083(5) Uani 1 1 d GU . .
H615 H 0.4272 0.3980 0.9237 0.100 Uiso 1 1 calc R . .
C616 C 0.4117(4) 0.4449(3) 0.8956(3) 0.080(4) Uani 1 1 d GU . .
H616 H 0.3828 0.4521 0.9025 0.096 Uiso 1 1 calc R . .
N621 N 0.4874(4) 0.5361(2) 0.8204(3) 0.065(3) Uani 1 1 d GU . .
N622 N 0.4617(3) 0.5141(3) 0.8385(3) 0.068(4) Uani 1 1 d GU . .
C623 C 0.4857(4) 0.4793(2) 0.8434(3) 0.064(4) Uani 1 1 d GU . .
C624 C 0.5263(4) 0.4798(3) 0.8284(3) 0.056(4) Uani 1 1 d GU . .
H624 H 0.5489 0.4601 0.8280 0.067 Uiso 1 1 calc R . .
C625 C 0.5274(4) 0.5149(3) 0.8142(3) 0.066(4) Uani 1 1 d GU . .
H625 H 0.5507 0.5228 0.8026 0.079 Uiso 1 1 calc R . .
C626 C 0.4754(6) 0.5721(4) 0.8147(4) 0.066(4) Uani 1 1 d U . .
H62A H 0.5075 0.5854 0.8149 0.079 Uiso 1 1 calc R . .
H62B H 0.4645 0.5816 0.8339 0.079 Uiso 1 1 calc R . .
N631 N 0.3595(5) 0.5924(3) 0.5783(3) 0.110(5) Uani 1 1 d GU . .
C632 C 0.3258(5) 0.5636(4) 0.5776(3) 0.101(5) Uani 1 1 d GU . .
C633 C 0.3075(5) 0.5419(3) 0.5482(4) 0.108(5) Uani 1 1 d GU . .
H633 H 0.2845 0.5222 0.5478 0.129 Uiso 1 1 calc R . .
C634 C 0.3229(5) 0.5490(4) 0.5196(3) 0.110(5) Uani 1 1 d GU . .
H634 H 0.3103 0.5342 0.4995 0.132 Uiso 1 1 calc R . .
C635 C 0.3565(5) 0.5778(4) 0.5202(3) 0.111(5) Uani 1 1 d GU . .
H635 H 0.3670 0.5827 0.5006 0.134 Uiso 1 1 calc R . .
C636 C 0.3749(4) 0.5995(3) 0.5496(4) 0.107(5) Uani 1 1 d GU . .
H636 H 0.3979 0.6192 0.5501 0.128 Uiso 1 1 calc R . .
N641 N 0.3042(5) 0.5784(3) 0.6574(3) 0.084(4) Uani 1 1 d GU . .
N642 N 0.3285(4) 0.5864(3) 0.6322(4) 0.088(4) Uani 1 1 d GU . .
C643 C 0.3129(5) 0.5594(4) 0.6061(3) 0.095(4) Uani 1 1 d GU . .
C644 C 0.2790(5) 0.5347(3) 0.6151(3) 0.088(5) Uani 1 1 d GU . .
H644 H 0.2628 0.5139 0.6021 0.106 Uiso 1 1 calc R . .
C645 C 0.2737(4) 0.5464(3) 0.6468(3) 0.087(5) Uani 1 1 d GU . .
H645 H 0.2532 0.5349 0.6589 0.105 Uiso 1 1 calc R . .
C646 C 0.3085(7) 0.6020(5) 0.6846(5) 0.080(5) Uani 1 1 d U . .
H64A H 0.2745 0.6021 0.6890 0.096 Uiso 1 1 calc R . .
H64B H 0.3141 0.6268 0.6771 0.096 Uiso 1 1 calc R . .
C651 C 0.4313(4) 0.5798(3) 0.7799(2) 0.063(4) Uani 1 1 d GU . .
C652 C 0.4177(4) 0.5541(2) 0.7535(3) 0.067(4) Uani 1 1 d GU . .
H652 H 0.4359 0.5315 0.7565 0.081 Uiso 1 1 calc R . .
C653 C 0.3776(4) 0.5613(3) 0.7227(3) 0.075(4) Uani 1 1 d GU . .
H653 H 0.3683 0.5437 0.7047 0.090 Uiso 1 1 calc R . .
C654 C 0.3510(4) 0.5943(3) 0.7183(3) 0.069(4) Uani 1 1 d GU . .
C655 C 0.3646(4) 0.6200(2) 0.7447(3) 0.070(4) Uani 1 1 d GDU . .
C656 C 0.4047(5) 0.6128(3) 0.7755(3) 0.070(4) Uani 1 1 d GDU . .
C661 C 0.3352(6) 0.6521(4) 0.7405(4) 0.083(5) Uani 1 1 d DU . .
H661 H 0.3057 0.6554 0.7202 0.099 Uiso 1 1 calc R . .
C662 C 0.3483(7) 0.6789(4) 0.7654(4) 0.077(5) Uani 1 1 d DU . .
H662 H 0.3288 0.7008 0.7626 0.093 Uiso 1 1 calc R . .
C663 C 0.3918(6) 0.6725(4) 0.7951(5) 0.081(5) Uani 1 1 d DU . .
H663 H 0.4023 0.6911 0.8121 0.098 Uiso 1 1 calc R . .
C664 C 0.4201(6) 0.6403(4) 0.8007(4) 0.073(4) Uani 1 1 d DU . .
H664 H 0.4493 0.6369 0.8212 0.088 Uiso 1 1 calc R . .
N711 N 0.7278(5) 0.2616(3) 0.5553(3) 0.105(5) Uani 1 1 d GU . .
C712 C 0.6786(5) 0.2626(3) 0.5300(4) 0.100(5) Uani 1 1 d GU . .
C713 C 0.6647(4) 0.2363(4) 0.5042(3) 0.110(5) Uani 1 1 d GU . .
H713 H 0.6311 0.2370 0.4869 0.131 Uiso 1 1 calc R . .
C714 C 0.7000(6) 0.2089(3) 0.5037(3) 0.116(6) Uani 1 1 d GU . .
H714 H 0.6905 0.1909 0.4861 0.139 Uiso 1 1 calc R . .
C715 C 0.7492(5) 0.2079(3) 0.5291(4) 0.123(6) Uani 1 1 d GU . .
H715 H 0.7733 0.1892 0.5288 0.147 Uiso 1 1 calc R . .
C716 C 0.7631(4) 0.2342(4) 0.5549(3) 0.113(5) Uani 1 1 d GU . .
H716 H 0.7967 0.2335 0.5722 0.135 Uiso 1 1 calc R . .
N721 N 0.6232(5) 0.3410(3) 0.5534(3) 0.085(4) Uani 1 1 d GU . .
N722 N 0.6624(4) 0.3138(3) 0.5584(3) 0.089(4) Uani 1 1 d GU . .
C723 C 0.6435(5) 0.2874(3) 0.5319(4) 0.095(5) Uani 1 1 d GU . .
C724 C 0.5927(5) 0.2983(4) 0.5105(3) 0.090(5) Uani 1 1 d GU . .
H724 H 0.5709 0.2857 0.4907 0.108 Uiso 1 1 calc R . .
C725 C 0.5802(4) 0.3314(3) 0.5238(3) 0.093(5) Uani 1 1 d GU . .
H725 H 0.5485 0.3448 0.5146 0.111 Uiso 1 1 calc R . .
C726 C 0.6281(7) 0.3680(5) 0.5780(5) 0.088(4) Uani 1 1 d U . .
H72A H 0.6058 0.3887 0.5664 0.105 Uiso 1 1 calc R . .
H72B H 0.6649 0.3767 0.5857 0.105 Uiso 1 1 calc R . .
N731 N 0.3846(4) 0.2996(2) 0.6415(3) 0.070(4) Uani 1 1 d GU . .
C732 C 0.4124(3) 0.2671(3) 0.6469(3) 0.070(4) Uani 1 1 d GU . .
C733 C 0.3879(4) 0.2354(2) 0.6313(3) 0.077(5) Uani 1 1 d GU . .
H733 H 0.4069 0.2132 0.6350 0.093 Uiso 1 1 calc R . .
C734 C 0.3356(4) 0.2361(2) 0.6103(3) 0.085(5) Uani 1 1 d GU . .
H734 H 0.3189 0.2144 0.5996 0.102 Uiso 1 1 calc R . .
C735 C 0.3078(3) 0.2686(3) 0.6049(3) 0.087(5) Uani 1 1 d GU . .
H735 H 0.2721 0.2691 0.5905 0.104 Uiso 1 1 calc R . .
C736 C 0.3323(4) 0.3004(2) 0.6205(3) 0.064(4) Uani 1 1 d GU . .
H736 H 0.3133 0.3226 0.6168 0.077 Uiso 1 1 calc R . .
N741 N 0.5399(4) 0.3007(2) 0.6946(3) 0.075(4) Uani 1 1 d GU . .
N742 N 0.4861(4) 0.3045(2) 0.6747(3) 0.064(4) Uani 1 1 d GU . .
C743 C 0.4648(3) 0.2691(3) 0.6660(3) 0.064(4) Uani 1 1 d GU . .
C744 C 0.5055(5) 0.2435(2) 0.6805(3) 0.078(4) Uani 1 1 d GU . .
H744 H 0.5022 0.2178 0.6786 0.093 Uiso 1 1 calc R . .
C745 C 0.5519(4) 0.2631(3) 0.6981(3) 0.085(5) Uani 1 1 d GU . .
H745 H 0.5852 0.2527 0.7102 0.101 Uiso 1 1 calc R . .
C746 C 0.5781(7) 0.3301(4) 0.6977(5) 0.080(4) Uani 1 1 d U . .
H74A H 0.5646 0.3521 0.7060 0.096 Uiso 1 1 calc R . .
H74B H 0.6112 0.3232 0.7159 0.096 Uiso 1 1 calc R . .
C751 C 0.6146(4) 0.3588(3) 0.6094(3) 0.072(4) Uani 1 1 d GU . .
C752 C 0.5907(4) 0.3256(3) 0.6106(3) 0.077(4) Uani 1 1 d GU . .
H752 H 0.5828 0.3095 0.5913 0.092 Uiso 1 1 calc R . .
C753 C 0.5784(4) 0.3159(2) 0.6398(3) 0.075(4) Uani 1 1 d GU . .
H753 H 0.5621 0.2932 0.6406 0.089 Uiso 1 1 calc R . .
C754 C 0.5899(4) 0.3394(4) 0.6680(3) 0.080(4) Uani 1 1 d GU . .
C755 C 0.6138(4) 0.3727(3) 0.6668(3) 0.082(4) Uani 1 1 d GDU . .
C756 C 0.6261(4) 0.3824(2) 0.6375(4) 0.082(4) Uani 1 1 d GDU . .
C761 C 0.6308(6) 0.3948(4) 0.6972(4) 0.087(5) Uani 1 1 d DU . .
H761 H 0.6272 0.3868 0.7184 0.104 Uiso 1 1 calc R . .
C762 C 0.6529(7) 0.4285(4) 0.6946(5) 0.088(5) Uani 1 1 d DU . .
H762 H 0.6647 0.4436 0.7145 0.106 Uiso 1 1 calc R . .
C763 C 0.6581(7) 0.4408(4) 0.6634(5) 0.091(5) Uani 1 1 d DU . .
H763 H 0.6701 0.4646 0.6615 0.110 Uiso 1 1 calc R . .
C764 C 0.6452(7) 0.4173(4) 0.6359(4) 0.094(5) Uani 1 1 d DU . .
H764 H 0.6494 0.4251 0.6148 0.113 Uiso 1 1 calc R . .
N811 N 1.0325(4) 0.2956(3) 0.8749(3) 0.091(4) Uani 1 1 d GU . .
C812 C 1.0309(4) 0.2937(3) 0.9085(4) 0.095(5) Uani 1 1 d GU . .
C813 C 1.0660(5) 0.2716(4) 0.9328(3) 0.105(5) Uani 1 1 d GU . .
H813 H 1.0649 0.2704 0.9558 0.125 Uiso 1 1 calc R . .
C814 C 1.1028(4) 0.2513(3) 0.9236(3) 0.113(6) Uani 1 1 d GU . .
H814 H 1.1268 0.2362 0.9402 0.136 Uiso 1 1 calc R . .
C815 C 1.1045(4) 0.2531(3) 0.8900(4) 0.118(6) Uani 1 1 d GU . .
H815 H 1.1297 0.2393 0.8837 0.142 Uiso 1 1 calc R . .
C816 C 1.0694(5) 0.2753(4) 0.8656(3) 0.111(5) Uani 1 1 d GU . .
H816 H 1.0705 0.2765 0.8427 0.133 Uiso 1 1 calc R . .
N821 N 0.9077(4) 0.3348(3) 0.8969(3) 0.081(4) Uani 1 1 d GU . .
N822 N 0.9487(5) 0.3211(3) 0.8858(3) 0.090(4) Uani 1 1 d GU . .
C823 C 0.9900(4) 0.3093(3) 0.9155(4) 0.088(4) Uani 1 1 d GU . .
C824 C 0.9746(5) 0.3158(3) 0.9451(3) 0.090(5) Uani 1 1 d GU . .
H824 H 0.9947 0.3106 0.9684 0.108 Uiso 1 1 calc R . .
C825 C 0.9237(5) 0.3316(3) 0.9335(3) 0.083(5) Uani 1 1 d GU . .
H825 H 0.9038 0.3387 0.9478 0.100 Uiso 1 1 calc R . .
C826 C 0.8584(6) 0.3480(4) 0.8757(5) 0.073(4) Uani 1 1 d U . .
H82A H 0.8313 0.3388 0.8852 0.088 Uiso 1 1 calc R . .
H82B H 0.8508 0.3373 0.8523 0.088 Uiso 1 1 calc R . .
N831 N 0.9178(3) 0.5389(2) 0.9840(3) 0.057(3) Uani 1 1 d GU . .
C832 C 0.9572(4) 0.5418(3) 0.9691(2) 0.054(4) Uani 1 1 d GU . .
C833 C 1.0086(3) 0.5486(3) 0.9899(3) 0.057(4) Uani 1 1 d GU . .
H833 H 1.0355 0.5506 0.9798 0.069 Uiso 1 1 calc R . .
C834 C 1.0205(3) 0.5526(3) 1.0255(3) 0.066(4) Uani 1 1 d GU . .
H834 H 1.0557 0.5573 1.0397 0.079 Uiso 1 1 calc R . .
C835 C 0.9811(4) 0.5497(3) 1.0403(2) 0.075(4) Uani 1 1 d GU . .
H835 H 0.9893 0.5524 1.0646 0.090 Uiso 1 1 calc R . .
C836 C 0.9297(4) 0.5428(3) 1.0195(3) 0.066(4) Uani 1 1 d GU . .
H836 H 0.9028 0.5408 1.0297 0.079 Uiso 1 1 calc R . .
N841 N 0.8838(3) 0.5225(3) 0.8814(3) 0.070(4) Uani 1 1 d GU . .
N842 N 0.8886(4) 0.5279(2) 0.9168(3) 0.063(4) Uani 1 1 d GU . .
C843 C 0.9416(4) 0.5373(3) 0.9350(2) 0.059(4) Uani 1 1 d GU . .
C844 C 0.9695(3) 0.5377(3) 0.9110(3) 0.061(4) Uani 1 1 d GU . .
H844 H 1.0057 0.5431 0.9162 0.073 Uiso 1 1 calc R . .
C845 C 0.9338(4) 0.5285(3) 0.8779(3) 0.064(4) Uani 1 1 d GU . .
H845 H 0.9419 0.5268 0.8570 0.077 Uiso 1 1 calc R . .
C846 C 0.8373(6) 0.5038(4) 0.8584(5) 0.075(4) Uani 1 1 d U . .
H84A H 0.8328 0.5098 0.8340 0.090 Uiso 1 1 calc R . .
H84B H 0.8056 0.5120 0.8634 0.090 Uiso 1 1 calc R . .
C851 C 0.8525(4) 0.3875(2) 0.8720(3) 0.067(4) Uani 1 1 d GU . .
C852 C 0.8949(3) 0.4097(3) 0.8888(3) 0.067(4) Uani 1 1 d GU . .
H852 H 0.9269 0.3992 0.9031 0.080 Uiso 1 1 calc R . .
C853 C 0.8906(3) 0.4472(3) 0.8848(3) 0.067(4) Uani 1 1 d GU . .
H853 H 0.9197 0.4623 0.8963 0.080 Uiso 1 1 calc R . .
C854 C 0.8439(4) 0.4625(2) 0.8639(3) 0.072(4) Uani 1 1 d GU . .
C855 C 0.8014(3) 0.4404(3) 0.8470(3) 0.074(4) Uani 1 1 d GDU . .
C856 C 0.8057(3) 0.4029(3) 0.8511(3) 0.068(4) Uani 1 1 d GDU . .
C861 C 0.7531(5) 0.4553(4) 0.8254(5) 0.087(5) Uani 1 1 d DU . .
H861 H 0.7500 0.4808 0.8215 0.104 Uiso 1 1 calc R . .
C862 C 0.7106(5) 0.4328(4) 0.8098(5) 0.085(5) Uani 1 1 d DU . .
H862 H 0.6774 0.4430 0.7973 0.102 Uiso 1 1 calc R . .
C863 C 0.7165(5) 0.3960(4) 0.8126(5) 0.084(5) Uani 1 1 d DU . .
H863 H 0.6881 0.3808 0.8002 0.101 Uiso 1 1 calc R . .
C864 C 0.7626(5) 0.3805(4) 0.8330(5) 0.083(5) Uani 1 1 d DU . .
H864 H 0.7656 0.3548 0.8350 0.100 Uiso 1 1 calc R . .
N911 N 0.3521(4) 0.5201(2) 0.8895(3) 0.067(4) Uani 1 1 d GU . .
C912 C 0.3753(3) 0.5283(3) 0.9244(3) 0.066(4) Uani 1 1 d GU . .
C913 C 0.3443(5) 0.5332(3) 0.9453(2) 0.079(4) Uani 1 1 d GU . .
H913 H 0.3602 0.5388 0.9692 0.095 Uiso 1 1 calc R . .
C914 C 0.2901(4) 0.5299(3) 0.9313(3) 0.077(4) Uani 1 1 d GU . .
H914 H 0.2689 0.5332 0.9456 0.092 Uiso 1 1 calc R . .
C915 C 0.2668(3) 0.5217(3) 0.8964(3) 0.079(5) Uani 1 1 d GU . .
H915 H 0.2298 0.5195 0.8868 0.094 Uiso 1 1 calc R . .
C916 C 0.2978(4) 0.5168(3) 0.8755(2) 0.070(4) Uani 1 1 d GU . .
H916 H 0.2820 0.5112 0.8516 0.085 Uiso 1 1 calc R . .
N921 N 0.5087(4) 0.5391(3) 0.9298(3) 0.064(3) Uani 1 1 d GU . .
N922 N 0.4544(4) 0.5337(3) 0.9120(2) 0.062(3) Uani 1 1 d GU . .
C923 C 0.4284(3) 0.5317(3) 0.9370(3) 0.065(4) Uani 1 1 d GU . .
C924 C 0.4666(5) 0.5359(3) 0.9703(3) 0.074(4) Uani 1 1 d GU . .
H924 H 0.4602 0.5357 0.9918 0.089 Uiso 1 1 calc R . .
C925 C 0.5163(4) 0.5404(3) 0.9658(3) 0.075(4) Uani 1 1 d GU . .
H925 H 0.5489 0.5438 0.9838 0.089 Uiso 1 1 calc R . .
C926 C 0.5475(6) 0.5429(4) 0.9114(5) 0.066(4) Uani 1 1 d U . .
H92A H 0.5441 0.5674 0.9009 0.079 Uiso 1 1 calc R . .
H92B H 0.5398 0.5248 0.8925 0.079 Uiso 1 1 calc R . .
N931 N 0.8663(3) 0.5989(2) 0.9434(3) 0.063(4) Uani 1 1 d GU . .
C932 C 0.8655(4) 0.6182(3) 0.9725(3) 0.061(4) Uani 1 1 d GU . .
C933 C 0.8900(4) 0.6519(3) 0.9797(3) 0.073(4) Uani 1 1 d GU . .
H933 H 0.8896 0.6651 0.9996 0.087 Uiso 1 1 calc R . .
C934 C 0.9152(4) 0.6663(2) 0.9579(3) 0.078(5) Uani 1 1 d GU . .
H934 H 0.9320 0.6893 0.9629 0.093 Uiso 1 1 calc R . .
C935 C 0.9159(4) 0.6469(3) 0.9289(3) 0.076(5) Uani 1 1 d GU . .
H935 H 0.9332 0.6568 0.9140 0.092 Uiso 1 1 calc R . .
C936 C 0.8914(4) 0.6133(3) 0.9216(2) 0.065(4) Uani 1 1 d GU . .
H936 H 0.8919 0.6000 0.9017 0.078 Uiso 1 1 calc R . .
N941 N 0.7936(4) 0.5582(2) 1.0076(3) 0.072(4) Uani 1 1 d GU . .
N942 N 0.8158(4) 0.5697(3) 0.9823(2) 0.075(4) Uani 1 1 d GU . .
C943 C 0.8401(4) 0.6040(3) 0.9926(3) 0.070(4) Uani 1 1 d GU . .
C944 C 0.8328(5) 0.6137(3) 1.0244(3) 0.078(4) Uani 1 1 d GU . .
H944 H 0.8451 0.6353 1.0372 0.094 Uiso 1 1 calc R . .
C945 C 0.8041(5) 0.5854(3) 1.0336(3) 0.075(4) Uani 1 1 d GU . .
H945 H 0.7937 0.5848 1.0537 0.090 Uiso 1 1 calc R . .
C946 C 0.7648(6) 0.5266(4) 1.0030(4) 0.072(4) Uani 1 1 d U . .
H94A H 0.7630 0.5187 1.0258 0.086 Uiso 1 1 calc R . .
H94B H 0.7837 0.5074 0.9948 0.086 Uiso 1 1 calc R . .
C951 C 0.6027(3) 0.5377(3) 0.9352(3) 0.059(4) Uani 1 1 d GU . .
C952 C 0.6355(4) 0.5679(2) 0.9441(3) 0.061(4) Uani 1 1 d GU . .
H952 H 0.6223 0.5913 0.9359 0.073 Uiso 1 1 calc R . .
C953 C 0.6876(4) 0.5637(2) 0.9647(3) 0.059(4) Uani 1 1 d GU . .
H953 H 0.7100 0.5843 0.9708 0.070 Uiso 1 1 calc R . .
C954 C 0.7069(3) 0.5294(3) 0.9766(3) 0.062(4) Uani 1 1 d GU . .
C955 C 0.6741(4) 0.4993(2) 0.9678(3) 0.062(4) Uani 1 1 d GDU . .
C956 C 0.6220(4) 0.5034(2) 0.9471(3) 0.068(4) Uani 1 1 d GDU . .
C961 C 0.5902(5) 0.4722(4) 0.9394(4) 0.075(5) Uani 1 1 d DU . .
H961 H 0.5542 0.4742 0.9260 0.090 Uiso 1 1 calc R . .
C962 C 0.6114(7) 0.4385(4) 0.9514(5) 0.086(5) Uani 1 1 d DU . .
H962 H 0.5891 0.4178 0.9468 0.103 Uiso 1 1 calc R . .
C963 C 0.6643(6) 0.4342(4) 0.9700(5) 0.087(5) Uani 1 1 d DU . .
H963 H 0.6788 0.4107 0.9763 0.104 Uiso 1 1 calc R . .
C964 C 0.6955(5) 0.4646(4) 0.9790(5) 0.080(5) Uani 1 1 d DU . .
H964 H 0.7314 0.4623 0.9928 0.096 Uiso 1 1 calc R . .
N11A N 1.0781(4) 0.5227(4) 0.6318(3) 0.097(4) Uani 1 1 d GU . .
C12A C 1.0841(4) 0.5591(3) 0.6249(3) 0.095(4) Uani 1 1 d GU . .
C13A C 1.1175(5) 0.5690(3) 0.6068(4) 0.102(5) Uani 1 1 d GU . .
H13A H 1.1216 0.5939 0.6020 0.122 Uiso 1 1 calc R . .
C14A C 1.1451(4) 0.5425(4) 0.5956(3) 0.098(5) Uani 1 1 d GU . .
H14C H 1.1679 0.5493 0.5833 0.118 Uiso 1 1 calc R . .
C15A C 1.1391(5) 0.5061(4) 0.6026(3) 0.107(5) Uani 1 1 d GU . .
H15A H 1.1579 0.4879 0.5950 0.128 Uiso 1 1 calc R . .
C16A C 1.1056(5) 0.4961(3) 0.6207(3) 0.103(5) Uani 1 1 d GU . .
H16A H 1.1016 0.4713 0.6254 0.123 Uiso 1 1 calc R . .
N21A N 0.9917(4) 0.5988(3) 0.6601(3) 0.089(4) Uani 1 1 d GU . .
N22A N 1.0191(5) 0.5687(2) 0.6526(3) 0.087(4) Uani 1 1 d GU . .
C23A C 1.0534(5) 0.5820(4) 0.6354(4) 0.089(4) Uani 1 1 d GU . .
C24A C 1.0472(5) 0.6203(4) 0.6323(4) 0.099(5) Uani 1 1 d GU . .
H24C H 1.0654 0.6362 0.6218 0.119 Uiso 1 1 calc R . .
C25A C 1.0091(5) 0.6307(3) 0.6476(4) 0.091(5) Uani 1 1 d GU . .
H25A H 0.9972 0.6547 0.6491 0.109 Uiso 1 1 calc R . .
C26A C 0.9501(7) 0.5945(5) 0.6738(5) 0.093(4) Uani 1 1 d U . .
H26A H 0.9590 0.5751 0.6916 0.112 Uiso 1 1 calc R . .
H26B H 0.9177 0.5872 0.6551 0.112 Uiso 1 1 calc R . .
N31A N 0.6902(5) 0.7271(3) 0.6978(3) 0.097(4) Uani 1 1 d GU . .
C32A C 0.7048(4) 0.7500(3) 0.6755(4) 0.102(5) Uani 1 1 d GU . .
C33A C 0.6665(6) 0.7674(3) 0.6487(3) 0.113(6) Uani 1 1 d GU . .
H33A H 0.6765 0.7831 0.6335 0.136 Uiso 1 1 calc R . .
C34A C 0.6137(5) 0.7618(3) 0.6441(3) 0.111(6) Uani 1 1 d GU . .
H34C H 0.5876 0.7737 0.6258 0.134 Uiso 1 1 calc R . .
C35A C 0.5992(4) 0.7388(4) 0.6664(4) 0.106(5) Uani 1 1 d GU . .
H35A H 0.5631 0.7350 0.6633 0.128 Uiso 1 1 calc R . .
C36A C 0.6374(5) 0.7215(3) 0.6932(3) 0.103(5) Uani 1 1 d GU . .
H36A H 0.6275 0.7058 0.7085 0.124 Uiso 1 1 calc R . .
N41A N 0.8443(5) 0.7403(3) 0.7115(3) 0.108(4) Uani 1 1 d GU . .
N42A N 0.7917(6) 0.7309(3) 0.7078(4) 0.104(4) Uani 1 1 d GU . .
C43A C 0.7579(4) 0.7528(4) 0.6811(4) 0.108(5) Uani 1 1 d GU . .
C44A C 0.7896(6) 0.7757(3) 0.6683(3) 0.113(5) Uani 1 1 d GU . .
H44C H 0.7773 0.7932 0.6503 0.135 Uiso 1 1 calc R . .
C45A C 0.8430(5) 0.7680(3) 0.6871(4) 0.115(5) Uani 1 1 d GU . .
H45A H 0.8727 0.7794 0.6838 0.139 Uiso 1 1 calc R . .
C46A C 0.8889(8) 0.7227(5) 0.7329(6) 0.106(5) Uani 1 1 d U . .
H46A H 0.8815 0.7139 0.7537 0.127 Uiso 1 1 calc R . .
H46B H 0.9176 0.7408 0.7408 0.127 Uiso 1 1 calc R . .
C51A C 0.9407(5) 0.6300(3) 0.6898(4) 0.101(5) Uani 1 1 d GU . .
C52A C 0.8945(5) 0.6475(4) 0.6710(3) 0.102(5) Uani 1 1 d GU . .
H52C H 0.8742 0.6386 0.6489 0.123 Uiso 1 1 calc R . .
C53A C 0.8782(4) 0.6782(3) 0.6845(4) 0.102(5) Uani 1 1 d GU . .
H53A H 0.8466 0.6902 0.6716 0.122 Uiso 1 1 calc R . .
C54A C 0.9080(5) 0.6913(3) 0.7169(4) 0.100(5) Uani 1 1 d GU . .
C55A C 0.9542(5) 0.6737(4) 0.7358(3) 0.098(5) Uani 1 1 d GDU . .
C56A C 0.9706(4) 0.6431(4) 0.7222(4) 0.099(5) Uani 1 1 d GDU . .
C61A C 0.9838(7) 0.6859(4) 0.7689(4) 0.101(5) Uani 1 1 d DU . .
H61A H 0.9721 0.7063 0.7785 0.122 Uiso 1 1 calc R . .
C62A C 1.0293(7) 0.6689(5) 0.7877(5) 0.106(5) Uani 1 1 d DU . .
H62C H 1.0484 0.6768 0.8105 0.127 Uiso 1 1 calc R . .
C63A C 1.0473(7) 0.6397(5) 0.7729(5) 0.108(5) Uani 1 1 d DU . .
H63A H 1.0800 0.6288 0.7854 0.130 Uiso 1 1 calc R . .
C64A C 1.0192(6) 0.6261(4) 0.7407(5) 0.097(5) Uani 1 1 d DU . .
H64C H 1.0319 0.6061 0.7310 0.117 Uiso 1 1 calc R . .
N11B N 0.8155(4) 0.4916(2) 0.9451(3) 0.069(4) Uani 1 1 d GU . .
C12B C 0.7703(4) 0.4819(2) 0.9184(3) 0.064(4) Uani 1 1 d GU . .
C13B C 0.7564(3) 0.4456(3) 0.9125(3) 0.060(4) Uani 1 1 d GU . .
H13B H 0.7255 0.4389 0.8942 0.072 Uiso 1 1 calc R . .
C14B C 0.7876(4) 0.4189(2) 0.9334(3) 0.075(5) Uani 1 1 d GU . .
H14D H 0.7781 0.3940 0.9294 0.090 Uiso 1 1 calc R . .
C15B C 0.8328(4) 0.4286(2) 0.9601(3) 0.072(4) Uani 1 1 d GU . .
H15B H 0.8542 0.4103 0.9744 0.087 Uiso 1 1 calc R . .
C16B C 0.8467(3) 0.4649(3) 0.9659(2) 0.066(4) Uani 1 1 d GU . .
H16B H 0.8776 0.4716 0.9842 0.079 Uiso 1 1 calc R . .
N21B N 0.7290(4) 0.5719(2) 0.8899(3) 0.069(3) Uani 1 1 d GU . .
N22B N 0.7662(3) 0.5456(3) 0.9085(3) 0.066(4) Uani 1 1 d GU . .
C23B C 0.7432(4) 0.5107(2) 0.9000(3) 0.065(4) Uani 1 1 d GU . .
C24B C 0.6918(4) 0.5153(3) 0.8762(3) 0.070(4) Uani 1 1 d GU . .
H24D H 0.6675 0.4965 0.8661 0.084 Uiso 1 1 calc R . .
C25B C 0.6830(3) 0.5532(3) 0.8699(3) 0.073(4) Uani 1 1 d GU . .
H25B H 0.6519 0.5640 0.8550 0.088 Uiso 1 1 calc R . .
C26B C 0.7372(6) 0.6077(4) 0.8950(5) 0.072(4) Uani 1 1 d U . .
H26C H 0.7557 0.6118 0.9200 0.086 Uiso 1 1 calc R . .
H26D H 0.7025 0.6198 0.8891 0.086 Uiso 1 1 calc R . .
N31B N 0.7410(5) 0.6591(3) 0.6911(3) 0.097(4) Uani 1 1 d GU . .
C32B C 0.7825(5) 0.6347(4) 0.6994(3) 0.103(5) Uani 1 1 d GU . .
C33B C 0.7867(5) 0.6098(3) 0.6749(4) 0.113(5) Uani 1 1 d GU . .
H33B H 0.8151 0.5931 0.6805 0.135 Uiso 1 1 calc R . .
C34B C 0.7493(6) 0.6093(3) 0.6420(4) 0.114(5) Uani 1 1 d GU . .
H34D H 0.7521 0.5923 0.6252 0.137 Uiso 1 1 calc R . .
C35B C 0.7077(5) 0.6338(4) 0.6337(3) 0.104(5) Uani 1 1 d GU . .
H35B H 0.6821 0.6335 0.6112 0.125 Uiso 1 1 calc R . .
C36B C 0.7036(4) 0.6587(3) 0.6582(4) 0.099(5) Uani 1 1 d GU . .
H36B H 0.6752 0.6754 0.6526 0.119 Uiso 1 1 calc R . .
N41B N 0.8520(5) 0.6592(3) 0.7856(3) 0.100(4) Uani 1 1 d GU . .
N42B N 0.8108(4) 0.6621(3) 0.7534(4) 0.097(4) Uani 1 1 d GU . .
C43B C 0.8193(5) 0.6353(4) 0.7308(3) 0.096(4) Uani 1 1 d GU . .
C44B C 0.8656(6) 0.6159(3) 0.7490(4) 0.105(5) Uani 1 1 d GU . .
H44D H 0.8804 0.5964 0.7401 0.125 Uiso 1 1 calc R . .
C45B C 0.8858(4) 0.6306(3) 0.7829(4) 0.104(5) Uani 1 1 d GU . .
H45B H 0.9165 0.6228 0.8007 0.124 Uiso 1 1 calc R . .
C46B C 0.8547(7) 0.6779(5) 0.8159(6) 0.091(5) Uani 1 1 d U . .
H46C H 0.8413 0.7029 0.8098 0.109 Uiso 1 1 calc R . .
H46D H 0.8919 0.6797 0.8308 0.109 Uiso 1 1 calc R . .
C51B C 0.7682(4) 0.6264(3) 0.8748(3) 0.077(4) Uani 1 1 d GU . .
C52B C 0.7764(4) 0.6081(2) 0.8473(3) 0.072(4) Uani 1 1 d GU . .
H52D H 0.7631 0.5842 0.8416 0.087 Uiso 1 1 calc R . .
C53B C 0.8040(4) 0.6247(3) 0.8280(3) 0.082(4) Uani 1 1 d GU . .
H53B H 0.8096 0.6122 0.8092 0.099 Uiso 1 1 calc R . .
C54B C 0.8235(4) 0.6597(3) 0.8363(3) 0.084(4) Uani 1 1 d GU . .
C55B C 0.8154(4) 0.6781(2) 0.8638(3) 0.086(4) Uani 1 1 d GDU . .
C56B C 0.7877(5) 0.6614(3) 0.8831(3) 0.077(4) Uani 1 1 d GDU . .
C61B C 0.8361(6) 0.7132(4) 0.8728(5) 0.093(5) Uani 1 1 d DU . .
H61B H 0.8539 0.7251 0.8593 0.112 Uiso 1 1 calc R . .
C62B C 0.8301(7) 0.7300(4) 0.9016(5) 0.091(5) Uani 1 1 d DU . .
H62D H 0.8463 0.7529 0.9087 0.110 Uiso 1 1 calc R . .
C63B C 0.8011(6) 0.7144(4) 0.9200(5) 0.086(5) Uani 1 1 d DU . .
H63B H 0.7956 0.7272 0.9387 0.103 Uiso 1 1 calc R . .
C64B C 0.7803(6) 0.6804(4) 0.9112(4) 0.084(5) Uani 1 1 d DU . .
H64D H 0.7607 0.6695 0.9241 0.100 Uiso 1 1 calc R . .
N11C N 0.7539(5) 0.7345(3) 0.7699(3) 0.096(4) Uani 1 1 d GU . .
C12C C 0.7240(4) 0.7262(3) 0.7908(4) 0.099(4) Uani 1 1 d GU . .
C13C C 0.7213(5) 0.7506(4) 0.8162(3) 0.101(5) Uani 1 1 d GU . .
H13C H 0.7009 0.7449 0.8305 0.121 Uiso 1 1 calc R . .
C14C C 0.7486(5) 0.7832(3) 0.8206(3) 0.096(5) Uani 1 1 d GU . .
H14E H 0.7467 0.7999 0.8379 0.115 Uiso 1 1 calc R . .
C15C C 0.7784(4) 0.7916(3) 0.7996(4) 0.094(5) Uani 1 1 d GU . .
H15C H 0.7970 0.8139 0.8025 0.113 Uiso 1 1 calc R . .
C16C C 0.7811(4) 0.7672(4) 0.7742(3) 0.096(5) Uani 1 1 d GU . .
H16C H 0.8015 0.7729 0.7599 0.115 Uiso 1 1 calc R . .
N21C N 0.6806(5) 0.6390(3) 0.7607(3) 0.104(4) Uani 1 1 d GU . .
N22C N 0.7050(4) 0.6729(4) 0.7595(3) 0.106(4) Uani 1 1 d GU . .
C23C C 0.6992(5) 0.6952(3) 0.7864(4) 0.100(5) Uani 1 1 d GU . .
C24C C 0.6713(5) 0.6750(4) 0.8043(3) 0.102(5) Uani 1 1 d GU . .
H24E H 0.6620 0.6833 0.8235 0.122 Uiso 1 1 calc R . .
C25C C 0.6598(5) 0.6403(4) 0.7884(4) 0.103(5) Uani 1 1 d GU . .
H25C H 0.6414 0.6213 0.7952 0.123 Uiso 1 1 calc R . .
C26C C 0.6787(8) 0.6112(5) 0.7384(6) 0.099(5) Uani 1 1 d U . .
H26E H 0.6742 0.5881 0.7495 0.119 Uiso 1 1 calc R . .
H26F H 0.7127 0.6100 0.7340 0.119 Uiso 1 1 calc R . .
N31C N 0.3303(6) 0.6625(3) 0.6052(3) 0.124(5) Uani 1 1 d GU . .
C32C C 0.3523(5) 0.6931(5) 0.5956(4) 0.129(5) Uani 1 1 d GU . .
C33C C 0.3222(7) 0.7242(3) 0.5845(4) 0.140(6) Uani 1 1 d GU . .
H33C H 0.3373 0.7451 0.5779 0.168 Uiso 1 1 calc R . .
C34C C 0.2700(7) 0.7247(4) 0.5831(4) 0.147(7) Uani 1 1 d GU . .
H34E H 0.2494 0.7459 0.5755 0.177 Uiso 1 1 calc R . .
C35C C 0.2479(5) 0.6941(5) 0.5927(4) 0.149(6) Uani 1 1 d GU . .
H35C H 0.2123 0.6944 0.5917 0.179 Uiso 1 1 calc R . .
C36C C 0.2781(7) 0.6630(4) 0.6038(4) 0.139(6) Uani 1 1 d GU . .
H36C H 0.2630 0.6420 0.6104 0.167 Uiso 1 1 calc R . .
N41C N 0.4778(5) 0.6609(4) 0.6028(3) 0.115(4) Uani 1 1 d GU . .
N42C N 0.4272(6) 0.6572(3) 0.6061(3) 0.114(5) Uani 1 1 d GU . .
C43C C 0.4015(5) 0.6914(5) 0.5984(4) 0.123(5) Uani 1 1 d GU . .
C44C C 0.4362(7) 0.7162(3) 0.5903(4) 0.125(6) Uani 1 1 d GU . .
H44E H 0.4292 0.7410 0.5841 0.150 Uiso 1 1 calc R . .
C45C C 0.4833(6) 0.6973(4) 0.5930(4) 0.121(6) Uani 1 1 d GU . .
H45C H 0.5133 0.7073 0.5890 0.146 Uiso 1 1 calc R . .
C46C C 0.5163(8) 0.6310(6) 0.6063(5) 0.110(5) Uani 1 1 d U . .
H46E H 0.5361 0.6360 0.5902 0.132 Uiso 1 1 calc R . .
H46F H 0.4966 0.6081 0.5986 0.132 Uiso 1 1 calc R . .
C51C C 0.6361(7) 0.6147(5) 0.7050(4) 0.093(4) Uani 1 1 d DU . .
C52C C 0.5950(7) 0.6393(4) 0.7020(5) 0.093(5) Uani 1 1 d DU . .
H52E H 0.5936 0.6517 0.7221 0.111 Uiso 1 1 calc R . .
C53C C 0.5562(7) 0.6457(5) 0.6702(5) 0.091(5) Uani 1 1 d DU . .
H53C H 0.5307 0.6642 0.6681 0.109 Uiso 1 1 calc R . .
C54C C 0.5552(6) 0.6251(5) 0.6419(5) 0.099(5) Uani 1 1 d DU . .
C55C C 0.6332(6) 0.5939(4) 0.6756(4) 0.106(5) Uani 1 1 d GDU . .
C56C C 0.5947(5) 0.6000(3) 0.6438(5) 0.106(5) Uani 1 1 d GDU . .
C61C C 0.5937(5) 0.5791(4) 0.6152(3) 0.125(6) Uani 1 1 d GU . .
H61C H 0.5674 0.5832 0.5935 0.149 Uiso 1 1 calc R . .
C62C C 0.6312(7) 0.5522(4) 0.6185(4) 0.138(6) Uani 1 1 d GU . .
H62E H 0.6305 0.5379 0.5990 0.166 Uiso 1 1 calc R . .
C63C C 0.6697(5) 0.5461(3) 0.6503(5) 0.132(6) Uani 1 1 d GU . .
H63C H 0.6953 0.5277 0.6525 0.158 Uiso 1 1 calc R . .
C64C C 0.6707(5) 0.5670(4) 0.6789(3) 0.119(5) Uani 1 1 d GU . .
H64E H 0.6970 0.5629 0.7006 0.143 Uiso 1 1 calc R . .
B11 B 0.8899(7) 0.5345(4) 0.7860(5) 0.101(7) Uiso 1 1 d DU . .
F12 F 0.8955(4) 0.4986(3) 0.7971(3) 0.124(4) Uiso 1 1 d DU . .
F13 F 0.8587(4) 0.5524(2) 0.8006(3) 0.101(3) Uiso 1 1 d DU . .
F14 F 0.8688(4) 0.5347(3) 0.7501(3) 0.110(4) Uiso 1 1 d DU . .
F15 F 0.9383(4) 0.5504(3) 0.7942(3) 0.123(4) Uiso 1 1 d DU . .
B21 B 0.6305(6) 0.5235(4) 0.7696(4) 0.086(7) Uiso 1 1 d DU . .
F22 F 0.6025(3) 0.5539(2) 0.7745(2) 0.088(3) Uiso 1 1 d DU . .
F23 F 0.6130(4) 0.4932(3) 0.7830(3) 0.115(4) Uiso 1 1 d DU . .
F24 F 0.6227(4) 0.5183(3) 0.7351(3) 0.126(4) Uiso 1 1 d DU . .
F25 F 0.6834(3) 0.5284(2) 0.7872(3) 0.100(3) Uiso 1 1 d DU . .
B31 B 0.1767(6) 0.3415(4) 0.8967(4) 0.093(7) Uiso 1 1 d DU . .
F32 F 0.1472(4) 0.3336(3) 0.8621(3) 0.109(4) Uiso 1 1 d DU . .
F33 F 0.2225(4) 0.3210(3) 0.9049(3) 0.136(4) Uiso 1 1 d DU . .
F34 F 0.1895(4) 0.3776(3) 0.8981(3) 0.127(4) Uiso 1 1 d DU . .
F35 F 0.1473(4) 0.3311(3) 0.9170(3) 0.118(4) Uiso 1 1 d DU . .
B41 B 0.1788(7) 0.6142(5) 0.7051(5) 0.144(9) Uiso 1 1 d DU . .
F42 F 0.1814(4) 0.5814(3) 0.6909(3) 0.135(4) Uiso 1 1 d DU . .
F43 F 0.1331(4) 0.6177(3) 0.7123(3) 0.129(4) Uiso 1 1 d DU . .
F44 F 0.1810(5) 0.6418(3) 0.6829(4) 0.166(5) Uiso 1 1 d DU . .
F45 F 0.2212(4) 0.6189(3) 0.7342(3) 0.128(4) Uiso 1 1 d DU . .
B51 B 0.4937(8) 0.5898(5) 0.5178(5) 0.183(11) Uiso 1 1 d DU . .
F52 F 0.4536(5) 0.5874(3) 0.4859(3) 0.167(5) Uiso 1 1 d DU . .
F53 F 0.4812(5) 0.5697(3) 0.5430(3) 0.159(5) Uiso 1 1 d DU . .
F54 F 0.5021(5) 0.6263(3) 0.5282(4) 0.172(6) Uiso 1 1 d DU . .
F55 F 0.5406(5) 0.5775(5) 0.5150(4) 0.206(7) Uiso 1 1 d DU . .
B61 B 0.6802(8) 0.3003(6) 0.7770(5) 0.190(11) Uiso 1 1 d DU . .
F62 F 0.6383(5) 0.3181(4) 0.7813(4) 0.188(6) Uiso 1 1 d DU . .
F63 F 0.7005(5) 0.3187(4) 0.7560(4) 0.167(5) Uiso 1 1 d DU . .
F64 F 0.6623(6) 0.2668(4) 0.7609(5) 0.207(7) Uiso 1 1 d DU . .
F65 F 0.7183(7) 0.2965(6) 0.8094(4) 0.272(9) Uiso 1 1 d DU . .
B71 B 0.1374(8) 0.5255(5) 0.9336(6) 0.191(11) Uiso 1 1 d DU . .
F72 F 0.0950(6) 0.5375(4) 0.9415(4) 0.217(7) Uiso 1 1 d DU . .
F73 F 0.1411(5) 0.4894(3) 0.9315(3) 0.143(5) Uiso 1 1 d DU . .
F74 F 0.1430(7) 0.5434(4) 0.9054(5) 0.217(7) Uiso 1 1 d DU . .
F75 F 0.1822(5) 0.5419(4) 0.9547(4) 0.177(6) Uiso 1 1 d DU . .
B81 B 0.5805(7) 0.6357(5) 0.8497(5) 0.127(9) Uiso 1 1 d DU . .
F82 F 0.5514(4) 0.6608(3) 0.8278(3) 0.129(4) Uiso 1 1 d DU . .
F83 F 0.6265(3) 0.6521(2) 0.8702(2) 0.093(3) Uiso 1 1 d DU . .
F84 F 0.5533(5) 0.6232(3) 0.8708(3) 0.152(5) Uiso 1 1 d DU . .
F85 F 0.5917(5) 0.6076(3) 0.8318(3) 0.149(5) Uiso 1 1 d DU . .
B91 B 0.9432(8) 0.7726(6) 0.8222(6) 0.228(13) Uiso 1 1 d DU . .
F92 F 0.9566(5) 0.8068(4) 0.8349(4) 0.168(5) Uiso 1 1 d DU . .
F93 F 0.9055(7) 0.7764(5) 0.7900(5) 0.290(10) Uiso 1 1 d DU . .
F94 F 0.9193(7) 0.7557(4) 0.8424(5) 0.238(8) Uiso 1 1 d DU . .
F95 F 0.9866(4) 0.7576(3) 0.8176(3) 0.128(4) Uiso 1 1 d DU . .
B101 B 0.7069(8) 0.4899(6) 0.5743(5) 0.206(12) Uiso 1 1 d DU . .
F102 F 0.7320(5) 0.4896(4) 0.6093(3) 0.173(6) Uiso 1 1 d DU . .
F103 F 0.6789(6) 0.5211(4) 0.5643(4) 0.204(7) Uiso 1 1 d DU . .
F104 F 0.6744(6) 0.4607(4) 0.5656(4) 0.191(6) Uiso 1 1 d DU . .
F105 F 0.7442(5) 0.4890(3) 0.5584(3) 0.139(4) Uiso 1 1 d DU . .
B111 B 0.2029(8) 0.4544(6) 0.5445(5) 0.210(12) Uiso 1 1 d DU . .
F112 F 0.1498(5) 0.4603(4) 0.5340(4) 0.201(7) Uiso 1 1 d DU . .
F113 F 0.2264(7) 0.4798(5) 0.5312(4) 0.249(8) Uiso 1 1 d DU . .
F114 F 0.2216(5) 0.4554(4) 0.5796(3) 0.150(5) Uiso 1 1 d DU . .
F115 F 0.2119(6) 0.4214(4) 0.5321(5) 0.220(7) Uiso 1 1 d DU . .
B121 B 0.5608(7) 0.3110(5) 0.9335(6) 0.178(11) Uiso 1 1 d DU . .
F122 F 0.5547(6) 0.2925(4) 0.9608(4) 0.211(7) Uiso 1 1 d DU . .
F123 F 0.5681(6) 0.3467(4) 0.9419(4) 0.217(7) Uiso 1 1 d DU . .
F124 F 0.5150(6) 0.3062(4) 0.9071(4) 0.185(6) Uiso 1 1 d DU . .
F125 F 0.6047(6) 0.2996(4) 0.9271(4) 0.192(6) Uiso 1 1 d DU . .
C11S C 0.3164(9) 0.3832(6) 0.9562(7) 0.151(9) Uiso 1 1 d DU . .
H11A H 0.3026 0.3797 0.9753 0.226 Uiso 1 1 calc R . .
H11B H 0.3390 0.3626 0.9552 0.226 Uiso 1 1 calc R . .
H11C H 0.2872 0.3847 0.9343 0.226 Uiso 1 1 calc R . .
C12S C 0.3466(9) 0.4164(6) 0.9615(7) 0.136(8) Uiso 1 1 d DU . .
N13S N 0.3734(7) 0.4419(5) 0.9662(5) 0.125(6) Uiso 1 1 d DU . .
C21S C 0.4077(10) 0.7843(7) 0.6543(7) 0.180(11) Uiso 1 1 d DU . .
H21A H 0.4166 0.8097 0.6605 0.271 Uiso 1 1 calc R . .
H21B H 0.3777 0.7772 0.6614 0.271 Uiso 1 1 calc R . .
H21C H 0.3985 0.7813 0.6292 0.271 Uiso 1 1 calc R . .
C22S C 0.4524(9) 0.7613(6) 0.6718(6) 0.125(8) Uiso 1 1 d DU . .
N23S N 0.4888(9) 0.7443(6) 0.6822(6) 0.170(8) Uiso 1 1 d DU . .
C31S C 0.6613(13) 0.3685(9) 0.8920(8) 0.242(15) Uiso 1 1 d DU . .
H31A H 0.6813 0.3506 0.8838 0.362 Uiso 1 1 calc R . .
H31B H 0.6425 0.3562 0.9057 0.362 Uiso 1 1 calc R . .
H31C H 0.6853 0.3866 0.9064 0.362 Uiso 1 1 calc R . .
C32S C 0.6238(10) 0.3864(7) 0.8625(7) 0.140(9) Uiso 1 1 d DU . .
N33S N 0.6002(8) 0.3981(5) 0.8365(6) 0.140(7) Uiso 1 1 d DU . .
C41S C 0.2242(14) 0.6235(10) 0.8913(9) 0.258(16) Uiso 1 1 d DU . .
H41A H 0.2071 0.6119 0.9064 0.387 Uiso 1 1 calc R . .
H41B H 0.2258 0.6498 0.8951 0.387 Uiso 1 1 calc R . .
H41C H 0.2599 0.6138 0.8967 0.387 Uiso 1 1 calc R . .
C42S C 0.1940(17) 0.6157(11) 0.8548(10) 0.253(15) Uiso 1 1 d DU . .
N43S N 0.1733(13) 0.5990(9) 0.8297(9) 0.248(13) Uiso 1 1 d DU . .
C51S C 0.7589(12) 0.7086(8) 0.0119(8) 0.206(13) Uiso 1 1 d DU . .
H51A H 0.7971 0.7057 0.0192 0.309 Uiso 1 1 calc R . .
H51B H 0.7471 0.7069 0.0321 0.309 Uiso 1 1 calc R . .
H51C H 0.7492 0.7324 0.0009 0.309 Uiso 1 1 calc R . .
C52S C 0.7340(10) 0.6801(7) -0.0128(7) 0.142(9) Uiso 1 1 d DU . .
N53S N 0.7136(9) 0.6582(6) -0.0322(6) 0.157(8) Uiso 1 1 d DU . .
C61S C 0.7164(11) 0.7378(8) 0.5765(8) 0.189(11) Uiso 1 1 d DU . .
H61D H 0.7306 0.7617 0.5737 0.283 Uiso 1 1 calc R . .
H61E H 0.7014 0.7389 0.5952 0.283 Uiso 1 1 calc R . .
H61F H 0.6891 0.7309 0.5549 0.283 Uiso 1 1 calc R . .
C62S C 0.7582(12) 0.7111(8) 0.5848(9) 0.188(11) Uiso 1 1 d DU . .
N63S N 0.7907(13) 0.6915(9) 0.5823(10) 0.278(14) Uiso 1 1 d DU . .
C71S C 0.7568(8) 0.5020(6) 0.7479(6) 0.118(7) Uiso 1 1 d DU . .
H71A H 0.7655 0.4920 0.7714 0.178 Uiso 1 1 calc R . .
H71B H 0.7186 0.5036 0.7374 0.178 Uiso 1 1 calc R . .
H71C H 0.7723 0.5262 0.7491 0.178 Uiso 1 1 calc R . .
C72S C 0.7772(8) 0.4788(6) 0.7276(6) 0.111(7) Uiso 1 1 d DU . .
N73S N 0.7926(8) 0.4550(5) 0.7172(5) 0.138(7) Uiso 1 1 d DU . .
C81S C 0.2594(11) 0.3668(7) 0.8489(7) 0.176(11) Uiso 1 1 d DU . .
H81A H 0.2880 0.3537 0.8659 0.264 Uiso 1 1 calc R . .
H81B H 0.2585 0.3601 0.8255 0.264 Uiso 1 1 calc R . .
H81C H 0.2260 0.3603 0.8519 0.264 Uiso 1 1 calc R . .
C82S C 0.2680(11) 0.4058(7) 0.8537(8) 0.162(10) Uiso 1 1 d DU . .
N83S N 0.2725(9) 0.4367(7) 0.8550(6) 0.173(9) Uiso 1 1 d DU . .

loop_
_atom_site_aniso_label
_atom_site_aniso_U_11
_atom_site_aniso_U_22
_atom_site_aniso_U_33
_atom_site_aniso_U_23
_atom_site_aniso_U_13
_atom_site_aniso_U_12
Ni1 0.0810(18) 0.0850(18) 0.078(2) -0.0077(16) 0.0046(16) -0.0021(14)
Ni2 0.0722(16) 0.0669(15) 0.082(2) -0.0053(15) 0.0150(15) 0.0054(13)
Ni3 0.0676(17) 0.0983(19) 0.101(2) 0.0002(18) 0.0236(17) -0.0025(14)
Ni4 0.0687(16) 0.0667(15) 0.072(2) -0.0031(14) 0.0191(15) 0.0014(12)
Ni5 0.0691(16) 0.0669(15) 0.0699(19) -0.0042(14) 0.0257(15) -0.0066(12)
Ni6 0.109(2) 0.0766(17) 0.076(2) 0.0141(16) 0.0062(18) -0.0068(15)
Ni7 0.0546(14) 0.0597(14) 0.0691(19) -0.0009(13) 0.0125(13) 0.0035(11)
Ni8 0.0839(18) 0.0764(17) 0.104(2) 0.0169(17) 0.0389(17) 0.0026(14)
N111 0.096(9) 0.141(10) 0.084(10) -0.011(9) 0.025(8) 0.002(9)
C112 0.092(8) 0.149(10) 0.082(9) -0.008(9) 0.026(8) -0.008(9)
C113 0.103(10) 0.172(12) 0.076(11) -0.007(11) 0.030(9) -0.017(10)
C114 0.107(10) 0.191(12) 0.093(11) 0.012(11) 0.033(10) -0.013(12)
C115 0.104(10) 0.192(12) 0.080(11) 0.022(11) 0.037(10) -0.012(11)
C116 0.100(10) 0.163(12) 0.085(11) 0.018(11) 0.034(9) -0.014(10)
N121 0.084(8) 0.095(8) 0.084(9) -0.027(7) 0.016(7) 0.008(7)
N122 0.086(8) 0.084(9) 0.075(9) -0.019(7) 0.014(7) 0.014(7)
C123 0.089(8) 0.119(9) 0.078(9) -0.020(8) 0.023(8) 0.009(8)
C124 0.084(8) 0.104(10) 0.081(10) -0.027(8) 0.022(9) 0.018(9)
C125 0.081(9) 0.109(10) 0.078(10) -0.028(8) 0.025(9) 0.005(8)
C126 0.076(9) 0.092(10) 0.073(10) -0.019(8) 0.011(8) 0.018(8)
N131 0.077(8) 0.066(7) 0.062(9) 0.005(7) 0.007(7) 0.011(6)
C132 0.069(8) 0.059(7) 0.063(9) -0.004(7) 0.007(7) 0.005(7)
C133 0.074(9) 0.063(7) 0.061(10) -0.008(8) 0.026(7) -0.011(7)
C134 0.075(9) 0.069(8) 0.075(11) -0.003(8) 0.025(8) -0.018(7)
C135 0.083(9) 0.077(8) 0.087(11) -0.011(9) 0.013(8) -0.002(8)
C136 0.080(9) 0.070(8) 0.072(10) -0.014(9) 0.006(8) 0.017(8)
N141 0.088(7) 0.071(6) 0.063(8) -0.010(7) 0.003(7) 0.000(7)
N142 0.086(8) 0.060(7) 0.070(9) -0.012(7) 0.003(7) -0.006(7)
C143 0.073(8) 0.054(7) 0.060(9) 0.000(7) 0.005(7) 0.006(6)
C144 0.080(9) 0.065(8) 0.056(10) -0.006(8) 0.013(8) 0.018(7)
C145 0.091(9) 0.072(8) 0.064(10) -0.009(8) 0.009(8) 0.008(7)
C146 0.088(9) 0.058(8) 0.069(9) -0.022(8) -0.001(8) -0.008(7)
C151 0.072(8) 0.086(8) 0.072(9) -0.023(7) 0.017(7) 0.018(7)
C152 0.094(9) 0.088(9) 0.081(10) -0.024(9) 0.012(9) 0.014(8)
C153 0.091(9) 0.083(9) 0.075(10) -0.019(8) 0.012(9) 0.017(8)
C154 0.091(8) 0.075(8) 0.074(9) -0.018(7) 0.006(8) 0.009(7)
C155 0.087(8) 0.070(8) 0.074(9) -0.016(7) 0.005(8) 0.008(7)
C156 0.080(8) 0.082(8) 0.077(9) -0.017(8) 0.006(7) 0.002(8)
C161 0.088(10) 0.074(9) 0.079(10) -0.014(9) 0.005(8) 0.018(8)
C162 0.095(10) 0.078(9) 0.077(11) -0.019(9) 0.009(9) 0.009(9)
C163 0.098(10) 0.089(10) 0.081(11) -0.026(9) 0.006(9) 0.002(9)
C164 0.089(10) 0.082(9) 0.078(11) -0.018(9) 0.000(8) 0.002(9)
N211 0.068(8) 0.078(8) 0.118(10) 0.012(8) 0.002(8) 0.011(7)
C212 0.051(8) 0.088(8) 0.105(10) 0.013(8) 0.008(8) 0.003(7)
C213 0.063(9) 0.094(9) 0.106(11) 0.034(9) 0.005(8) 0.012(8)
C214 0.069(9) 0.102(10) 0.116(12) 0.033(9) 0.009(9) 0.005(9)
C215 0.075(9) 0.096(10) 0.122(13) 0.033(9) 0.013(10) 0.009(9)
C216 0.076(9) 0.085(9) 0.121(12) 0.019(10) 0.015(9) 0.000(8)
N221 0.058(7) 0.097(8) 0.110(9) 0.001(8) 0.021(8) 0.004(7)
N222 0.058(7) 0.091(8) 0.106(9) 0.009(8) 0.017(8) 0.000(7)
C223 0.053(7) 0.092(8) 0.105(10) 0.003(8) 0.014(8) -0.002(7)
C224 0.055(8) 0.097(9) 0.107(11) -0.008(8) 0.017(9) 0.002(8)
C225 0.066(8) 0.100(10) 0.106(11) -0.007(9) 0.013(9) 0.001(8)
C226 0.073(8) 0.101(10) 0.114(11) 0.018(9) 0.016(9) -0.008(9)
N231 0.066(8) 0.116(9) 0.090(10) -0.002(8) 0.026(7) -0.006(7)
C232 0.064(8) 0.110(8) 0.088(9) -0.005(8) 0.024(7) -0.008(8)
C233 0.081(10) 0.124(10) 0.079(11) -0.002(9) 0.026(8) -0.003(9)
C234 0.078(10) 0.130(11) 0.078(11) -0.005(10) 0.015(9) -0.011(9)
C235 0.092(10) 0.128(10) 0.082(11) -0.013(10) 0.013(9) -0.007(10)
C236 0.086(10) 0.117(10) 0.084(11) -0.010(9) 0.019(8) 0.001(9)
N241 0.060(7) 0.118(8) 0.089(9) 0.001(7) 0.030(7) 0.001(7)
N242 0.048(7) 0.120(8) 0.082(9) -0.007(8) 0.031(7) -0.007(7)
C243 0.059(8) 0.104(8) 0.086(9) 0.007(8) 0.025(7) -0.007(8)
C244 0.061(9) 0.105(9) 0.099(10) 0.012(9) 0.027(8) -0.007(8)
C245 0.049(9) 0.114(10) 0.092(11) 0.008(8) 0.032(8) 0.004(8)
C246 0.076(8) 0.112(9) 0.073(9) -0.009(9) 0.016(8) -0.002(9)
C251 0.074(8) 0.100(8) 0.102(9) 0.003(9) 0.016(7) -0.008(8)
C252 0.078(8) 0.086(9) 0.095(10) 0.001(9) 0.019(8) -0.002(9)
C253 0.075(8) 0.081(9) 0.095(10) -0.009(9) 0.018(8) 0.002(9)
C254 0.078(8) 0.100(8) 0.088(9) -0.007(9) 0.014(7) -0.009(8)
C255 0.088(8) 0.123(9) 0.097(9) 0.011(9) 0.013(8) -0.029(9)
C256 0.085(8) 0.120(9) 0.104(10) 0.016(9) 0.016(8) -0.021(8)
C261 0.093(10) 0.133(11) 0.098(11) 0.016(11) 0.013(8) -0.033(10)
C262 0.103(10) 0.147(11) 0.107(11) 0.012(11) 0.008(10) -0.036(11)
C263 0.098(10) 0.153(11) 0.108(11) 0.018(11) 0.000(10) -0.019(11)
C264 0.098(10) 0.136(11) 0.108(11) 0.026(11) 0.007(9) -0.021(10)
N311 0.090(9) 0.063(8) 0.091(10) -0.006(8) 0.035(8) 0.006(7)
C312 0.073(8) 0.067(8) 0.087(10) -0.016(8) 0.027(8) 0.020(7)
C313 0.070(9) 0.071(9) 0.097(11) -0.012(9) 0.010(8) 0.017(8)
C314 0.069(10) 0.076(10) 0.098(12) -0.012(9) 0.012(9) 0.020(8)
C315 0.081(9) 0.073(9) 0.096(12) -0.026(9) 0.017(9) 0.000(8)
C316 0.089(10) 0.073(9) 0.092(11) -0.013(9) 0.034(8) -0.002(8)
N321 0.085(8) 0.069(8) 0.077(9) -0.020(7) 0.023(7) 0.017(6)
N322 0.081(9) 0.061(8) 0.091(10) -0.014(7) 0.022(7) 0.015(7)
C323 0.087(9) 0.067(8) 0.082(10) -0.016(8) 0.023(7) 0.020(7)
C324 0.098(10) 0.080(9) 0.088(10) -0.018(9) 0.032(9) 0.021(8)
C325 0.103(10) 0.078(10) 0.079(10) -0.025(9) 0.028(9) 0.017(8)
C326 0.088(9) 0.073(8) 0.083(10) -0.007(8) 0.033(8) 0.014(7)
N331 0.078(8) 0.110(9) 0.087(10) 0.017(9) 0.014(10) 0.003(8)
C332 0.067(8) 0.097(8) 0.079(9) 0.022(9) 0.006(9) 0.003(8)
C333 0.080(9) 0.116(10) 0.088(11) 0.033(11) 0.001(10) 0.001(9)
C334 0.097(10) 0.135(11) 0.087(11) 0.028(11) -0.008(12) 0.004(10)
C335 0.093(10) 0.145(11) 0.095(11) 0.033(11) -0.005(10) 0.000(11)
C336 0.080(9) 0.136(11) 0.086(11) 0.031(11) 0.009(10) 0.001(9)
N341 0.083(8) 0.080(7) 0.074(8) 0.012(8) 0.026(8) 0.002(7)
N342 0.075(8) 0.090(8) 0.056(9) 0.011(8) 0.017(8) 0.002(7)
C343 0.070(8) 0.092(8) 0.078(9) 0.006(9) 0.014(8) 0.003(8)
C344 0.076(9) 0.096(9) 0.088(10) 0.009(11) 0.022(10) 0.005(9)
C345 0.079(9) 0.081(9) 0.086(10) 0.015(10) 0.020(10) 0.002(8)
C346 0.076(9) 0.096(8) 0.080(10) 0.016(9) 0.035(8) -0.003(8)
C351 0.077(8) 0.080(7) 0.081(9) 0.005(8) 0.035(7) 0.004(7)
C352 0.071(9) 0.086(8) 0.087(10) 0.006(9) 0.029(8) -0.002(8)
C353 0.068(9) 0.084(8) 0.087(10) -0.001(8) 0.037(8) -0.001(8)
C354 0.069(8) 0.079(7) 0.087(9) 0.000(8) 0.044(7) 0.004(7)
C355 0.073(8) 0.083(7) 0.099(10) 0.000(8) 0.029(7) -0.006(7)
C356 0.067(8) 0.084(7) 0.093(10) 0.008(8) 0.028(7) -0.009(7)
C361 0.082(10) 0.101(9) 0.114(12) -0.001(9) 0.023(8) -0.008(9)
C362 0.070(10) 0.107(10) 0.109(12) -0.002(10) 0.030(8) -0.009(9)
C363 0.066(9) 0.104(10) 0.097(11) 0.003(10) 0.030(8) -0.015(8)
C364 0.074(9) 0.095(9) 0.091(11) 0.009(9) 0.031(8) -0.006(8)
N411 0.066(8) 0.077(8) 0.101(10) 0.003(8) 0.005(8) 0.018(6)
C412 0.066(8) 0.072(8) 0.090(9) 0.003(8) 0.015(8) 0.005(7)
C413 0.080(9) 0.082(10) 0.102(11) 0.019(9) 0.016(10) 0.004(8)
C414 0.097(10) 0.103(11) 0.102(11) 0.029(10) 0.020(10) 0.002(8)
C415 0.099(11) 0.104(11) 0.105(11) 0.011(10) 0.022(10) -0.003(8)
C416 0.088(10) 0.097(10) 0.104(12) 0.003(9) 0.020(10) 0.001(8)
N421 0.062(7) 0.074(8) 0.095(8) 0.001(7) 0.023(7) 0.019(6)
N422 0.069(8) 0.069(8) 0.098(9) 0.006(7) 0.021(8) 0.017(6)
C423 0.067(8) 0.079(8) 0.097(9) -0.003(7) 0.017(8) 0.007(7)
C424 0.057(8) 0.069(8) 0.098(10) -0.012(9) 0.016(9) 0.010(7)
C425 0.059(8) 0.062(8) 0.102(10) -0.012(9) 0.020(9) 0.018(7)
C426 0.072(8) 0.078(9) 0.084(9) -0.002(8) 0.024(8) 0.003(7)
N431 0.056(7) 0.072(7) 0.079(9) -0.021(7) 0.032(6) -0.003(6)
C432 0.061(8) 0.078(7) 0.082(9) -0.019(7) 0.018(7) -0.003(7)
C433 0.070(9) 0.071(8) 0.090(11) -0.017(8) 0.009(8) -0.007(7)
C434 0.074(9) 0.073(9) 0.103(12) -0.017(8) 0.023(8) 0.004(8)
C435 0.082(10) 0.074(9) 0.100(11) -0.018(9) 0.020(8) -0.002(8)
C436 0.068(9) 0.073(9) 0.086(10) -0.015(8) 0.035(8) -0.009(7)
N441 0.065(7) 0.075(7) 0.090(9) -0.011(7) 0.026(7) -0.001(6)
N442 0.060(7) 0.080(7) 0.085(9) -0.011(7) 0.035(7) -0.001(6)
C443 0.059(8) 0.076(7) 0.082(9) -0.014(7) 0.025(7) -0.009(7)
C444 0.064(9) 0.077(8) 0.093(10) -0.013(9) 0.012(8) -0.010(8)
C445 0.071(9) 0.075(8) 0.092(10) -0.006(8) 0.021(8) 0.003(8)
C446 0.084(9) 0.051(7) 0.079(10) -0.013(8) 0.020(8) -0.012(7)
C451 0.066(8) 0.059(7) 0.075(9) 0.003(7) 0.018(7) -0.004(6)
C452 0.072(9) 0.047(8) 0.072(10) 0.001(7) 0.015(8) -0.010(7)
C453 0.074(9) 0.050(8) 0.079(10) -0.008(7) 0.011(8) -0.004(7)
C454 0.065(8) 0.046(7) 0.076(9) -0.007(7) 0.009(7) -0.009(6)
C455 0.092(8) 0.057(7) 0.072(9) 0.004(7) 0.023(7) -0.002(6)
C456 0.080(8) 0.064(8) 0.066(9) 0.009(7) 0.019(7) -0.003(6)
C461 0.107(10) 0.068(9) 0.088(11) 0.008(8) 0.028(8) -0.009(8)
C462 0.113(11) 0.071(9) 0.083(11) 0.017(8) 0.027(9) -0.012(8)
C463 0.103(10) 0.064(9) 0.064(10) 0.017(8) 0.011(9) -0.007(8)
C464 0.099(10) 0.071(9) 0.064(10) 0.016(8) 0.013(8) -0.009(7)
N511 0.072(8) 0.056(7) 0.067(9) -0.014(6) 0.012(7) -0.003(6)
C512 0.077(8) 0.048(8) 0.077(9) -0.001(7) 0.022(7) -0.003(6)
C513 0.087(9) 0.058(8) 0.086(10) -0.012(8) 0.037(8) 0.002(7)
C514 0.101(10) 0.069(9) 0.073(10) -0.014(8) 0.036(9) 0.012(8)
C515 0.099(10) 0.068(9) 0.073(10) -0.006(8) 0.038(8) 0.001(8)
C516 0.080(9) 0.061(8) 0.069(10) -0.006(8) 0.029(8) -0.008(7)
N521 0.096(8) 0.068(7) 0.115(9) 0.017(7) 0.032(7) 0.000(6)
N522 0.086(8) 0.058(7) 0.089(10) 0.003(7) 0.021(7) -0.009(6)
C523 0.078(8) 0.056(8) 0.106(9) 0.011(7) 0.026(8) -0.004(6)
C524 0.084(9) 0.068(9) 0.117(11) 0.020(8) 0.033(9) 0.007(7)
C525 0.100(10) 0.089(10) 0.120(11) 0.022(9) 0.038(9) 0.007(8)
C526 0.093(9) 0.082(9) 0.108(10) 0.019(9) 0.023(9) 0.006(7)
N531 0.112(9) 0.093(9) 0.060(9) 0.016(8) 0.015(8) -0.039(8)
C532 0.107(9) 0.099(9) 0.070(9) 0.011(8) 0.019(8) -0.034(8)
C533 0.104(10) 0.117(11) 0.061(10) 0.007(9) 0.008(9) -0.034(9)
C534 0.115(11) 0.116(11) 0.070(11) 0.005(9) 0.007(9) -0.036(9)
C535 0.135(12) 0.109(11) 0.070(11) 0.006(9) 0.003(10) -0.034(9)
C536 0.136(11) 0.103(10) 0.079(11) 0.011(10) 0.005(10) -0.035(9)
N541 0.093(8) 0.084(8) 0.118(10) 0.014(8) 0.031(8) -0.017(7)
N542 0.096(9) 0.089(9) 0.116(10) 0.004(8) 0.038(8) -0.029(7)
C543 0.099(9) 0.094(9) 0.100(9) 0.026(8) 0.030(8) -0.024(7)
C544 0.100(10) 0.096(11) 0.118(11) 0.025(9) 0.032(9) -0.009(8)
C545 0.100(10) 0.088(10) 0.116(12) 0.025(9) 0.028(9) -0.016(9)
C546 0.094(10) 0.081(9) 0.121(11) 0.008(8) 0.024(10) -0.003(8)
C551 0.090(9) 0.065(8) 0.101(9) 0.022(8) 0.029(8) 0.018(7)
C552 0.098(10) 0.069(9) 0.106(10) 0.020(8) 0.026(9) 0.014(8)
C553 0.083(10) 0.075(9) 0.111(10) 0.012(9) 0.022(9) 0.009(7)
C554 0.095(9) 0.077(8) 0.116(10) 0.018(8) 0.024(9) 0.005(7)
C555 0.109(9) 0.076(9) 0.108(10) 0.025(8) 0.037(9) 0.004(7)
C556 0.102(9) 0.063(8) 0.101(9) 0.028(8) 0.028(8) 0.016(7)
C561 0.127(11) 0.095(11) 0.113(11) 0.034(9) 0.041(10) 0.008(9)
C562 0.132(12) 0.104(11) 0.111(11) 0.033(10) 0.041(11) 0.014(9)
C563 0.134(12) 0.095(11) 0.105(11) 0.034(10) 0.034(11) 0.017(9)
C564 0.123(11) 0.084(10) 0.104(11) 0.026(9) 0.033(10) 0.018(9)
N611 0.075(8) 0.072(8) 0.073(9) -0.005(7) 0.030(7) -0.001(7)
C612 0.077(8) 0.062(7) 0.053(9) 0.010(7) 0.032(7) -0.003(6)
C613 0.085(9) 0.068(9) 0.073(10) 0.002(8) 0.017(8) 0.011(7)
C614 0.098(10) 0.056(9) 0.080(11) -0.001(8) 0.020(8) 0.003(8)
C615 0.108(10) 0.060(8) 0.083(11) 0.005(8) 0.031(9) -0.001(8)
C616 0.094(10) 0.072(9) 0.083(11) -0.002(8) 0.041(8) 0.010(8)
N621 0.069(7) 0.063(7) 0.054(7) 0.011(7) 0.005(6) -0.011(6)
N622 0.079(8) 0.062(7) 0.046(8) 0.012(7) -0.003(6) -0.017(6)
C623 0.077(8) 0.070(7) 0.043(8) 0.011(7) 0.017(6) -0.011(7)
C624 0.065(8) 0.072(8) 0.029(9) -0.001(7) 0.013(7) -0.013(7)
C625 0.075(9) 0.068(8) 0.044(9) 0.001(8) 0.004(7) -0.014(7)
C626 0.080(9) 0.057(7) 0.057(9) 0.010(8) 0.018(7) -0.006(7)
N631 0.098(10) 0.114(10) 0.107(10) 0.011(9) 0.018(8) 0.011(7)
C632 0.093(9) 0.108(9) 0.084(9) 0.007(8) 0.006(8) 0.005(7)
C633 0.100(10) 0.113(11) 0.087(11) 0.000(10) 0.000(10) 0.003(9)
C634 0.106(11) 0.107(11) 0.093(11) -0.003(10) 0.002(10) -0.002(8)
C635 0.101(11) 0.110(12) 0.100(11) 0.004(10) 0.001(10) -0.003(9)
C636 0.104(11) 0.097(11) 0.110(12) 0.000(10) 0.023(10) 0.005(9)
N641 0.077(8) 0.097(8) 0.060(8) -0.002(7) -0.001(7) -0.002(7)
N642 0.085(8) 0.096(9) 0.066(9) 0.024(7) 0.002(7) 0.015(7)
C643 0.082(9) 0.108(9) 0.076(9) 0.008(8) 0.002(8) 0.012(7)
C644 0.078(9) 0.109(10) 0.066(10) -0.003(9) 0.007(9) 0.006(8)
C645 0.064(9) 0.114(10) 0.074(10) -0.003(9) 0.009(8) -0.013(8)
C646 0.076(9) 0.086(9) 0.061(9) -0.013(8) -0.001(8) 0.000(8)
C651 0.062(8) 0.072(7) 0.056(8) 0.017(7) 0.022(7) -0.005(7)
C652 0.075(9) 0.080(9) 0.045(9) 0.022(7) 0.017(7) -0.003(8)
C653 0.077(9) 0.077(8) 0.059(9) 0.012(8) 0.007(8) -0.003(7)
C654 0.070(8) 0.072(8) 0.059(8) 0.007(7) 0.011(7) -0.001(7)
C655 0.071(8) 0.065(7) 0.067(8) 0.006(7) 0.013(7) 0.001(7)
C656 0.071(8) 0.068(7) 0.066(8) 0.010(7) 0.015(7) -0.008(7)
C661 0.082(9) 0.060(8) 0.090(11) 0.007(8) 0.005(9) 0.000(7)
C662 0.086(10) 0.064(9) 0.081(11) 0.004(8) 0.027(8) 0.004(8)
C663 0.091(10) 0.070(8) 0.078(10) -0.007(9) 0.021(8) -0.015(8)
C664 0.080(9) 0.065(8) 0.071(10) 0.006(8) 0.020(8) -0.020(7)
N711 0.067(8) 0.115(10) 0.124(11) -0.019(9) 0.017(8) -0.007(7)
C712 0.072(8) 0.109(9) 0.109(10) -0.014(8) 0.017(8) -0.022(7)
C713 0.091(10) 0.129(11) 0.104(11) -0.024(9) 0.026(9) -0.028(9)
C714 0.103(11) 0.118(11) 0.115(12) -0.031(10) 0.020(10) -0.019(9)
C715 0.104(11) 0.113(11) 0.135(13) -0.030(10) 0.017(10) -0.005(10)
C716 0.075(10) 0.113(11) 0.135(12) -0.024(10) 0.014(10) -0.013(8)
N721 0.068(7) 0.104(8) 0.080(9) 0.021(7) 0.020(7) -0.012(7)
N722 0.065(8) 0.101(9) 0.087(9) -0.008(7) 0.005(7) -0.004(7)
C723 0.064(8) 0.109(9) 0.093(10) -0.008(8) 0.002(8) -0.016(7)
C724 0.055(8) 0.110(10) 0.093(11) 0.012(9) 0.009(8) -0.024(8)
C725 0.074(9) 0.113(10) 0.081(11) 0.017(9) 0.011(8) -0.013(8)
C726 0.063(8) 0.094(10) 0.094(10) 0.013(8) 0.009(8) -0.006(8)
N731 0.063(7) 0.069(7) 0.082(9) 0.008(7) 0.029(7) -0.002(6)
C732 0.061(7) 0.074(7) 0.081(9) -0.009(8) 0.033(7) 0.012(6)
C733 0.073(8) 0.073(8) 0.090(11) -0.009(8) 0.032(8) 0.004(8)
C734 0.084(9) 0.070(8) 0.099(11) -0.005(9) 0.025(9) 0.007(8)
C735 0.084(9) 0.077(8) 0.096(11) -0.004(9) 0.023(9) 0.010(7)
C736 0.060(8) 0.067(8) 0.078(10) 0.005(8) 0.039(8) 0.007(7)
N741 0.073(7) 0.061(6) 0.075(8) -0.008(7) 0.002(7) -0.001(6)
N742 0.070(7) 0.063(7) 0.053(8) -0.002(7) 0.011(7) 0.007(6)
C743 0.063(7) 0.069(7) 0.066(9) -0.004(7) 0.030(7) 0.009(6)
C744 0.072(9) 0.074(8) 0.085(10) 0.002(8) 0.022(8) 0.007(7)
C745 0.081(9) 0.066(8) 0.090(10) -0.014(9) 0.005(8) 0.010(7)
C746 0.070(8) 0.068(8) 0.082(9) -0.001(8) -0.002(8) -0.006(7)
C751 0.042(7) 0.083(8) 0.087(9) 0.008(7) 0.014(7) -0.005(7)
C752 0.042(8) 0.091(9) 0.086(10) 0.014(9) 0.005(8) -0.005(7)
C753 0.055(8) 0.084(9) 0.077(10) -0.002(8) 0.011(8) -0.016(7)
C754 0.064(8) 0.082(8) 0.082(9) -0.011(8) 0.006(8) -0.011(7)
C755 0.067(8) 0.080(8) 0.098(9) -0.020(7) 0.024(8) -0.002(7)
C756 0.055(8) 0.082(8) 0.105(9) -0.005(8) 0.023(8) 0.000(7)
C761 0.079(9) 0.076(9) 0.104(10) -0.024(8) 0.028(9) 0.002(8)
C762 0.075(9) 0.075(9) 0.107(11) -0.022(9) 0.020(10) -0.003(8)
C763 0.074(9) 0.074(10) 0.116(12) -0.008(9) 0.018(10) 0.003(8)
C764 0.082(9) 0.079(9) 0.111(11) -0.003(9) 0.017(9) 0.010(8)
N811 0.079(8) 0.085(8) 0.109(10) 0.013(9) 0.031(8) 0.028(7)
C812 0.083(8) 0.092(9) 0.111(10) 0.017(9) 0.032(8) 0.036(7)
C813 0.090(10) 0.089(10) 0.129(11) 0.030(9) 0.029(9) 0.045(8)
C814 0.096(10) 0.111(11) 0.126(12) 0.022(11) 0.028(10) 0.044(8)
C815 0.102(10) 0.118(11) 0.130(13) 0.021(11) 0.030(10) 0.040(9)
C816 0.094(10) 0.106(11) 0.129(12) 0.015(10) 0.034(9) 0.037(8)
N821 0.083(7) 0.052(7) 0.102(9) 0.003(7) 0.021(7) 0.020(6)
N822 0.085(8) 0.072(8) 0.109(10) 0.009(8) 0.027(7) 0.022(7)
C823 0.078(8) 0.083(8) 0.104(10) 0.019(8) 0.032(7) 0.026(7)
C824 0.085(9) 0.084(9) 0.097(10) 0.000(9) 0.024(8) 0.020(8)
C825 0.084(9) 0.071(9) 0.090(10) 0.004(9) 0.024(9) 0.020(8)
C826 0.068(8) 0.056(7) 0.090(10) -0.002(8) 0.019(8) 0.033(7)
N831 0.057(7) 0.057(7) 0.057(8) -0.001(7) 0.018(7) 0.000(6)
C832 0.049(7) 0.061(7) 0.049(8) 0.002(7) 0.011(6) -0.006(7)
C833 0.042(7) 0.065(8) 0.062(9) -0.004(9) 0.015(8) -0.001(7)
C834 0.053(8) 0.074(8) 0.063(9) -0.015(9) 0.008(8) 0.009(7)
C835 0.064(8) 0.082(9) 0.069(10) -0.016(9) 0.008(8) 0.006(8)
C836 0.062(8) 0.065(8) 0.069(9) -0.013(9) 0.020(8) 0.004(8)
N841 0.070(7) 0.060(6) 0.074(8) 0.018(7) 0.015(7) -0.010(6)
N842 0.056(6) 0.051(7) 0.071(8) 0.018(7) 0.007(7) -0.008(6)
C843 0.054(7) 0.056(7) 0.061(8) 0.011(8) 0.011(7) -0.008(7)
C844 0.072(8) 0.046(7) 0.061(9) 0.006(8) 0.015(7) 0.008(7)
C845 0.072(8) 0.056(8) 0.059(9) 0.020(8) 0.013(8) -0.003(7)
C846 0.071(8) 0.061(7) 0.084(10) 0.000(8) 0.014(8) -0.011(7)
C851 0.069(7) 0.047(7) 0.081(9) -0.014(7) 0.022(7) 0.012(6)
C852 0.068(8) 0.061(7) 0.074(10) -0.016(8) 0.027(8) 0.013(7)
C853 0.078(8) 0.053(7) 0.074(10) -0.015(8) 0.032(8) -0.004(7)
C854 0.078(8) 0.050(7) 0.086(9) -0.013(7) 0.026(7) -0.003(6)
C855 0.070(7) 0.058(7) 0.093(9) -0.004(8) 0.025(7) -0.005(6)
C856 0.061(7) 0.054(7) 0.091(9) -0.002(7) 0.025(7) 0.011(6)
C861 0.077(9) 0.065(9) 0.108(11) -0.015(9) 0.014(9) -0.006(7)
C862 0.070(9) 0.060(8) 0.106(11) -0.015(9) 0.002(9) 0.005(8)
C863 0.066(8) 0.058(8) 0.107(11) -0.006(9) -0.001(8) 0.000(8)
C864 0.072(9) 0.056(8) 0.103(11) -0.005(8) 0.003(8) 0.009(7)
N911 0.056(7) 0.063(7) 0.083(9) -0.007(7) 0.023(7) -0.007(7)
C912 0.052(7) 0.075(8) 0.072(8) -0.007(8) 0.025(7) 0.001(7)
C913 0.063(8) 0.101(9) 0.074(10) -0.003(9) 0.023(8) 0.017(9)
C914 0.059(8) 0.101(9) 0.076(10) 0.006(9) 0.028(9) 0.006(8)
C915 0.053(9) 0.097(9) 0.086(10) -0.012(10) 0.022(8) -0.004(8)
C916 0.055(8) 0.071(8) 0.085(10) -0.009(8) 0.023(8) -0.011(8)
N921 0.064(6) 0.055(6) 0.072(8) 0.011(7) 0.020(7) 0.008(6)
N922 0.063(7) 0.054(6) 0.076(8) 0.000(7) 0.029(6) -0.009(6)
C923 0.067(7) 0.068(7) 0.065(8) -0.016(8) 0.027(6) 0.002(7)
C924 0.079(8) 0.064(8) 0.071(9) -0.002(8) 0.013(8) 0.001(8)
C925 0.076(8) 0.071(8) 0.067(9) 0.007(9) 0.010(8) 0.006(8)
C926 0.056(7) 0.069(8) 0.070(10) -0.003(8) 0.019(7) 0.004(7)
N931 0.059(7) 0.052(7) 0.068(9) -0.017(6) 0.007(7) 0.010(6)
C932 0.061(8) 0.054(7) 0.065(9) -0.007(7) 0.015(7) 0.004(6)
C933 0.069(9) 0.060(8) 0.075(10) -0.002(8) 0.003(8) -0.003(7)
C934 0.066(9) 0.068(9) 0.082(11) 0.000(8) 0.001(8) -0.021(8)
C935 0.070(9) 0.068(9) 0.074(10) 0.001(8) 0.001(8) -0.016(7)
C936 0.061(9) 0.050(8) 0.070(10) 0.004(8) 0.001(7) 0.011(7)
N941 0.073(7) 0.078(7) 0.055(8) -0.003(6) 0.007(6) -0.002(6)
N942 0.075(8) 0.073(7) 0.069(9) 0.005(7) 0.015(7) 0.007(6)
C943 0.069(8) 0.070(7) 0.061(8) 0.007(7) 0.009(7) 0.007(6)
C944 0.079(9) 0.080(9) 0.057(9) 0.002(8) -0.002(8) 0.005(7)
C945 0.077(9) 0.085(9) 0.056(9) -0.006(8) 0.014(8) 0.006(8)
C946 0.070(8) 0.078(8) 0.055(9) 0.005(8) 0.006(7) -0.011(7)
C951 0.054(7) 0.070(7) 0.046(8) 0.000(7) 0.007(7) -0.009(6)
C952 0.058(8) 0.061(8) 0.054(9) 0.012(8) 0.003(7) -0.008(7)
C953 0.051(7) 0.074(8) 0.049(9) -0.009(8) 0.014(7) -0.012(7)
C954 0.054(7) 0.083(7) 0.051(8) 0.000(7) 0.022(7) -0.009(6)
C955 0.050(7) 0.083(7) 0.055(8) 0.005(8) 0.021(7) -0.020(6)
C956 0.065(7) 0.073(7) 0.055(8) -0.004(7) 0.006(7) -0.016(6)
C961 0.081(9) 0.076(8) 0.054(9) -0.012(9) 0.004(8) -0.018(7)
C962 0.085(9) 0.087(9) 0.074(11) -0.006(9) 0.011(9) -0.018(9)
C963 0.081(9) 0.089(9) 0.087(11) 0.002(9) 0.021(9) -0.022(8)
C964 0.064(9) 0.094(8) 0.081(10) 0.010(9) 0.021(8) -0.026(7)
N11A 0.064(8) 0.118(9) 0.105(10) -0.011(9) 0.021(7) 0.000(8)
C12A 0.069(9) 0.121(9) 0.100(10) 0.003(9) 0.033(7) 0.010(8)
C13A 0.065(10) 0.138(11) 0.108(11) 0.006(10) 0.036(8) 0.007(8)
C14A 0.066(9) 0.124(11) 0.103(11) 0.006(11) 0.025(8) 0.007(9)
C15A 0.076(10) 0.128(10) 0.112(12) -0.004(11) 0.024(8) -0.001(10)
C16A 0.075(10) 0.124(10) 0.107(12) -0.011(10) 0.027(8) 0.001(8)
N21A 0.075(8) 0.096(8) 0.103(9) 0.006(8) 0.038(7) -0.005(7)
N22A 0.068(8) 0.106(8) 0.095(10) 0.006(8) 0.037(7) 0.004(7)
C23A 0.063(8) 0.111(8) 0.100(10) 0.013(9) 0.035(7) 0.007(7)
C24A 0.077(9) 0.112(9) 0.112(11) 0.010(10) 0.036(8) -0.001(9)
C25A 0.065(9) 0.103(9) 0.108(11) 0.014(9) 0.031(8) -0.009(8)
C26A 0.090(9) 0.085(9) 0.117(11) 0.004(8) 0.051(8) -0.017(8)
N31A 0.118(9) 0.064(8) 0.096(10) 0.014(7) 0.019(9) -0.009(8)
C32A 0.123(9) 0.065(8) 0.109(10) 0.018(8) 0.027(9) -0.005(8)
C33A 0.148(11) 0.077(9) 0.094(11) 0.005(9) 0.011(10) 0.007(10)
C34A 0.147(11) 0.068(10) 0.089(11) -0.005(8) -0.002(11) 0.012(10)
C35A 0.132(11) 0.075(10) 0.089(12) -0.009(9) 0.004(10) 0.008(9)
C36A 0.117(10) 0.080(10) 0.096(11) 0.009(9) 0.012(10) -0.001(9)
N41A 0.126(8) 0.065(8) 0.150(10) -0.005(7) 0.070(9) -0.007(7)
N42A 0.117(9) 0.061(8) 0.140(11) -0.009(8) 0.049(9) -0.003(7)
C43A 0.131(9) 0.064(8) 0.130(11) 0.002(8) 0.043(9) -0.014(8)
C44A 0.141(11) 0.066(9) 0.139(12) 0.002(9) 0.056(10) -0.014(9)
C45A 0.144(10) 0.069(9) 0.144(12) -0.004(9) 0.062(10) -0.006(9)
C46A 0.114(10) 0.072(9) 0.149(12) 0.009(9) 0.067(9) -0.010(8)
C51A 0.104(9) 0.082(9) 0.128(10) -0.007(8) 0.051(8) -0.018(8)
C52A 0.100(10) 0.083(10) 0.136(12) -0.006(9) 0.056(9) -0.025(8)
C53A 0.096(10) 0.073(9) 0.150(12) 0.006(9) 0.061(9) -0.020(8)
C54A 0.104(9) 0.068(8) 0.147(11) 0.004(8) 0.065(8) -0.016(7)
C55A 0.095(9) 0.077(9) 0.137(11) -0.010(8) 0.060(8) -0.012(7)
C56A 0.102(9) 0.073(8) 0.130(11) -0.012(8) 0.048(8) -0.014(7)
C61A 0.110(11) 0.075(10) 0.131(12) -0.004(9) 0.057(9) -0.014(8)
C62A 0.125(11) 0.069(10) 0.131(13) -0.009(9) 0.050(10) -0.006(9)
C63A 0.121(11) 0.078(10) 0.132(13) 0.002(10) 0.051(10) -0.005(9)
C64A 0.104(10) 0.079(10) 0.128(12) -0.009(9) 0.064(9) -0.010(8)
N11B 0.052(7) 0.076(8) 0.080(9) -0.007(7) 0.022(6) 0.007(6)
C12B 0.056(7) 0.057(7) 0.078(9) 0.006(7) 0.019(7) -0.006(6)
C13B 0.052(8) 0.061(7) 0.073(10) 0.003(8) 0.030(7) 0.002(7)
C14B 0.059(9) 0.056(8) 0.106(11) 0.005(8) 0.022(8) 0.002(7)
C15B 0.054(8) 0.062(8) 0.100(11) -0.007(9) 0.024(8) 0.007(7)
C16B 0.044(8) 0.070(8) 0.089(10) 0.004(8) 0.030(8) -0.011(7)
N21B 0.055(7) 0.068(7) 0.078(8) 0.009(7) 0.015(6) -0.009(6)
N22B 0.065(7) 0.058(6) 0.068(9) 0.008(7) 0.012(7) -0.015(6)
C23B 0.064(7) 0.054(6) 0.075(9) 0.000(7) 0.022(7) 0.000(6)
C24B 0.058(8) 0.065(7) 0.085(10) 0.007(8) 0.023(7) 0.000(7)
C25B 0.059(8) 0.075(8) 0.082(10) 0.014(8) 0.018(8) -0.009(7)
C26B 0.056(8) 0.056(7) 0.090(10) 0.001(8) 0.004(7) -0.007(7)
N31B 0.106(10) 0.078(8) 0.122(11) 0.028(9) 0.057(8) -0.010(7)
C32B 0.115(10) 0.081(9) 0.133(10) 0.021(8) 0.066(8) 0.001(8)
C33B 0.132(11) 0.096(10) 0.136(12) 0.017(10) 0.077(10) -0.002(9)
C34B 0.129(12) 0.109(10) 0.135(12) 0.012(11) 0.087(10) -0.010(9)
C35B 0.120(11) 0.104(11) 0.124(12) 0.004(9) 0.088(10) -0.012(9)
C36B 0.116(11) 0.081(10) 0.117(12) 0.004(9) 0.060(9) -0.017(9)
N41B 0.095(8) 0.066(8) 0.141(10) 0.037(8) 0.042(8) 0.008(7)
N42B 0.097(9) 0.060(8) 0.140(11) 0.026(8) 0.046(8) -0.006(7)
C43B 0.099(9) 0.072(8) 0.137(10) 0.030(8) 0.066(8) 0.002(7)
C44B 0.115(10) 0.074(9) 0.136(12) 0.041(9) 0.058(10) 0.010(8)
C45B 0.104(10) 0.078(10) 0.137(12) 0.044(9) 0.052(10) 0.019(8)
C46B 0.070(9) 0.068(9) 0.134(11) 0.027(8) 0.034(8) -0.002(8)
C51B 0.059(8) 0.059(7) 0.096(10) 0.014(7) 0.005(7) 0.000(7)
C52B 0.056(8) 0.048(8) 0.105(11) 0.017(8) 0.016(8) -0.008(7)
C53B 0.057(9) 0.069(8) 0.113(11) 0.024(8) 0.017(8) -0.002(7)
C54B 0.061(8) 0.068(8) 0.114(10) 0.022(8) 0.018(7) -0.005(7)
C55B 0.067(8) 0.068(8) 0.105(10) 0.017(7) 0.005(7) 0.007(7)
C56B 0.060(8) 0.062(7) 0.098(10) 0.005(7) 0.008(7) 0.008(7)
C61B 0.072(9) 0.078(9) 0.108(12) 0.006(9) -0.001(9) 0.007(8)
C62B 0.068(10) 0.076(10) 0.104(12) 0.002(9) -0.008(9) 0.004(8)
C63B 0.068(10) 0.074(9) 0.091(11) 0.002(9) -0.006(8) 0.018(8)
C64B 0.064(9) 0.072(9) 0.096(11) 0.006(8) 0.001(8) 0.020(8)
N11C 0.077(9) 0.105(9) 0.106(10) 0.022(9) 0.029(7) 0.019(7)
C12C 0.089(9) 0.104(9) 0.101(10) 0.018(8) 0.027(8) 0.021(7)
C13C 0.102(10) 0.113(10) 0.097(11) 0.012(9) 0.046(9) 0.028(9)
C14C 0.096(11) 0.105(10) 0.096(11) 0.008(10) 0.046(8) 0.048(8)
C15C 0.079(10) 0.108(10) 0.109(12) 0.014(9) 0.049(9) 0.035(9)
C16C 0.078(9) 0.106(10) 0.110(11) 0.017(9) 0.041(9) 0.026(8)
N21C 0.080(8) 0.107(8) 0.113(10) 0.027(8) 0.016(7) -0.005(7)
N22C 0.085(8) 0.098(9) 0.119(10) 0.024(8) 0.012(8) -0.003(7)
C23C 0.083(9) 0.099(9) 0.107(10) 0.032(8) 0.016(8) 0.006(7)
C24C 0.075(9) 0.111(10) 0.110(11) 0.033(9) 0.019(8) 0.002(9)
C25C 0.077(9) 0.116(10) 0.106(11) 0.027(10) 0.018(8) 0.006(9)
C26C 0.081(9) 0.103(10) 0.116(11) 0.014(9) 0.035(8) -0.017(9)
N31C 0.138(11) 0.097(9) 0.109(10) 0.012(9) 0.003(10) 0.013(9)
C32C 0.150(10) 0.110(9) 0.104(10) 0.015(9) 0.011(10) 0.011(9)
C33C 0.170(12) 0.113(10) 0.109(11) 0.010(10) 0.008(12) 0.024(10)
C34C 0.167(13) 0.125(11) 0.119(12) 0.016(11) 0.005(12) 0.032(11)
C35C 0.166(13) 0.135(12) 0.123(12) 0.023(12) 0.016(12) 0.036(10)
C36C 0.153(12) 0.124(11) 0.117(11) 0.017(11) 0.012(12) 0.019(11)
N41C 0.147(9) 0.117(9) 0.070(8) -0.003(8) 0.023(9) -0.035(8)
N42C 0.139(10) 0.115(9) 0.073(9) -0.012(8) 0.016(9) -0.014(8)
C43C 0.153(10) 0.116(9) 0.085(9) 0.000(9) 0.018(10) -0.018(8)
C44C 0.169(12) 0.123(11) 0.072(10) 0.004(10) 0.025(11) -0.030(9)
C45C 0.161(11) 0.118(10) 0.073(10) 0.000(10) 0.021(10) -0.037(10)
C46C 0.137(11) 0.115(10) 0.074(9) -0.013(10) 0.027(9) -0.045(8)
C51C 0.090(9) 0.097(9) 0.098(9) 0.007(8) 0.040(8) -0.025(7)
C52C 0.097(10) 0.090(10) 0.084(10) -0.012(9) 0.022(9) -0.022(8)
C53C 0.099(10) 0.093(10) 0.078(10) -0.001(9) 0.025(9) -0.031(9)
C54C 0.109(9) 0.096(9) 0.087(9) -0.003(8) 0.025(8) -0.042(7)
C55C 0.109(9) 0.101(10) 0.116(10) -0.004(8) 0.049(8) -0.030(8)
C56C 0.117(10) 0.102(10) 0.108(10) -0.025(8) 0.048(8) -0.043(8)
C61C 0.136(12) 0.109(12) 0.131(11) -0.031(10) 0.047(10) -0.039(9)
C62C 0.143(13) 0.118(12) 0.152(13) -0.027(11) 0.046(11) -0.028(9)
C63C 0.142(12) 0.105(11) 0.151(14) -0.001(11) 0.053(11) -0.026(10)
C64C 0.126(11) 0.098(11) 0.136(12) 0.002(10) 0.046(10) -0.031(8)

loop_
_atom_type_symbol
_atom_type_description
_atom_type_scat_dispersion_real
_atom_type_scat_dispersion_imag
_atom_type_scat_source
C C 0.0033 0.0016 'International Tables Vol C Tables 4.2.6.8 and 6.1.1.4'
H H 0.0000 0.0000 'International Tables Vol C Tables 4.2.6.8 and 6.1.1.4'
B B 0.0013 0.0007 'International Tables Vol C Tables 4.2.6.8 and 6.1.1.4'
N N 0.0061 0.0033 'International Tables Vol C Tables 4.2.6.8 and 6.1.1.4'
F F 0.0171 0.0103 'International Tables Vol C Tables 4.2.6.8 and 6.1.1.4'
Ni Ni 0.3393 1.1124 'International Tables Vol C Tables 4.2.6.8 and 6.1.1.4'

loop_
_geom_angle_atom_site_label_1
_geom_angle_atom_site_label_2
_geom_angle_atom_site_label_3
_geom_angle
_geom_angle_site_symmetry_1
_geom_angle_site_symmetry_3
_geom_angle_publ_flag
N222 Ni1 N711 171.6(5) . . ?
N222 Ni1 N111 100.6(5) . . ?
N711 Ni1 N111 86.6(5) . . ?
N222 Ni1 N211 76.8(5) . . ?
N711 Ni1 N211 96.1(5) . . ?
N111 Ni1 N211 176.6(6) . . ?
N222 Ni1 N122 93.2(4) . . ?
N711 Ni1 N122 92.4(5) . . ?
N111 Ni1 N122 78.4(6) . . ?
N211 Ni1 N122 99.5(5) . . ?
N222 Ni1 N722 97.8(5) . . ?
N711 Ni1 N722 77.4(5) . . ?
N111 Ni1 N722 93.4(5) . . ?
N211 Ni1 N722 89.1(4) . . ?
N122 Ni1 N722 167.4(5) . . ?
N131 Ni2 N142 78.6(4) . . ?
N131 Ni2 N822 89.9(4) . . ?
N142 Ni2 N822 98.3(5) . . ?
N131 Ni2 N311 175.0(6) . . ?
N142 Ni2 N311 99.9(5) . . ?
N822 Ni2 N311 95.1(6) . . ?
N131 Ni2 N811 94.1(4) . . ?
N142 Ni2 N811 171.5(5) . . ?
N822 Ni2 N811 77.1(5) . . ?
N311 Ni2 N811 87.7(5) . . ?
N131 Ni2 N322 98.2(5) . . ?
N142 Ni2 N322 92.7(5) . . ?
N822 Ni2 N322 167.5(5) . . ?
N311 Ni2 N322 77.1(6) . . ?
N811 Ni2 N322 92.6(6) . . ?
N11A Ni3 N231 91.1(4) . . ?
N11A Ni3 N242 93.5(5) . . ?
N231 Ni3 N242 78.1(5) . . ?
N11A Ni3 N22A 78.2(5) . . ?
N231 Ni3 N22A 93.5(5) . . ?
N242 Ni3 N22A 168.2(5) . . ?
N11A Ni3 N331 91.3(6) . . ?
N231 Ni3 N331 177.3(6) . . ?
N242 Ni3 N331 100.5(6) . . ?
N22A Ni3 N331 88.3(6) . . ?
N11A Ni3 N342 167.7(5) . . ?
N231 Ni3 N342 100.5(5) . . ?
N242 Ni3 N342 92.8(5) . . ?
N22A Ni3 N342 96.9(5) . . ?
N331 Ni3 N342 77.2(7) . . ?
N411 Ni4 N742 89.5(4) . . ?
N411 Ni4 N731 93.7(5) . . ?
N742 Ni4 N731 78.2(4) . . ?
N411 Ni4 N422 77.8(5) . . ?
N742 Ni4 N422 97.3(4) . . ?
N731 Ni4 N422 170.6(5) . . ?
N411 Ni4 N522 100.7(5) . . ?
N742 Ni4 N522 166.7(5) . . ?
N731 Ni4 N522 92.5(4) . . ?
N422 Ni4 N522 93.2(4) . . ?
N411 Ni4 N511 178.4(5) . . ?
N742 Ni4 N511 92.0(4) . . ?
N731 Ni4 N511 87.0(4) . . ?
N422 Ni4 N511 101.5(5) . . ?
N522 Ni4 N511 77.9(5) . . ?
N622 Ni5 N442 92.5(4) . . ?
N622 Ni5 N611 78.1(4) . . ?
N442 Ni5 N611 101.2(4) . . ?
N622 Ni5 N431 104.2(4) . . ?
N442 Ni5 N431 77.4(5) . . ?
N611 Ni5 N431 177.4(4) . . ?
N622 Ni5 N911 171.5(4) . . ?
N442 Ni5 N911 92.7(4) . . ?
N611 Ni5 N911 94.3(4) . . ?
N431 Ni5 N911 83.6(4) . . ?
N622 Ni5 N922 98.2(4) . . ?
N442 Ni5 N922 167.6(4) . . ?
N611 Ni5 N922 87.3(4) . . ?
N431 Ni5 N922 93.7(4) . . ?
N911 Ni5 N922 77.5(4) . . ?
N42C Ni6 N631 92.5(6) . . ?
N42C Ni6 N642 165.6(5) . . ?
N631 Ni6 N642 77.6(6) . . ?
N42C Ni6 N31C 77.7(7) . . ?
N631 Ni6 N31C 91.8(5) . . ?
N642 Ni6 N31C 92.1(6) . . ?
N42C Ni6 N531 90.1(5) . . ?
N631 Ni6 N531 174.5(5) . . ?
N642 Ni6 N531 100.7(5) . . ?
N31C Ni6 N531 93.4(6) . . ?
N42C Ni6 N542 98.6(6) . . ?
N631 Ni6 N542 98.1(5) . . ?
N642 Ni6 N542 93.1(4) . . ?
N31C Ni6 N542 169.6(6) . . ?
N531 Ni6 N542 76.8(6) . . ?
N11B Ni7 N942 104.4(5) . . ?
N11B Ni7 N22B 77.2(4) . . ?
N942 Ni7 N22B 92.9(4) . . ?
N11B Ni7 N842 89.4(4) . . ?
N942 Ni7 N842 161.0(4) . . ?
N22B Ni7 N842 103.0(4) . . ?
N11B Ni7 N931 177.3(5) . . ?
N942 Ni7 N931 77.8(5) . . ?
N22B Ni7 N931 101.2(4) . . ?
N842 Ni7 N931 88.9(4) . . ?
N11B Ni7 N831 99.1(4) . . ?
N942 Ni7 N831 88.7(4) . . ?
N22B Ni7 N831 176.1(4) . . ?
N842 Ni7 N831 76.1(4) . . ?
N931 Ni7 N831 82.5(3) . . ?
N42B Ni8 N11C 105.1(6) . . ?
N42B Ni8 N31A 164.6(6) . . ?
N11C Ni8 N31A 89.0(5) . . ?
N42B Ni8 N22C 91.8(5) . . ?
N11C Ni8 N22C 76.9(6) . . ?
N31A Ni8 N22C 97.4(5) . . ?
N42B Ni8 N31B 78.3(6) . . ?
N11C Ni8 N31B 176.5(5) . . ?
N31A Ni8 N31B 87.7(5) . . ?
N22C Ni8 N31B 102.3(5) . . ?
N42B Ni8 N42A 95.3(5) . . ?
N11C Ni8 N42A 92.7(5) . . ?
N31A Ni8 N42A 77.6(6) . . ?
N22C Ni8 N42A 168.7(6) . . ?
N31B Ni8 N42A 87.8(5) . . ?
C112 N111 C116 120.0 . . ?
C112 N111 Ni1 113.8(8) . . ?
C116 N111 Ni1 124.3(8) . . ?
C123 C112 N111 115.2(13) . . ?
C123 C112 C113 124.7(13) . . ?
N111 C112 C113 120.0 . . ?
C114 C113 C112 120.0 . . ?
C114 C113 H113 120.0 . . ?
C112 C113 H113 120.0 . . ?
C115 C114 C113 120.0 . . ?
C115 C114 H114 120.0 . . ?
C113 C114 H114 120.0 . . ?
C114 C115 C116 120.0 . . ?
C114 C115 H115 120.0 . . ?
C116 C115 H115 120.0 . . ?
C115 C116 N111 120.0 . . ?
C115 C116 H116 120.0 . . ?
N111 C116 H116 120.0 . . ?
N122 N121 C125 108.0 . . ?
N122 N121 C126 117.6(12) . . ?
C125 N121 C126 133.8(12) . . ?
C123 N122 N121 108.0 . . ?
C123 N122 Ni1 108.9(8) . . ?
N121 N122 Ni1 142.0(8) . . ?
C112 C123 N122 120.5(13) . . ?
C112 C123 C124 130.5(13) . . ?
N122 C123 C124 108.0 . . ?
C125 C124 C123 108.0 . . ?
C125 C124 H124 126.0 . . ?
C123 C124 H124 126.0 . . ?
C124 C125 N121 108.0 . . ?
C124 C125 H125 126.0 . . ?
N121 C125 H125 126.0 . . ?
N121 C126 C151 115.0(14) . . ?
N121 C126 H12A 108.5 . . ?
C151 C126 H12A 108.5 . . ?
N121 C126 H12B 108.5 . . ?
C151 C126 H12B 108.5 . . ?
H12A C126 H12B 107.5 . . ?
C132 N131 C136 120.0 . . ?
C132 N131 Ni2 114.1(6) . . ?
C136 N131 Ni2 125.7(6) . . ?
C143 C132 N131 117.6(8) . . ?
C143 C132 C133 122.1(8) . . ?
N131 C132 C133 120.0 . . ?
C134 C133 C132 120.0 . . ?
C134 C133 H133 120.0 . . ?
C132 C133 H133 120.0 . . ?
C135 C134 C133 120.0 . . ?
C135 C134 H134 120.0 . . ?
C133 C134 H134 120.0 . . ?
C134 C135 C136 120.0 . . ?
C134 C135 H135 120.0 . . ?
C136 C135 H135 120.0 . . ?
C135 C136 N131 120.0 . . ?
C135 C136 H136 120.0 . . ?
N131 C136 H136 120.0 . . ?
C146 N141 N142 122.7(11) . . ?
C146 N141 C145 128.9(11) . . ?
N142 N141 C145 108.0 . . ?
C143 N142 N141 108.0 . . ?
C143 N142 Ni2 113.0(6) . . ?
N141 N142 Ni2 138.9(6) . . ?
C132 C143 N142 116.3(9) . . ?
C132 C143 C144 135.5(9) . . ?
N142 C143 C144 108.0 . . ?
C143 C144 C145 108.0 . . ?
C143 C144 H144 126.0 . . ?
C145 C144 H144 126.0 . . ?
C144 C145 N141 108.0 . . ?
C144 C145 H145 126.0 . . ?
N141 C145 H145 126.0 . . ?
N141 C146 C154 117.0(15) . . ?
N141 C146 H14A 108.0 . . ?
C154 C146 H14A 108.0 . . ?
N141 C146 H14B 108.0 . . ?
C154 C146 H14B 108.0 . . ?
H14A C146 H14B 107.3 . . ?
C152 C151 C156 120.0 . . ?
C152 C151 C126 123.0(12) . . ?
C156 C151 C126 116.9(12) . . ?
C153 C152 C151 120.0 . . ?
C153 C152 H152 120.0 . . ?
C151 C152 H152 120.0 . . ?
C152 C153 C154 120.0 . . ?
C152 C153 H153 120.0 . . ?
C154 C153 H153 120.0 . . ?
C155 C154 C153 120.0 . . ?
C155 C154 C146 121.5(11) . . ?
C153 C154 C146 118.5(12) . . ?
C156 C155 C154 120.0 . . ?
C156 C155 C161 118.9(11) . . ?
C154 C155 C161 121.0(11) . . ?
C155 C156 C151 120.0 . . ?
C155 C156 C164 120.9(12) . . ?
C151 C156 C164 118.9(11) . . ?
C162 C161 C155 120.7(13) . . ?
C162 C161 H161 119.7 . . ?
C155 C161 H161 119.7 . . ?
C161 C162 C163 118.3(15) . . ?
C161 C162 H162 120.8 . . ?
C163 C162 H162 120.8 . . ?
C164 C163 C162 122.1(15) . . ?
C164 C163 H163 118.9 . . ?
C162 C163 H163 118.9 . . ?
C163 C164 C156 118.2(14) . . ?
C163 C164 H164 120.9 . . ?
C156 C164 H164 120.9 . . ?
C216 N211 C212 120.0 . . ?
C216 N211 Ni1 124.3(8) . . ?
C212 N211 Ni1 115.2(8) . . ?
C223 C212 C213 124.3(12) . . ?
C223 C212 N211 115.3(12) . . ?
C213 C212 N211 120.0 . . ?
C212 C213 C214 120.0 . . ?
C212 C213 H213 120.0 . . ?
C214 C213 H213 120.0 . . ?
C213 C214 C215 120.0 . . ?
C213 C214 H214 120.0 . . ?
C215 C214 H214 120.0 . . ?
C214 C215 C216 120.0 . . ?
C214 C215 H215 120.0 . . ?
C216 C215 H215 120.0 . . ?
C215 C216 N211 120.0 . . ?
C215 C216 H216 120.0 . . ?
N211 C216 H216 120.0 . . ?
C226 N221 N222 126.1(14) . . ?
C226 N221 C225 125.8(14) . . ?
N222 N221 C225 108.0 . . ?
N221 N222 C223 108.0 . . ?
N221 N222 Ni1 136.1(8) . . ?
C223 N222 Ni1 115.6(8) . . ?
C212 C223 N222 116.7(13) . . ?
C212 C223 C224 135.3(13) . . ?
N222 C223 C224 108.0 . . ?
C223 C224 C225 108.0 . . ?
C223 C224 H224 126.0 . . ?
C225 C224 H224 126.0 . . ?
C224 C225 N221 108.0 . . ?
C224 C225 H225 126.0 . . ?
N221 C225 H225 126.0 . . ?
N221 C226 C251 113.4(15) . . ?
N221 C226 H22A 108.9 . . ?
C251 C226 H22A 108.9 . . ?
N221 C226 H22B 108.9 . . ?
C251 C226 H22B 108.9 . . ?
H22A C226 H22B 107.7 . . ?
C232 N231 C236 120.0 . . ?
C232 N231 Ni3 114.7(8) . . ?
C236 N231 Ni3 125.2(8) . . ?
C243 C232 N231 116.2(12) . . ?
C243 C232 C233 123.8(12) . . ?
N231 C232 C233 120.0 . . ?
C234 C233 C232 120.0 . . ?
C234 C233 H233 120.0 . . ?
C232 C233 H233 120.0 . . ?
C233 C234 C235 120.0 . . ?
C233 C234 H234 120.0 . . ?
C235 C234 H234 120.0 . . ?
C234 C235 C236 120.0 . . ?
C234 C235 H235 120.0 . . ?
C236 C235 H235 120.0 . . ?
C235 C236 N231 120.0 . . ?
C235 C236 H236 120.0 . . ?
N231 C236 H236 120.0 . . ?
C245 N241 N242 108.0 . . ?
C245 N241 C246 132.3(13) . . ?
N242 N241 C246 119.7(13) . . ?
C243 N242 N241 108.0 . . ?
C243 N242 Ni3 111.1(8) . . ?
N241 N242 Ni3 140.6(8) . . ?
C232 C243 N242 117.9(12) . . ?
C232 C243 C244 132.9(12) . . ?
N242 C243 C244 108.0 . . ?
C245 C244 C243 108.0 . . ?
C245 C244 H244 126.0 . . ?
C243 C244 H244 126.0 . . ?
N241 C245 C244 108.0 . . ?
N241 C245 H245 126.0 . . ?
C244 C245 H245 126.0 . . ?
N241 C246 C254 112.4(15) . . ?
N241 C246 H24A 109.1 . . ?
C254 C246 H24A 109.1 . . ?
N241 C246 H24B 109.1 . . ?
C254 C246 H24B 109.1 . . ?
H24A C246 H24B 107.9 . . ?
C252 C251 C256 120.0 . . ?
C252 C251 C226 120.5(13) . . ?
C256 C251 C226 119.4(13) . . ?
C251 C252 C253 120.0 . . ?
C251 C252 H252 120.0 . . ?
C253 C252 H252 120.0 . . ?
C254 C253 C252 120.0 . . ?
C254 C253 H253 120.0 . . ?
C252 C253 H253 120.0 . . ?
C253 C254 C255 120.0 . . ?
C253 C254 C246 122.5(12) . . ?
C255 C254 C246 117.3(12) . . ?
C256 C255 C254 120.0 . . ?
C256 C255 C261 118.6(12) . . ?
C254 C255 C261 120.9(12) . . ?
C255 C256 C251 120.0 . . ?
C255 C256 C264 120.2(12) . . ?
C251 C256 C264 119.7(12) . . ?
C262 C261 C255 121.9(14) . . ?
C262 C261 H261 119.1 . . ?
C255 C261 H261 119.1 . . ?
C261 C262 C263 118.0(16) . . ?
C261 C262 H262 121.0 . . ?
C263 C262 H262 121.0 . . ?
C264 C263 C262 121.0(16) . . ?
C264 C263 H263 119.5 . . ?
C262 C263 H263 119.5 . . ?
C263 C264 C256 119.4(14) . . ?
C263 C264 H264 120.3 . . ?
C256 C264 H264 120.3 . . ?
C312 N311 C316 119.7(19) . . ?
C312 N311 Ni2 116.8(15) . . ?
C316 N311 Ni2 122.9(14) . . ?
N311 C312 C313 121(2) . . ?
N311 C312 C323 114(2) . . ?
C313 C312 C323 122(2) . . ?
C314 C313 C312 120(2) . . ?
C314 C313 H313 119.9 . . ?
C312 C313 H313 119.9 . . ?
C313 C314 C315 119(2) . . ?
C313 C314 H314 120.7 . . ?
C315 C314 H314 120.7 . . ?
C316 C315 C314 120(2) . . ?
C316 C315 H315 120.1 . . ?
C314 C315 H315 120.1 . . ?
C315 C316 N311 120(2) . . ?
C315 C316 H316 120.1 . . ?
N311 C316 H316 120.1 . . ?
C325 N321 N322 112.9(19) . . ?
C325 N321 C326 128(2) . . ?
N322 N321 C326 118.7(17) . . ?
N321 N322 C323 106.6(18) . . ?
N321 N322 Ni2 142.7(13) . . ?
C323 N322 Ni2 110.4(14) . . ?
C312 C323 N322 121(2) . . ?
C312 C323 C324 132(2) . . ?
N322 C323 C324 107(2) . . ?
C325 C324 C323 106(2) . . ?
C325 C324 H324 126.9 . . ?
C323 C324 H324 126.9 . . ?
N321 C325 C324 108(2) . . ?
N321 C325 H325 126.2 . . ?
C324 C325 H325 126.2 . . ?
N321 C326 C351 119.4(14) . . ?
N321 C326 H32A 107.5 . . ?
C351 C326 H32A 107.5 . . ?
N321 C326 H32B 107.5 . . ?
C351 C326 H32B 107.5 . . ?
H32A C326 H32B 107.0 . . ?
C336 N331 C332 120(2) . . ?
C336 N331 Ni3 125.4(17) . . ?
C332 N331 Ni3 113.7(16) . . ?
C333 C332 N331 119(2) . . ?
C333 C332 C343 124(2) . . ?
N331 C332 C343 116(2) . . ?
C332 C333 C334 125(2) . . ?
C332 C333 H333 117.5 . . ?
C334 C333 H333 117.5 . . ?
C333 C334 C335 115(2) . . ?
C333 C334 H334 122.5 . . ?
C335 C334 H334 122.5 . . ?
C334 C335 C336 119(2) . . ?
C334 C335 H335 120.4 . . ?
C336 C335 H335 120.4 . . ?
N331 C336 C335 121(2) . . ?
N331 C336 H336 119.6 . . ?
C335 C336 H336 119.6 . . ?
N342 N341 C345 111.7(19) . . ?
N342 N341 C346 122.2(17) . . ?
C345 N341 C346 126.2(19) . . ?
C343 N342 N341 105.9(18) . . ?
C343 N342 Ni3 114.5(15) . . ?
N341 N342 Ni3 139.5(13) . . ?
N342 C343 C344 108(2) . . ?
N342 C343 C332 118(2) . . ?
C344 C343 C332 133(2) . . ?
C345 C344 C343 111(2) . . ?
C345 C344 H344 124.7 . . ?
C343 C344 H344 124.7 . . ?
C344 C345 N341 104(2) . . ?
C344 C345 H345 128.2 . . ?
N341 C345 H345 128.2 . . ?
N341 C346 C354 116.5(15) . . ?
N341 C346 H34A 108.2 . . ?
C354 C346 H34A 108.2 . . ?
N341 C346 H34B 108.2 . . ?
C354 C346 H34B 108.2 . . ?
H34A C346 H34B 107.3 . . ?
C352 C351 C356 120.0 . . ?
C352 C351 C326 117.2(11) . . ?
C356 C351 C326 122.8(11) . . ?
C353 C352 C351 120.0 . . ?
C353 C352 H352 120.0 . . ?
C351 C352 H352 120.0 . . ?
C352 C353 C354 120.0 . . ?
C352 C353 H353 120.0 . . ?
C354 C353 H353 120.0 . . ?
C353 C354 C355 120.0 . . ?
C353 C354 C346 119.0(11) . . ?
C355 C354 C346 121.0(11) . . ?
C356 C355 C354 120.0 . . ?
C356 C355 C361 118.7(11) . . ?
C354 C355 C361 121.0(11) . . ?
C355 C356 C351 120.0 . . ?
C355 C356 C364 119.5(11) . . ?
C351 C356 C364 120.0(11) . . ?
C362 C361 C355 119.6(13) . . ?
C362 C361 H361 120.2 . . ?
C355 C361 H361 120.2 . . ?
C361 C362 C363 121.1(15) . . ?
C361 C362 H362 119.4 . . ?
C363 C362 H362 119.4 . . ?
C364 C363 C362 118.9(15) . . ?
C364 C363 H363 120.5 . . ?
C362 C363 H363 120.5 . . ?
C363 C364 C356 120.2(13) . . ?
C363 C364 H364 119.9 . . ?
C356 C364 H364 119.9 . . ?
C412 N411 C416 120.0 . . ?
C412 N411 Ni4 113.5(8) . . ?
C416 N411 Ni4 126.5(8) . . ?
C423 C412 N411 119.8(12) . . ?
C423 C412 C413 119.9(12) . . ?
N411 C412 C413 120.0 . . ?
C412 C413 C414 120.0 . . ?
C412 C413 H413 120.0 . . ?
C414 C413 H413 120.0 . . ?
C413 C414 C415 120.0 . . ?
C413 C414 H414 120.0 . . ?
C415 C414 H414 120.0 . . ?
C416 C415 C414 120.0 . . ?
C416 C415 H415 120.0 . . ?
C414 C415 H415 120.0 . . ?
C415 C416 N411 120.0 . . ?
C415 C416 H416 120.0 . . ?
N411 C416 H416 120.0 . . ?
N422 N421 C425 108.0 . . ?
N422 N421 C426 121.8(13) . . ?
C425 N421 C426 129.9(13) . . ?
N421 N422 C423 108.0 . . ?
N421 N422 Ni4 138.6(8) . . ?
C423 N422 Ni4 113.0(8) . . ?
C412 C423 C424 136.6(12) . . ?
C412 C423 N422 115.3(12) . . ?
C424 C423 N422 108.0 . . ?
C423 C424 C425 108.0 . . ?
C423 C424 H424 126.0 . . ?
C425 C424 H424 126.0 . . ?
N421 C425 C424 108.0 . . ?
N421 C425 H425 126.0 . . ?
C424 C425 H425 126.0 . . ?
N421 C426 C451 114.7(13) . . ?
N421 C426 H42A 108.6 . . ?
C451 C426 H42A 108.6 . . ?
N421 C426 H42B 108.6 . . ?
C451 C426 H42B 108.6 . . ?
H42A C426 H42B 107.6 . . ?
C432 N431 C436 120.0 . . ?
C432 N431 Ni5 114.5(6) . . ?
C436 N431 Ni5 123.1(6) . . ?
C443 C432 N431 114.6(10) . . ?
C443 C432 C433 125.3(10) . . ?
N431 C432 C433 120.0 . . ?
C434 C433 C432 120.0 . . ?
C434 C433 H433 120.0 . . ?
C432 C433 H433 120.0 . . ?
C433 C434 C435 120.0 . . ?
C433 C434 H434 120.0 . . ?
C435 C434 H434 120.0 . . ?
C436 C435 C434 120.0 . . ?
C436 C435 H435 120.0 . . ?
C434 C435 H435 120.0 . . ?
C435 C436 N431 120.0 . . ?
C435 C436 H436 120.0 . . ?
N431 C436 H436 120.0 . . ?
C446 N441 N442 122.1(12) . . ?
C446 N441 C445 129.3(11) . . ?
N442 N441 C445 108.0 . . ?
C443 N442 N441 108.0 . . ?
C443 N442 Ni5 112.5(7) . . ?
N441 N442 Ni5 139.2(7) . . ?
C432 C443 N442 119.2(11) . . ?
C432 C443 C444 132.6(10) . . ?
N442 C443 C444 108.0 . . ?
C443 C444 C445 108.0 . . ?
C443 C444 H444 126.0 . . ?
C445 C444 H444 126.0 . . ?
C444 C445 N441 108.0 . . ?
C444 C445 H445 126.0 . . ?
N441 C445 H445 126.0 . . ?
N441 C446 C454 113.9(13) . . ?
N441 C446 H44A 108.8 . . ?
C454 C446 H44A 108.8 . . ?
N441 C446 H44B 108.8 . . ?
C454 C446 H44B 108.8 . . ?
H44A C446 H44B 107.7 . . ?
C452 C451 C456 120.0 . . ?
C452 C451 C426 120.5(10) . . ?
C456 C451 C426 119.5(10) . . ?
C451 C452 C453 120.0 . . ?
C451 C452 H452 120.0 . . ?
C453 C452 H452 120.0 . . ?
C454 C453 C452 120.0 . . ?
C454 C453 H453 120.0 . . ?
C452 C453 H453 120.0 . . ?
C453 C454 C455 120.0 . . ?
C453 C454 C446 120.1(10) . . ?
C455 C454 C446 119.8(10) . . ?
C454 C455 C456 120.0 . . ?
C454 C455 C461 121.1(10) . . ?
C456 C455 C461 118.6(10) . . ?
C455 C456 C451 120.0 . . ?
C455 C456 C464 120.0(10) . . ?
C451 C456 C464 119.6(10) . . ?
C462 C461 C455 121.2(13) . . ?
C462 C461 H461 119.4 . . ?
C455 C461 H461 119.4 . . ?
C461 C462 C463 118.7(15) . . ?
C461 C462 H462 120.6 . . ?
C463 C462 H462 120.6 . . ?
C464 C463 C462 121.9(15) . . ?
C464 C463 H463 119.0 . . ?
C462 C463 H463 119.0 . . ?
C463 C464 C456 118.1(13) . . ?
C463 C464 H464 121.0 . . ?
C456 C464 H464 121.0 . . ?
C512 N511 C516 120.0 . . ?
C512 N511 Ni4 114.3(6) . . ?
C516 N511 Ni4 124.8(6) . . ?
C523 C512 N511 116.2(10) . . ?
C523 C512 C513 123.5(10) . . ?
N511 C512 C513 120.0 . . ?
C514 C513 C512 120.0 . . ?
C514 C513 H513 120.0 . . ?
C512 C513 H513 120.0 . . ?
C515 C514 C513 120.0 . . ?
C515 C514 H514 120.0 . . ?
C513 C514 H514 120.0 . . ?
C516 C515 C514 120.0 . . ?
C516 C515 H515 120.0 . . ?
C514 C515 H515 120.0 . . ?
C515 C516 N511 120.0 . . ?
C515 C516 H516 120.0 . . ?
N511 C516 H516 120.0 . . ?
N522 N521 C525 108.0 . . ?
N522 N521 C526 122.3(12) . . ?
C525 N521 C526 129.5(12) . . ?
N521 N522 C523 108.0 . . ?
N521 N522 Ni4 139.5(8) . . ?
C523 N522 Ni4 112.3(8) . . ?
C512 C523 N522 118.9(11) . . ?
C512 C523 C524 132.2(11) . . ?
N522 C523 C524 108.0 . . ?
C525 C524 C523 108.0 . . ?
C525 C524 H524 126.0 . . ?
C523 C524 H524 126.0 . . ?
N521 C525 C524 108.0 . . ?
N521 C525 H525 126.0 . . ?
C524 C525 H525 126.0 . . ?
N521 C526 C551 108.6(15) . . ?
N521 C526 H52A 110.0 . . ?
C551 C526 H52A 110.0 . . ?
N521 C526 H52B 110.0 . . ?
C551 C526 H52B 110.0 . . ?
H52A C526 H52B 108.4 . . ?
C532 N531 C536 120.0 . . ?
C532 N531 Ni6 113.1(8) . . ?
C536 N531 Ni6 126.6(8) . . ?
C543 C532 C533 119.7(13) . . ?
C543 C532 N531 120.3(13) . . ?
C533 C532 N531 120.0 . . ?
C532 C533 C534 120.0 . . ?
C532 C533 H533 120.0 . . ?
C534 C533 H533 120.0 . . ?
C535 C534 C533 120.0 . . ?
C535 C534 H534 120.0 . . ?
C533 C534 H534 120.0 . . ?
C536 C535 C534 120.0 . . ?
C536 C535 H535 120.0 . . ?
C534 C535 H535 120.0 . . ?
C535 C536 N531 120.0 . . ?
C535 C536 H536 120.0 . . ?
N531 C536 H536 120.0 . . ?
C546 N541 N542 127.5(14) . . ?
C546 N541 C545 124.4(14) . . ?
N542 N541 C545 108.0 . . ?
N541 N542 C543 108.0 . . ?
N541 N542 Ni6 137.8(9) . . ?
C543 N542 Ni6 114.2(9) . . ?
C532 C543 N542 115.2(14) . . ?
C532 C543 C544 136.0(14) . . ?
N542 C543 C544 108.0 . . ?
C543 C544 C545 108.0 . . ?
C543 C544 H544 126.0 . . ?
C545 C544 H544 126.0 . . ?
N541 C545 C544 108.0 . . ?
N541 C545 H545 126.0 . . ?
C544 C545 H545 126.0 . . ?
N541 C546 C554 112.2(17) . . ?
N541 C546 H54A 109.2 . . ?
C554 C546 H54A 109.2 . . ?
N541 C546 H54B 109.2 . . ?
C554 C546 H54B 109.2 . . ?
H54A C546 H54B 107.9 . . ?
C552 C551 C556 120.0 . . ?
C552 C551 C526 123.9(13) . . ?
C556 C551 C526 116.0(13) . . ?
C553 C552 C551 120.0 . . ?
C553 C552 H552 120.0 . . ?
C551 C552 H552 120.0 . . ?
C552 C553 C554 120.0 . . ?
C552 C553 H553 120.0 . . ?
C554 C553 H553 120.0 . . ?
C553 C554 C555 120.0 . . ?
C553 C554 C546 121.6(13) . . ?
C555 C554 C546 118.4(13) . . ?
C554 C555 C556 120.0 . . ?
C554 C555 C561 121.8(12) . . ?
C556 C555 C561 118.1(12) . . ?
C564 C556 C555 120.8(12) . . ?
C564 C556 C551 119.1(12) . . ?
C555 C556 C551 120.0 . . ?
C562 C561 C555 119.7(14) . . ?
C562 C561 H561 120.1 . . ?
C555 C561 H561 120.1 . . ?
C561 C562 C563 122.5(17) . . ?
C561 C562 H562 118.7 . . ?
C563 C562 H562 118.7 . . ?
C562 C563 C564 117.7(16) . . ?
C562 C563 H563 121.1 . . ?
C564 C563 H563 121.1 . . ?
C556 C564 C563 121.0(14) . . ?
C556 C564 H564 119.5 . . ?
C563 C564 H564 119.5 . . ?
C612 N611 C616 120.0 . . ?
C612 N611 Ni5 114.2(7) . . ?
C616 N611 Ni5 124.2(7) . . ?
C623 C612 C613 123.4(10) . . ?
C623 C612 N611 116.4(10) . . ?
C613 C612 N611 120.0 . . ?
C612 C613 C614 120.0 . . ?
C612 C613 H613 120.0 . . ?
C614 C613 H613 120.0 . . ?
C613 C614 C615 120.0 . . ?
C613 C614 H614 120.0 . . ?
C615 C614 H614 120.0 . . ?
C616 C615 C614 120.0 . . ?
C616 C615 H615 120.0 . . ?
C614 C615 H615 120.0 . . ?
C615 C616 N611 120.0 . . ?
C615 C616 H616 120.0 . . ?
N611 C616 H616 120.0 . . ?
C626 N621 C625 130.8(11) . . ?
C626 N621 N622 120.9(11) . . ?
C625 N621 N622 108.0 . . ?
C623 N622 N621 108.0 . . ?
C623 N622 Ni5 114.1(6) . . ?
N621 N622 Ni5 137.7(6) . . ?
C612 C623 C624 134.8(10) . . ?
C612 C623 N622 116.8(10) . . ?
C624 C623 N622 108.0 . . ?
C623 C624 C625 108.0 . . ?
C623 C624 H624 126.0 . . ?
C625 C624 H624 126.0 . . ?
N621 C625 C624 108.0 . . ?
N621 C625 H625 126.0 . . ?
C624 C625 H625 126.0 . . ?
N621 C626 C651 113.7(13) . . ?
N621 C626 H62A 108.8 . . ?
C651 C626 H62A 108.8 . . ?
N621 C626 H62B 108.8 . . ?
C651 C626 H62B 108.8 . . ?
H62A C626 H62B 107.7 . . ?
C632 N631 C636 120.0 . . ?
C632 N631 Ni6 114.9(9) . . ?
C636 N631 Ni6 125.1(9) . . ?
C643 C632 N631 115.5(14) . . ?
C643 C632 C633 124.5(14) . . ?
N631 C632 C633 120.0 . . ?
C632 C633 C634 120.0 . . ?
C632 C633 H633 120.0 . . ?
C634 C633 H633 120.0 . . ?
C635 C634 C633 120.0 . . ?
C635 C634 H634 120.0 . . ?
C633 C634 H634 120.0 . . ?
C636 C635 C634 120.0 . . ?
C636 C635 H635 120.0 . . ?
C634 C635 H635 120.0 . . ?
C635 C636 N631 120.0 . . ?
C635 C636 H636 120.0 . . ?
N631 C636 H636 120.0 . . ?
C646 N641 N642 121.0(13) . . ?
C646 N641 C645 130.7(13) . . ?
N642 N641 C645 108.0 . . ?
N641 N642 C643 108.0 . . ?
N641 N642 Ni6 139.9(9) . . ?
C643 N642 Ni6 111.6(9) . . ?
C632 C643 C644 132.8(14) . . ?
C632 C643 N642 118.6(14) . . ?
C644 C643 N642 108.0 . . ?
C643 C644 C645 108.0 . . ?
C643 C644 H644 126.0 . . ?
C645 C644 H644 126.0 . . ?
N641 C645 C644 108.0 . . ?
N641 C645 H645 126.0 . . ?
C644 C645 H645 126.0 . . ?
N641 C646 C654 117.0(14) . . ?
N641 C646 H64A 108.1 . . ?
C654 C646 H64A 108.1 . . ?
N641 C646 H64B 108.1 . . ?
C654 C646 H64B 108.1 . . ?
H64A C646 H64B 107.3 . . ?
C652 C651 C656 120.0 . . ?
C652 C651 C626 120.9(10) . . ?
C656 C651 C626 119.1(10) . . ?
C651 C652 C653 120.0 . . ?
C651 C652 H652 120.0 . . ?
C653 C652 H652 120.0 . . ?
C654 C653 C652 120.0 . . ?
C654 C653 H653 120.0 . . ?
C652 C653 H653 120.0 . . ?
C653 C654 C655 120.0 . . ?
C653 C654 C646 119.4(10) . . ?
C655 C654 C646 120.6(10) . . ?
C656 C655 C654 120.0 . . ?
C656 C655 C661 120.8(10) . . ?
C654 C655 C661 119.1(10) . . ?
C655 C656 C651 120.0 . . ?
C655 C656 C664 118.7(10) . . ?
C651 C656 C664 121.1(10) . . ?
C662 C661 C655 121.0(13) . . ?
C662 C661 H661 119.5 . . ?
C655 C661 H661 119.5 . . ?
C661 C662 C663 117.4(14) . . ?
C661 C662 H662 121.3 . . ?
C663 C662 H662 121.3 . . ?
C664 C663 C662 122.9(14) . . ?
C664 C663 H663 118.6 . . ?
C662 C663 H663 118.6 . . ?
C663 C664 C656 118.6(12) . . ?
C663 C664 H664 120.7 . . ?
C656 C664 H664 120.7 . . ?
C712 N711 C716 120.0 . . ?
C712 N711 Ni1 112.8(8) . . ?
C716 N711 Ni1 126.3(8) . . ?
C723 C712 N711 119.8(12) . . ?
C723 C712 C713 120.0(12) . . ?
N711 C712 C713 120.0 . . ?
C714 C713 C712 120.0 . . ?
C714 C713 H713 120.0 . . ?
C712 C713 H713 120.0 . . ?
C713 C714 C715 120.0 . . ?
C713 C714 H714 120.0 . . ?
C715 C714 H714 120.0 . . ?
C716 C715 C714 120.0 . . ?
C716 C715 H715 120.0 . . ?
C714 C715 H715 120.0 . . ?
C715 C716 N711 120.0 . . ?
C715 C716 H716 120.0 . . ?
N711 C716 H716 120.0 . . ?
C726 N721 N722 120.8(12) . . ?
C726 N721 C725 130.6(12) . . ?
N722 N721 C725 108.0 . . ?
N721 N722 C723 108.0 . . ?
N721 N722 Ni1 137.2(8) . . ?
C723 N722 Ni1 112.8(8) . . ?
C712 C723 C724 135.8(12) . . ?
C712 C723 N722 115.3(12) . . ?
C724 C723 N722 108.0 . . ?
C725 C724 C723 108.0 . . ?
C725 C724 H724 126.0 . . ?
C723 C724 H724 126.0 . . ?
C724 C725 N721 108.0 . . ?
C724 C725 H725 126.0 . . ?
N721 C725 H725 126.0 . . ?
N721 C726 C751 118.0(15) . . ?
N721 C726 H72A 107.8 . . ?
C751 C726 H72A 107.8 . . ?
N721 C726 H72B 107.8 . . ?
C751 C726 H72B 107.8 . . ?
H72A C726 H72B 107.1 . . ?
C732 N731 C736 120.0 . . ?
C732 N731 Ni4 113.8(6) . . ?
C736 N731 Ni4 126.2(6) . . ?
C743 C732 N731 116.5(9) . . ?
C743 C732 C733 123.4(9) . . ?
N731 C732 C733 120.0 . . ?
C734 C733 C732 120.0 . . ?
C734 C733 H733 120.0 . . ?
C732 C733 H733 120.0 . . ?
C735 C734 C733 120.0 . . ?
C735 C734 H734 120.0 . . ?
C733 C734 H734 120.0 . . ?
C734 C735 C736 120.0 . . ?
C734 C735 H735 120.0 . . ?
C736 C735 H735 120.0 . . ?
C735 C736 N731 120.0 . . ?
C735 C736 H736 120.0 . . ?
N731 C736 H736 120.0 . . ?
C745 N741 N742 108.0 . . ?
C745 N741 C746 125.5(10) . . ?
N742 N741 C746 122.3(10) . . ?
C743 N742 N741 108.0 . . ?
C743 N742 Ni4 113.0(6) . . ?
N741 N742 Ni4 136.4(6) . . ?
C732 C743 N742 116.5(9) . . ?
C732 C743 C744 135.5(9) . . ?
N742 C743 C744 108.0 . . ?
C743 C744 C745 108.0 . . ?
C743 C744 H744 126.0 . . ?
C745 C744 H744 126.0 . . ?
N741 C745 C744 108.0 . . ?
N741 C745 H745 126.0 . . ?
C744 C745 H745 126.0 . . ?
C754 C746 N741 117.2(15) . . ?
C754 C746 H74A 108.0 . . ?
N741 C746 H74A 108.0 . . ?
C754 C746 H74B 108.0 . . ?
N741 C746 H74B 108.0 . . ?
H74A C746 H74B 107.2 . . ?
C752 C751 C756 120.0 . . ?
C752 C751 C726 118.6(12) . . ?
C756 C751 C726 121.4(12) . . ?
C753 C752 C751 120.0 . . ?
C753 C752 H752 120.0 . . ?
C751 C752 H752 120.0 . . ?
C754 C753 C752 120.0 . . ?
C754 C753 H753 120.0 . . ?
C752 C753 H753 120.0 . . ?
C753 C754 C755 120.0 . . ?
C753 C754 C746 120.9(12) . . ?
C755 C754 C746 119.1(12) . . ?
C756 C755 C754 120.0 . . ?
C756 C755 C761 120.2(11) . . ?
C754 C755 C761 119.5(11) . . ?
C755 C756 C751 120.0 . . ?
C755 C756 C764 118.4(12) . . ?
C751 C756 C764 121.3(12) . . ?
C762 C761 C755 117.7(13) . . ?
C762 C761 H761 121.2 . . ?
C755 C761 H761 121.2 . . ?
C761 C762 C763 121.8(15) . . ?
C761 C762 H762 119.1 . . ?
C763 C762 H762 119.1 . . ?
C764 C763 C762 118.1(15) . . ?
C764 C763 H763 120.9 . . ?
C762 C763 H763 120.9 . . ?
C763 C764 C756 122.6(14) . . ?
C763 C764 H764 118.7 . . ?
C756 C764 H764 118.7 . . ?
C812 N811 C816 120.0 . . ?
C812 N811 Ni2 113.7(8) . . ?
C816 N811 Ni2 125.4(7) . . ?
C823 C812 C813 120.4(11) . . ?
C823 C812 N811 118.9(11) . . ?
C813 C812 N811 120.0 . . ?
C812 C813 C814 120.0 . . ?
C812 C813 H813 120.0 . . ?
C814 C813 H813 120.0 . . ?
C815 C814 C813 120.0 . . ?
C815 C814 H814 120.0 . . ?
C813 C814 H814 120.0 . . ?
C814 C815 C816 120.0 . . ?
C814 C815 H815 120.0 . . ?
C816 C815 H815 120.0 . . ?
C815 C816 N811 120.0 . . ?
C815 C816 H816 120.0 . . ?
N811 C816 H816 120.0 . . ?
C826 N821 N822 127.0(12) . . ?
C826 N821 C825 125.0(12) . . ?
N822 N821 C825 108.0 . . ?
C823 N822 N821 108.0 . . ?
C823 N822 Ni2 114.5(8) . . ?
N821 N822 Ni2 136.3(8) . . ?
C812 C823 N822 114.2(12) . . ?
C812 C823 C824 137.6(12) . . ?
N822 C823 C824 108.0 . . ?
C825 C824 C823 108.0 . . ?
C825 C824 H824 126.0 . . ?
C823 C824 H824 126.0 . . ?
C824 C825 N821 108.0 . . ?
C824 C825 H825 126.0 . . ?
N821 C825 H825 126.0 . . ?
N821 C826 C851 116.8(13) . . ?
N821 C826 H82A 108.1 . . ?
C851 C826 H82A 108.1 . . ?
N821 C826 H82B 108.1 . . ?
C851 C826 H82B 108.1 . . ?
H82A C826 H82B 107.3 . . ?
C832 N831 C836 120.0 . . ?
C832 N831 Ni7 111.5(6) . . ?
C836 N831 Ni7 126.0(6) . . ?
C843 C832 C833 124.9(9) . . ?
C843 C832 N831 115.1(9) . . ?
C833 C832 N831 120.0 . . ?
C834 C833 C832 120.0 . . ?
C834 C833 H833 120.0 . . ?
C832 C833 H833 120.0 . . ?
C833 C834 C835 120.0 . . ?
C833 C834 H834 120.0 . . ?
C835 C834 H834 120.0 . . ?
C836 C835 C834 120.0 . . ?
C836 C835 H835 120.0 . . ?
C834 C835 H835 120.0 . . ?
C835 C836 N831 120.0 . . ?
C835 C836 H836 120.0 . . ?
N831 C836 H836 120.0 . . ?
N842 N841 C845 108.0 . . ?
N842 N841 C846 119.4(11) . . ?
C845 N841 C846 130.3(11) . . ?
C843 N842 N841 108.0 . . ?
C843 N842 Ni7 109.5(6) . . ?
N841 N842 Ni7 137.8(7) . . ?
C832 C843 N842 120.0(10) . . ?
C832 C843 C844 131.9(10) . . ?
N842 C843 C844 108.0 . . ?
C843 C844 C845 108.0 . . ?
C843 C844 H844 126.0 . . ?
C845 C844 H844 126.0 . . ?
N841 C845 C844 108.0 . . ?
N841 C845 H845 126.0 . . ?
C844 C845 H845 126.0 . . ?
N841 C846 C854 109.7(12) . . ?
N841 C846 H84A 109.7 . . ?
C854 C846 H84A 109.7 . . ?
N841 C846 H84B 109.7 . . ?
C854 C846 H84B 109.7 . . ?
H84A C846 H84B 108.2 . . ?
C852 C851 C856 120.0 . . ?
C852 C851 C826 119.1(10) . . ?
C856 C851 C826 120.9(10) . . ?
C853 C852 C851 120.0 . . ?
C853 C852 H852 120.0 . . ?
C851 C852 H852 120.0 . . ?
C852 C853 C854 120.0 . . ?
C852 C853 H853 120.0 . . ?
C854 C853 H853 120.0 . . ?
C853 C854 C855 120.0 . . ?
C853 C854 C846 122.0(9) . . ?
C855 C854 C846 118.0(9) . . ?
C854 C855 C856 120.0 . . ?
C854 C855 C861 121.3(9) . . ?
C856 C855 C861 118.7(9) . . ?
C855 C856 C851 120.0 . . ?
C855 C856 C864 119.6(9) . . ?
C851 C856 C864 120.4(9) . . ?
C862 C861 C855 120.3(11) . . ?
C862 C861 H861 119.9 . . ?
C855 C861 H861 119.9 . . ?
C863 C862 C861 119.9(13) . . ?
C863 C862 H862 120.1 . . ?
C861 C862 H862 120.1 . . ?
C862 C863 C864 121.4(13) . . ?
C862 C863 H863 119.3 . . ?
C864 C863 H863 119.3 . . ?
C863 C864 C856 119.8(11) . . ?
C863 C864 H864 120.1 . . ?
C856 C864 H864 120.1 . . ?
C912 N911 C916 120.0 . . ?
C912 N911 Ni5 114.0(6) . . ?
C916 N911 Ni5 125.6(6) . . ?
C923 C912 N911 118.3(10) . . ?
C923 C912 C913 121.7(10) . . ?
N911 C912 C913 120.0 . . ?
C914 C913 C912 120.0 . . ?
C914 C913 H913 120.0 . . ?
C912 C913 H913 120.0 . . ?
C915 C914 C913 120.0 . . ?
C915 C914 H914 120.0 . . ?
C913 C914 H914 120.0 . . ?
C914 C915 C916 120.0 . . ?
C914 C915 H915 120.0 . . ?
C916 C915 H915 120.0 . . ?
C915 C916 N911 120.0 . . ?
C915 C916 H916 120.0 . . ?
N911 C916 H916 120.0 . . ?
C925 N921 N922 108.0 . . ?
C925 N921 C926 129.6(10) . . ?
N922 N921 C926 122.4(10) . . ?
C923 N922 N921 108.0 . . ?
C923 N922 Ni5 113.0(7) . . ?
N921 N922 Ni5 138.1(7) . . ?
C912 C923 C924 135.9(10) . . ?
C912 C923 N922 116.0(10) . . ?
C924 C923 N922 108.0 . . ?
C923 C924 C925 108.0 . . ?
C923 C924 H924 126.0 . . ?
C925 C924 H924 126.0 . . ?
N921 C925 C924 108.0 . . ?
N921 C925 H925 126.0 . . ?
C924 C925 H925 126.0 . . ?
N921 C926 C951 112.1(13) . . ?
N921 C926 H92A 109.2 . . ?
C951 C926 H92A 109.2 . . ?
N921 C926 H92B 109.2 . . ?
C951 C926 H92B 109.2 . . ?
H92A C926 H92B 107.9 . . ?
C932 N931 C936 120.0 . . ?
C932 N931 Ni7 110.6(6) . . ?
C936 N931 Ni7 128.0(6) . . ?
C943 C932 C933 121.4(10) . . ?
C943 C932 N931 118.6(10) . . ?
C933 C932 N931 120.0 . . ?
C932 C933 C934 120.0 . . ?
C932 C933 H933 120.0 . . ?
C934 C933 H933 120.0 . . ?
C935 C934 C933 120.0 . . ?
C935 C934 H934 120.0 . . ?
C933 C934 H934 120.0 . . ?
C934 C935 C936 120.0 . . ?
C934 C935 H935 120.0 . . ?
C936 C935 H935 120.0 . . ?
C935 C936 N931 120.0 . . ?
C935 C936 H936 120.0 . . ?
N931 C936 H936 120.0 . . ?
C946 N941 N942 120.3(12) . . ?
C946 N941 C945 131.5(12) . . ?
N942 N941 C945 108.0 . . ?
N941 N942 C943 108.0 . . ?
N941 N942 Ni7 135.5(7) . . ?
C943 N942 Ni7 113.1(7) . . ?
C932 C943 C944 135.6(11) . . ?
C932 C943 N942 116.3(11) . . ?
C944 C943 N942 108.0 . . ?
C943 C944 C945 108.0 . . ?
C943 C944 H944 126.0 . . ?
C945 C944 H944 126.0 . . ?
C944 C945 N941 108.0 . . ?
C944 C945 H945 126.0 . . ?
N941 C945 H945 126.0 . . ?
N941 C946 C954 114.9(12) . . ?
N941 C946 H94A 108.5 . . ?
C954 C946 H94A 108.5 . . ?
N941 C946 H94B 108.5 . . ?
C954 C946 H94B 108.5 . . ?
H94A C946 H94B 107.5 . . ?
C952 C951 C956 120.0 . . ?
C952 C951 C926 118.6(9) . . ?
C956 C951 C926 121.3(9) . . ?
C951 C952 C953 120.0 . . ?
C951 C952 H952 120.0 . . ?
C953 C952 H952 120.0 . . ?
C954 C953 C952 120.0 . . ?
C954 C953 H953 120.0 . . ?
C952 C953 H953 120.0 . . ?
C955 C954 C953 120.0 . . ?
C955 C954 C946 121.6(9) . . ?
C953 C954 C946 118.1(9) . . ?
C954 C955 C956 120.0 . . ?
C954 C955 C964 118.6(9) . . ?
C956 C955 C964 121.4(9) . . ?
C955 C956 C951 120.0 . . ?
C955 C956 C961 117.8(9) . . ?
C951 C956 C961 122.2(9) . . ?
C962 C961 C956 120.1(12) . . ?
C962 C961 H961 119.9 . . ?
C956 C961 H961 119.9 . . ?
C961 C962 C963 121.6(14) . . ?
C961 C962 H962 119.2 . . ?
C963 C962 H962 119.2 . . ?
C964 C963 C962 119.0(14) . . ?
C964 C963 H963 120.5 . . ?
C962 C963 H963 120.5 . . ?
C963 C964 C955 119.9(12) . . ?
C963 C964 H964 120.1 . . ?
C955 C964 H964 120.1 . . ?
C12A N11A C16A 120.0 . . ?
C12A N11A Ni3 116.1(8) . . ?
C16A N11A Ni3 123.7(8) . . ?
C23A C12A C13A 125.5(12) . . ?
C23A C12A N11A 114.5(12) . . ?
C13A C12A N11A 120.0 . . ?
C12A C13A C14A 120.0 . . ?
C12A C13A H13A 120.0 . . ?
C14A C13A H13A 120.0 . . ?
C15A C14A C13A 120.0 . . ?
C15A C14A H14C 120.0 . . ?
C13A C14A H14C 120.0 . . ?
C14A C15A C16A 120.0 . . ?
C14A C15A H15A 120.0 . . ?
C16A C15A H15A 120.0 . . ?
C15A C16A N11A 120.0 . . ?
C15A C16A H16A 120.0 . . ?
N11A C16A H16A 120.0 . . ?
C26A N21A C25A 129.3(12) . . ?
C26A N21A N22A 122.3(12) . . ?
C25A N21A N22A 108.0 . . ?
C23A N22A N21A 108.0 . . ?
C23A N22A Ni3 110.4(8) . . ?
N21A N22A Ni3 141.5(8) . . ?
C12A C23A N22A 120.7(12) . . ?
C12A C23A C24A 131.3(12) . . ?
N22A C23A C24A 108.0 . . ?
C23A C24A C25A 108.0 . . ?
C23A C24A H24C 126.0 . . ?
C25A C24A H24C 126.0 . . ?
N21A C25A C24A 108.0 . . ?
N21A C25A H25A 126.0 . . ?
C24A C25A H25A 126.0 . . ?
N21A C26A C51A 109.8(13) . . ?
N21A C26A H26A 109.7 . . ?
C51A C26A H26A 109.7 . . ?
N21A C26A H26B 109.7 . . ?
C51A C26A H26B 109.7 . . ?
H26A C26A H26B 108.2 . . ?
C32A N31A C36A 120.0 . . ?
C32A N31A Ni8 116.3(8) . . ?
C36A N31A Ni8 123.0(8) . . ?
C43A C32A C33A 124.1(12) . . ?
C43A C32A N31A 115.9(12) . . ?
C33A C32A N31A 120.0 . . ?
C32A C33A C34A 120.0 . . ?
C32A C33A H33A 120.0 . . ?
C34A C33A H33A 120.0 . . ?
C35A C34A C33A 120.0 . . ?
C35A C34A H34C 120.0 . . ?
C33A C34A H34C 120.0 . . ?
C34A C35A C36A 120.0 . . ?
C34A C35A H35A 120.0 . . ?
C36A C35A H35A 120.0 . . ?
C35A C36A N31A 120.0 . . ?
C35A C36A H36A 120.0 . . ?
N31A C36A H36A 120.0 . . ?
C46A N41A C45A 126.3(14) . . ?
C46A N41A N42A 125.4(14) . . ?
C45A N41A N42A 108.0 . . ?
C43A N42A N41A 108.0 . . ?
C43A N42A Ni8 112.6(9) . . ?
N41A N42A Ni8 139.3(9) . . ?
C32A C43A C44A 134.5(13) . . ?
C32A C43A N42A 117.2(13) . . ?
C44A C43A N42A 108.0 . . ?
C45A C44A C43A 108.0 . . ?
C45A C44A H44C 126.0 . . ?
C43A C44A H44C 126.0 . . ?
N41A C45A C44A 108.0 . . ?
N41A C45A H45A 126.0 . . ?
C44A C45A H45A 126.0 . . ?
N41A C46A C54A 115.7(18) . . ?
N41A C46A H46A 108.4 . . ?
C54A C46A H46A 108.4 . . ?
N41A C46A H46B 108.4 . . ?
C54A C46A H46B 108.4 . . ?
H46A C46A H46B 107.4 . . ?
C52A C51A C56A 120.0 . . ?
C52A C51A C26A 113.9(13) . . ?
C56A C51A C26A 125.6(13) . . ?
C53A C52A C51A 120.0 . . ?
C53A C52A H52C 120.0 . . ?
C51A C52A H52C 120.0 . . ?
C52A C53A C54A 120.0 . . ?
C52A C53A H53A 120.0 . . ?
C54A C53A H53A 120.0 . . ?
C55A C54A C53A 120.0 . . ?
C55A C54A C46A 119.3(14) . . ?
C53A C54A C46A 120.5(14) . . ?
C56A C55A C54A 120.0 . . ?
C56A C55A C61A 119.3(12) . . ?
C54A C55A C61A 120.7(12) . . ?
C55A C56A C51A 120.0 . . ?
C55A C56A C64A 120.2(12) . . ?
C51A C56A C64A 119.7(12) . . ?
C62A C61A C55A 121.3(14) . . ?
C62A C61A H61A 119.4 . . ?
C55A C61A H61A 119.4 . . ?
C61A C62A C63A 119.0(16) . . ?
C61A C62A H62C 120.5 . . ?
C63A C62A H62C 120.5 . . ?
C64A C63A C62A 122.0(16) . . ?
C64A C63A H63A 119.0 . . ?
C62A C63A H63A 119.0 . . ?
C63A C64A C56A 117.9(13) . . ?
C63A C64A H64C 121.0 . . ?
C56A C64A H64C 121.0 . . ?
C12B N11B C16B 120.0 . . ?
C12B N11B Ni7 116.9(6) . . ?
C16B N11B Ni7 121.9(6) . . ?
C23B C12B N11B 114.0(9) . . ?
C23B C12B C13B 126.0(9) . . ?
N11B C12B C13B 120.0 . . ?
C14B C13B C12B 120.0 . . ?
C14B C13B H13B 120.0 . . ?
C12B C13B H13B 120.0 . . ?
C15B C14B C13B 120.0 . . ?
C15B C14B H14D 120.0 . . ?
C13B C14B H14D 120.0 . . ?
C16B C15B C14B 120.0 . . ?
C16B C15B H15B 120.0 . . ?
C14B C15B H15B 120.0 . . ?
C15B C16B N11B 120.0 . . ?
C15B C16B H16B 120.0 . . ?
N11B C16B H16B 120.0 . . ?
C26B N21B C25B 129.3(10) . . ?
C26B N21B N22B 122.3(10) . . ?
C25B N21B N22B 108.0 . . ?
N21B N22B C23B 108.0 . . ?
N21B N22B Ni7 138.5(6) . . ?
C23B N22B Ni7 113.3(6) . . ?
C12B C23B N22B 117.1(9) . . ?
C12B C23B C24B 134.3(9) . . ?
N22B C23B C24B 108.0 . . ?
C25B C24B C23B 108.0 . . ?
C25B C24B H24D 126.0 . . ?
C23B C24B H24D 126.0 . . ?
N21B C25B C24B 108.0 . . ?
N21B C25B H25B 126.0 . . ?
C24B C25B H25B 126.0 . . ?
N21B C26B C51B 116.9(14) . . ?
N21B C26B H26C 108.1 . . ?
C51B C26B H26C 108.1 . . ?
N21B C26B H26D 108.1 . . ?
C51B C26B H26D 108.1 . . ?
H26C C26B H26D 107.3 . . ?
C32B N31B C36B 120.0 . . ?
C32B N31B Ni8 110.9(9) . . ?
C36B N31B Ni8 128.7(9) . . ?
C43B C32B C33B 119.6(13) . . ?
C43B C32B N31B 120.4(13) . . ?
C33B C32B N31B 120.0 . . ?
C34B C33B C32B 120.0 . . ?
C34B C33B H33B 120.0 . . ?
C32B C33B H33B 120.0 . . ?
C35B C34B C33B 120.0 . . ?
C35B C34B H34D 120.0 . . ?
C33B C34B H34D 120.0 . . ?
C34B C35B C36B 120.0 . . ?
C34B C35B H35B 120.0 . . ?
C36B C35B H35B 120.0 . . ?
C35B C36B N31B 120.0 . . ?
C35B C36B H36B 120.0 . . ?
N31B C36B H36B 120.0 . . ?
C46B N41B C45B 125.8(14) . . ?
C46B N41B N42B 125.7(14) . . ?
C45B N41B N42B 108.0 . . ?
N41B N42B C43B 108.0 . . ?
N41B N42B Ni8 136.1(9) . . ?
C43B N42B Ni8 115.6(9) . . ?
C32B C43B N42B 114.2(14) . . ?
C32B C43B C44B 137.8(14) . . ?
N42B C43B C44B 108.0 . . ?
C43B C44B C45B 108.0 . . ?
C43B C44B H44D 126.0 . . ?
C45B C44B H44D 126.0 . . ?
N41B C45B C44B 108.0 . . ?
N41B C45B H45B 126.0 . . ?
C44B C45B H45B 126.0 . . ?
N41B C46B C54B 113.0(14) . . ?
N41B C46B H46C 109.0 . . ?
C54B C46B H46C 109.0 . . ?
N41B C46B H46D 109.0 . . ?
C54B C46B H46D 109.0 . . ?
H46C C46B H46D 107.8 . . ?
C52B C51B C56B 120.0 . . ?
C52B C51B C26B 118.7(11) . . ?
C56B C51B C26B 121.3(11) . . ?
C51B C52B C53B 120.0 . . ?
C51B C52B H52D 120.0 . . ?
C53B C52B H52D 120.0 . . ?
C54B C53B C52B 120.0 . . ?
C54B C53B H53B 120.0 . . ?
C52B C53B H53B 120.0 . . ?
C55B C54B C53B 120.0 . . ?
C55B C54B C46B 119.5(12) . . ?
C53B C54B C46B 120.5(12) . . ?
C54B C55B C56B 120.0 . . ?
C54B C55B C61B 120.1(11) . . ?
C56B C55B C61B 119.9(11) . . ?
C55B C56B C51B 120.0 . . ?
C55B C56B C64B 119.2(11) . . ?
C51B C56B C64B 120.8(11) . . ?
C62B C61B C55B 119.0(14) . . ?
C62B C61B H61B 120.5 . . ?
C55B C61B H61B 120.5 . . ?
C63B C62B C61B 121.6(16) . . ?
C63B C62B H62D 119.2 . . ?
C61B C62B H62D 119.2 . . ?
C64B C63B C62B 119.7(16) . . ?
C64B C63B H63B 120.2 . . ?
C62B C63B H63B 120.2 . . ?
C63B C64B C56B 120.6(14) . . ?
C63B C64B H64D 119.7 . . ?
C56B C64B H64D 119.7 . . ?
C12C N11C C16C 120.0 . . ?
C12C N11C Ni8 114.8(8) . . ?
C16C N11C Ni8 125.1(8) . . ?
C23C C12C C13C 121.3(14) . . ?
C23C C12C N11C 118.7(14) . . ?
C13C C12C N11C 120.0 . . ?
C12C C13C C14C 120.0 . . ?
C12C C13C H13C 120.0 . . ?
C14C C13C H13C 120.0 . . ?
C13C C14C C15C 120.0 . . ?
C13C C14C H14E 120.0 . . ?
C15C C14C H14E 120.0 . . ?
C14C C15C C16C 120.0 . . ?
C14C C15C H15C 120.0 . . ?
C16C C15C H15C 120.0 . . ?
C15C C16C N11C 120.0 . . ?
C15C C16C H16C 120.0 . . ?
N11C C16C H16C 120.0 . . ?
C26C N21C C25C 128.5(14) . . ?
C26C N21C N22C 123.5(14) . . ?
C25C N21C N22C 108.0 . . ?
N21C N22C C23C 108.0 . . ?
N21C N22C Ni8 138.1(9) . . ?
C23C N22C Ni8 113.8(9) . . ?
C12C C23C C24C 136.0(14) . . ?
C12C C23C N22C 115.6(14) . . ?
C24C C23C N22C 108.0 . . ?
C25C C24C C23C 108.0 . . ?
C25C C24C H24E 126.0 . . ?
C23C C24C H24E 126.0 . . ?
N21C C25C C24C 108.0 . . ?
N21C C25C H25C 126.0 . . ?
C24C C25C H25C 126.0 . . ?
N21C C26C C51C 113.6(17) . . ?
N21C C26C H26E 108.8 . . ?
C51C C26C H26E 108.8 . . ?
N21C C26C H26F 108.8 . . ?
C51C C26C H26F 108.8 . . ?
H26E C26C H26F 107.7 . . ?
C32C N31C C36C 120.0 . . ?
C32C N31C Ni6 112.6(10) . . ?
C36C N31C Ni6 127.2(10) . . ?
C43C C32C N31C 117.3(15) . . ?
C43C C32C C33C 122.7(15) . . ?
N31C C32C C33C 120.0 . . ?
C34C C33C C32C 120.0 . . ?
C34C C33C H33C 120.0 . . ?
C32C C33C H33C 120.0 . . ?
C33C C34C C35C 120.0 . . ?
C33C C34C H34E 120.0 . . ?
C35C C34C H34E 120.0 . . ?
C34C C35C C36C 120.0 . . ?
C34C C35C H35C 120.0 . . ?
C36C C35C H35C 120.0 . . ?
C35C C36C N31C 120.0 . . ?
C35C C36C H36C 120.0 . . ?
N31C C36C H36C 120.0 . . ?
C45C N41C N42C 108.0 . . ?
C45C N41C C46C 126.1(15) . . ?
N42C N41C C46C 125.8(15) . . ?
C43C N42C N41C 108.0 . . ?
C43C N42C Ni6 111.9(10) . . ?
N41C N42C Ni6 139.3(10) . . ?
C32C C43C N42C 118.2(16) . . ?
C32C C43C C44C 133.1(16) . . ?
N42C C43C C44C 108.0 . . ?
C43C C44C C45C 108.0 . . ?
C43C C44C H44E 126.0 . . ?
C45C C44C H44E 126.0 . . ?
N41C C45C C44C 108.0 . . ?
N41C C45C H45C 126.0 . . ?
C44C C45C H45C 126.0 . . ?
N41C C46C C54C 116.2(17) . . ?
N41C C46C H46E 108.2 . . ?
C54C C46C H46E 108.2 . . ?
N41C C46C H46F 108.2 . . ?
C54C C46C H46F 108.2 . . ?
H46E C46C H46F 107.4 . . ?
C52C C51C C55C 117.2(14) . . ?
C52C C51C C26C 119.3(17) . . ?
C55C C51C C26C 123.4(17) . . ?
C53C C52C C51C 121.2(16) . . ?
C53C C52C H52E 119.4 . . ?
C51C C52C H52E 119.4 . . ?
C54C C53C C52C 119.5(16) . . ?
C54C C53C H53C 120.3 . . ?
C52C C53C H53C 120.3 . . ?
C53C C54C C56C 121.1(15) . . ?
C53C C54C C46C 123.4(17) . . ?
C56C C54C C46C 115.1(17) . . ?
C56C C55C C64C 120.0 . . ?
C56C C55C C51C 121.8(14) . . ?
C64C C55C C51C 118.2(14) . . ?
C55C C56C C61C 120.0 . . ?
C55C C56C C54C 118.7(14) . . ?
C61C C56C C54C 121.1(14) . . ?
C62C C61C C56C 120.0 . . ?
C62C C61C H61C 120.0 . . ?
C56C C61C H61C 120.0 . . ?
C63C C62C C61C 120.0 . . ?
C63C C62C H62E 120.0 . . ?
C61C C62C H62E 120.0 . . ?
C64C C63C C62C 120.0 . . ?
C64C C63C H63C 120.0 . . ?
C62C C63C H63C 120.0 . . ?
C63C C64C C55C 120.0 . . ?
C63C C64C H64E 120.0 . . ?
C55C C64C H64E 120.0 . . ?
F13 B11 F15 111.6(13) . . ?
F13 B11 F14 111.4(12) . . ?
F15 B11 F14 106.5(14) . . ?
F13 B11 F12 109.6(13) . . ?
F15 B11 F12 109.4(12) . . ?
F14 B11 F12 108.2(12) . . ?
F24 B21 F25 109.6(14) . . ?
F24 B21 F23 109.7(12) . . ?
F25 B21 F23 109.0(12) . . ?
F24 B21 F22 110.7(12) . . ?
F25 B21 F22 109.4(11) . . ?
F23 B21 F22 108.5(12) . . ?
F34 B31 F35 115.6(15) . . ?
F34 B31 F33 108.9(12) . . ?
F35 B31 F33 110.3(12) . . ?
F34 B31 F32 107.0(12) . . ?
F35 B31 F32 107.5(12) . . ?
F33 B31 F32 107.0(12) . . ?
F42 B41 F45 110.0(13) . . ?
F42 B41 F43 110.9(14) . . ?
F45 B41 F43 111.0(14) . . ?
F42 B41 F44 110.9(14) . . ?
F45 B41 F44 106.0(16) . . ?
F43 B41 F44 108.0(13) . . ?
F55 B51 F53 109.6(14) . . ?
F55 B51 F52 110.5(14) . . ?
F53 B51 F52 110.8(14) . . ?
F55 B51 F54 106.0(17) . . ?
F53 B51 F54 109.9(14) . . ?
F52 B51 F54 110.0(14) . . ?
F63 B61 F62 111.5(16) . . ?
F63 B61 F65 109.5(14) . . ?
F62 B61 F65 108.1(14) . . ?
F63 B61 F64 106.9(14) . . ?
F62 B61 F64 107.9(14) . . ?
F65 B61 F64 113(2) . . ?
F73 B71 F72 115.0(14) . . ?
F73 B71 F75 114.1(15) . . ?
F72 B71 F75 110.1(14) . . ?
F73 B71 F74 112.9(15) . . ?
F72 B71 F74 112.2(15) . . ?
F75 B71 F74 90.0(16) . . ?
F82 B81 F85 110.5(13) . . ?
F82 B81 F84 109.2(13) . . ?
F85 B81 F84 109.8(16) . . ?
F82 B81 F83 108.4(13) . . ?
F85 B81 F83 110.2(13) . . ?
F84 B81 F83 108.7(13) . . ?
F94 B91 F92 108.4(14) . . ?
F94 B91 F95 120(2) . . ?
F92 B91 F95 107.0(14) . . ?
F94 B91 F93 106.2(14) . . ?
F92 B91 F93 106.8(16) . . ?
F95 B91 F93 107.8(14) . . ?
F103 B101 F104 110.0(14) . . ?
F103 B101 F102 111.0(15) . . ?
F104 B101 F102 108.7(14) . . ?
F103 B101 F105 107.5(14) . . ?
F104 B101 F105 111.7(18) . . ?
F102 B101 F105 108.0(14) . . ?
F113 B111 F114 110.5(15) . . ?
F113 B111 F115 107.7(14) . . ?
F114 B111 F115 111(2) . . ?
F113 B111 F112 110.4(16) . . ?
F114 B111 F112 108.2(14) . . ?
F115 B111 F112 108.6(14) . . ?
F123 B121 F124 110.4(14) . . ?
F123 B121 F125 106.6(14) . . ?
F124 B121 F125 115(2) . . ?
F123 B121 F122 108.7(15) . . ?
F124 B121 F122 105.2(13) . . ?
F125 B121 F122 110.4(14) . . ?
C12S C11S H11A 109.5 . . ?
C12S C11S H11B 109.5 . . ?
H11A C11S H11B 109.5 . . ?
C12S C11S H11C 109.5 . . ?
H11A C11S H11C 109.5 . . ?
H11B C11S H11C 109.5 . . ?
N13S C12S C11S 176(3) . . ?
C22S C21S H21A 109.5 . . ?
C22S C21S H21B 109.5 . . ?
H21A C21S H21B 109.5 . . ?
C22S C21S H21C 109.5 . . ?
H21A C21S H21C 109.5 . . ?
H21B C21S H21C 109.5 . . ?
N23S C22S C21S 172(3) . . ?
C32S C31S H31A 109.5 . . ?
C32S C31S H31B 109.5 . . ?
H31A C31S H31B 109.5 . . ?
C32S C31S H31C 109.5 . . ?
H31A C31S H31C 109.5 . . ?
H31B C31S H31C 109.5 . . ?
N33S C32S C31S 168(3) . . ?
C42S C41S H41A 109.5 . . ?
C42S C41S H41B 109.5 . . ?
H41A C41S H41B 109.5 . . ?
C42S C41S H41C 109.5 . . ?
H41A C41S H41C 109.5 . . ?
H41B C41S H41C 109.5 . . ?
N43S C42S C41S 159(5) . . ?
C52S C51S H51A 109.5 . . ?
C52S C51S H51B 109.5 . . ?
H51A C51S H51B 109.5 . . ?
C52S C51S H51C 109.5 . . ?
H51A C51S H51C 109.5 . . ?
H51B C51S H51C 109.5 . . ?
N53S C52S C51S 179(3) . . ?
C62S C61S H61D 109.5 . . ?
C62S C61S H61E 109.5 . . ?
H61D C61S H61E 109.5 . . ?
C62S C61S H61F 109.5 . . ?
H61D C61S H61F 109.5 . . ?
H61E C61S H61F 109.5 . . ?
N63S C62S C61S 162(4) . . ?
C72S C71S H71A 109.5 . . ?
C72S C71S H71B 109.5 . . ?
H71A C71S H71B 109.5 . . ?
C72S C71S H71C 109.5 . . ?
H71A C71S H71C 109.5 . . ?
H71B C71S H71C 109.5 . . ?
N73S C72S C71S 164(3) . . ?
C82S C81S H81A 109.5 . . ?
C82S C81S H81B 109.5 . . ?
H81A C81S H81B 109.5 . . ?
C82S C81S H81C 109.5 . . ?
H81A C81S H81C 109.5 . . ?
H81B C81S H81C 109.5 . . ?
N83S C82S C81S 175(4) . . ?

loop_
_geom_bond_atom_site_label_1
_geom_bond_atom_site_label_2
_geom_bond_distance
_geom_bond_site_symmetry_2
_geom_bond_publ_flag
Ni1 N222 2.050(10) . ?
Ni1 N711 2.086(10) . ?
Ni1 N111 2.109(11) . ?
Ni1 N211 2.119(10) . ?
Ni1 N122 2.123(9) . ?
Ni1 N722 2.135(9) . ?
Ni2 N131 2.080(8) . ?
Ni2 N142 2.093(8) . ?
Ni2 N822 2.099(10) . ?
Ni2 N311 2.100(15) . ?
Ni2 N811 2.101(9) . ?
Ni2 N322 2.108(17) . ?
Ni3 N11A 2.078(10) . ?
Ni3 N231 2.083(9) . ?
Ni3 N242 2.111(10) . ?
Ni3 N22A 2.119(9) . ?
Ni3 N331 2.135(17) . ?
Ni3 N342 2.144(16) . ?
Ni4 N411 2.066(10) . ?
Ni4 N742 2.071(8) . ?
Ni4 N731 2.098(8) . ?
Ni4 N422 2.109(9) . ?
Ni4 N522 2.110(9) . ?
Ni4 N511 2.127(9) . ?
Ni5 N622 2.047(9) . ?
Ni5 N442 2.069(9) . ?
Ni5 N611 2.082(8) . ?
Ni5 N431 2.102(8) . ?
Ni5 N911 2.108(8) . ?
Ni5 N922 2.131(9) . ?
Ni6 N42C 2.057(11) . ?
Ni6 N631 2.085(11) . ?
Ni6 N642 2.086(10) . ?
Ni6 N31C 2.103(11) . ?
Ni6 N531 2.115(10) . ?
Ni6 N542 2.121(10) . ?
Ni7 N11B 2.050(8) . ?
Ni7 N942 2.060(9) . ?
Ni7 N22B 2.081(8) . ?
Ni7 N842 2.100(9) . ?
Ni7 N931 2.137(8) . ?
Ni7 N831 2.164(8) . ?
Ni8 N42B 2.041(10) . ?
Ni8 N11C 2.056(10) . ?
Ni8 N31A 2.072(9) . ?
Ni8 N22C 2.098(11) . ?
Ni8 N31B 2.121(11) . ?
Ni8 N42A 2.130(10) . ?
N111 C112 1.3900 . ?
N111 C116 1.3900 . ?
C112 C123 1.325(14) . ?
C112 C113 1.3900 . ?
C113 C114 1.3900 . ?
C113 H113 0.9500 . ?
C114 C115 1.3900 . ?
C114 H114 0.9500 . ?
C115 C116 1.3900 . ?
C115 H115 0.9500 . ?
C116 H116 0.9500 . ?
N121 N122 1.4200 . ?
N121 C125 1.4200 . ?
N121 C126 1.47(2) . ?
N122 C123 1.4200 . ?
C123 C124 1.4200 . ?
C124 C125 1.4200 . ?
C124 H124 0.9500 . ?
C125 H125 0.9500 . ?
C126 C151 1.482(19) . ?
C126 H12A 0.9900 . ?
C126 H12B 0.9900 . ?
N131 C132 1.3900 . ?
N131 C136 1.3900 . ?
C132 C143 1.371(11) . ?
C132 C133 1.3900 . ?
C133 C134 1.3900 . ?
C133 H133 0.9500 . ?
C134 C135 1.3900 . ?
C134 H134 0.9500 . ?
C135 C136 1.3900 . ?
C135 H135 0.9500 . ?
C136 H136 0.9500 . ?
N141 C146 1.390(16) . ?
N141 N142 1.4200 . ?
N141 C145 1.4200 . ?
N142 C143 1.4200 . ?
C143 C144 1.4200 . ?
C144 C145 1.4200 . ?
C144 H144 0.9500 . ?
C145 H145 0.9500 . ?
C146 C154 1.490(19) . ?
C146 H14A 0.9900 . ?
C146 H14B 0.9900 . ?
C151 C152 1.3900 . ?
C151 C156 1.3900 . ?
C152 C153 1.3900 . ?
C152 H152 0.9500 . ?
C153 C154 1.3900 . ?
C153 H153 0.9500 . ?
C154 C155 1.3900 . ?
C155 C156 1.3900 . ?
C155 C161 1.392(14) . ?
C156 C164 1.390(13) . ?
C161 C162 1.388(14) . ?
C161 H161 0.9500 . ?
C162 C163 1.390(15) . ?
C162 H162 0.9500 . ?
C163 C164 1.379(15) . ?
C163 H163 0.9500 . ?
C164 H164 0.9500 . ?
N211 C216 1.3900 . ?
N211 C212 1.3900 . ?
C212 C223 1.355(13) . ?
C212 C213 1.3900 . ?
C213 C214 1.3900 . ?
C213 H213 0.9500 . ?
C214 C215 1.3900 . ?
C214 H214 0.9500 . ?
C215 C216 1.3900 . ?
C215 H215 0.9500 . ?
C216 H216 0.9500 . ?
N221 C226 1.42(2) . ?
N221 N222 1.4200 . ?
N221 C225 1.4200 . ?
N222 C223 1.4200 . ?
C223 C224 1.4200 . ?
C224 C225 1.4200 . ?
C224 H224 0.9500 . ?
C225 H225 0.9500 . ?
C226 C251 1.496(19) . ?
C226 H22A 0.9900 . ?
C226 H22B 0.9900 . ?
N231 C232 1.3900 . ?
N231 C236 1.3900 . ?
C232 C243 1.352(13) . ?
C232 C233 1.3900 . ?
C233 C234 1.3900 . ?
C233 H233 0.9500 . ?
C234 C235 1.3900 . ?
C234 H234 0.9500 . ?
C235 C236 1.3900 . ?
C235 H235 0.9500 . ?
C236 H236 0.9500 . ?
N241 C245 1.4200 . ?
N241 N242 1.4200 . ?
N241 C246 1.458(19) . ?
N242 C243 1.4200 . ?
C243 C244 1.4200 . ?
C244 C245 1.4200 . ?
C244 H244 0.9500 . ?
C245 H245 0.9500 . ?
C246 C254 1.492(18) . ?
C246 H24A 0.9900 . ?
C246 H24B 0.9900 . ?
C251 C252 1.3900 . ?
C251 C256 1.3900 . ?
C252 C253 1.3900 . ?
C252 H252 0.9500 . ?
C253 C254 1.3900 . ?
C253 H253 0.9500 . ?
C254 C255 1.3900 . ?
C255 C256 1.3900 . ?
C255 C261 1.408(14) . ?
C256 C264 1.401(14) . ?
C261 C262 1.387(15) . ?
C261 H261 0.9500 . ?
C262 C263 1.409(16) . ?
C262 H262 0.9500 . ?
C263 C264 1.399(15) . ?
C263 H263 0.9500 . ?
C264 H264 0.9500 . ?
N311 C312 1.32(2) . ?
N311 C316 1.37(2) . ?
C312 C313 1.36(2) . ?
C312 C323 1.36(2) . ?
C313 C314 1.34(2) . ?
C313 H313 0.9500 . ?
C314 C315 1.39(2) . ?
C314 H314 0.9500 . ?
C315 C316 1.36(2) . ?
C315 H315 0.9500 . ?
C316 H316 0.9500 . ?
N321 C325 1.31(2) . ?
N321 N322 1.334(19) . ?
N321 C326 1.43(2) . ?
N322 C323 1.39(2) . ?
C323 C324 1.42(2) . ?
C324 C325 1.39(2) . ?
C324 H324 0.9500 . ?
C325 H325 0.9500 . ?
C326 C351 1.561(17) . ?
C326 H32A 0.9900 . ?
C326 H32B 0.9900 . ?
N331 C336 1.27(2) . ?
N331 C332 1.36(2) . ?
C332 C333 1.31(3) . ?
C332 C343 1.45(3) . ?
C333 C334 1.35(3) . ?
C333 H333 0.9500 . ?
C334 C335 1.37(3) . ?
C334 H334 0.9500 . ?
C335 C336 1.43(3) . ?
C335 H335 0.9500 . ?
C336 H336 0.9500 . ?
N341 N342 1.337(18) . ?
N341 C345 1.38(2) . ?
N341 C346 1.43(2) . ?
N342 C343 1.29(2) . ?
C343 C344 1.39(3) . ?
C344 C345 1.29(2) . ?
C344 H344 0.9500 . ?
C345 H345 0.9500 . ?
C346 C354 1.546(18) . ?
C346 H34A 0.9900 . ?
C346 H34B 0.9900 . ?
C351 C352 1.3900 . ?
C351 C356 1.3900 . ?
C352 C353 1.3900 . ?
C352 H352 0.9500 . ?
C353 C354 1.3900 . ?
C353 H353 0.9500 . ?
C354 C355 1.3900 . ?
C355 C356 1.3900 . ?
C355 C361 1.403(14) . ?
C356 C364 1.407(13) . ?
C361 C362 1.383(15) . ?
C361 H361 0.9500 . ?
C362 C363 1.385(15) . ?
C362 H362 0.9500 . ?
C363 C364 1.379(14) . ?
C363 H363 0.9500 . ?
C364 H364 0.9500 . ?
N411 C412 1.3900 . ?
N411 C416 1.3900 . ?
C412 C423 1.323(13) . ?
C412 C413 1.3900 . ?
C413 C414 1.3900 . ?
C413 H413 0.9500 . ?
C414 C415 1.3900 . ?
C414 H414 0.9500 . ?
C415 C416 1.3900 . ?
C415 H415 0.9500 . ?
C416 H416 0.9500 . ?
N421 N422 1.4200 . ?
N421 C425 1.4200 . ?
N421 C426 1.424(19) . ?
N422 C423 1.4200 . ?
C423 C424 1.4200 . ?
C424 C425 1.4200 . ?
C424 H424 0.9500 . ?
C425 H425 0.9500 . ?
C426 C451 1.565(18) . ?
C426 H42A 0.9900 . ?
C426 H42B 0.9900 . ?
N431 C432 1.3900 . ?
N431 C436 1.3900 . ?
C432 C443 1.315(11) . ?
C432 C433 1.3900 . ?
C433 C434 1.3900 . ?
C433 H433 0.9500 . ?
C434 C435 1.3900 . ?
C434 H434 0.9500 . ?
C435 C436 1.3900 . ?
C435 H435 0.9500 . ?
C436 H436 0.9500 . ?
N441 C446 1.394(16) . ?
N441 N442 1.4200 . ?
N441 C445 1.4200 . ?
N442 C443 1.4200 . ?
C443 C444 1.4200 . ?
C444 C445 1.4200 . ?
C444 H444 0.9500 . ?
C445 H445 0.9500 . ?
C446 C454 1.505(18) . ?
C446 H44A 0.9900 . ?
C446 H44B 0.9900 . ?
C451 C452 1.3900 . ?
C451 C456 1.3900 . ?
C452 C453 1.3900 . ?
C452 H452 0.9500 . ?
C453 C454 1.3900 . ?
C453 H453 0.9500 . ?
C454 C455 1.3900 . ?
C455 C456 1.3900 . ?
C455 C461 1.407(13) . ?
C456 C464 1.414(13) . ?
C461 C462 1.363(14) . ?
C461 H461 0.9500 . ?
C462 C463 1.398(15) . ?
C462 H462 0.9500 . ?
C463 C464 1.380(14) . ?
C463 H463 0.9500 . ?
C464 H464 0.9500 . ?
N511 C512 1.3900 . ?
N511 C516 1.3900 . ?
C512 C523 1.359(12) . ?
C512 C513 1.3900 . ?
C513 C514 1.3900 . ?
C513 H513 0.9500 . ?
C514 C515 1.3900 . ?
C514 H514 0.9500 . ?
C515 C516 1.3900 . ?
C515 H515 0.9500 . ?
C516 H516 0.9500 . ?
N521 N522 1.4200 . ?
N521 C525 1.4200 . ?
N521 C526 1.50(2) . ?
N522 C523 1.4200 . ?
C523 C524 1.4200 . ?
C524 C525 1.4200 . ?
C524 H524 0.9500 . ?
C525 H525 0.9500 . ?
C526 C551 1.514(19) . ?
C526 H52A 0.9900 . ?
C526 H52B 0.9900 . ?
N531 C532 1.3900 . ?
N531 C536 1.3900 . ?
C532 C543 1.320(15) . ?
C532 C533 1.3900 . ?
C533 C534 1.3900 . ?
C533 H533 0.9500 . ?
C534 C535 1.3900 . ?
C534 H534 0.9500 . ?
C535 C536 1.3900 . ?
C535 H535 0.9500 . ?
C536 H536 0.9500 . ?
N541 C546 1.41(2) . ?
N541 N542 1.4200 . ?
N541 C545 1.4200 . ?
N542 C543 1.4200 . ?
C543 C544 1.4200 . ?
C544 C545 1.4200 . ?
C544 H544 0.9500 . ?
C545 H545 0.9500 . ?
C546 C554 1.549(19) . ?
C546 H54A 0.9900 . ?
C546 H54B 0.9900 . ?
C551 C552 1.3900 . ?
C551 C556 1.3900 . ?
C552 C553 1.3900 . ?
C552 H552 0.9500 . ?
C553 C554 1.3900 . ?
C553 H553 0.9500 . ?
C554 C555 1.3900 . ?
C555 C556 1.3900 . ?
C555 C561 1.409(14) . ?
C556 C564 1.383(14) . ?
C561 C562 1.369(15) . ?
C561 H561 0.9500 . ?
C562 C563 1.380(16) . ?
C562 H562 0.9500 . ?
C563 C564 1.389(15) . ?
C563 H563 0.9500 . ?
C564 H564 0.9500 . ?
N611 C612 1.3900 . ?
N611 C616 1.3900 . ?
C612 C623 1.338(11) . ?
C612 C613 1.3900 . ?
C613 C614 1.3900 . ?
C613 H613 0.9500 . ?
C614 C615 1.3900 . ?
C614 H614 0.9500 . ?
C615 C616 1.3900 . ?
C615 H615 0.9500 . ?
C616 H616 0.9500 . ?
N621 C626 1.364(16) . ?
N621 C625 1.4200 . ?
N621 N622 1.4200 . ?
N622 C623 1.4200 . ?
C623 C624 1.4200 . ?
C624 C625 1.4200 . ?
C624 H624 0.9500 . ?
C625 H625 0.9500 . ?
C626 C651 1.552(17) . ?
C626 H62A 0.9900 . ?
C626 H62B 0.9900 . ?
N631 C632 1.3900 . ?
N631 C636 1.3900 . ?
C632 C643 1.329(14) . ?
C632 C633 1.3900 . ?
C633 C634 1.3900 . ?
C633 H633 0.9500 . ?
C634 C635 1.3900 . ?
C634 H634 0.9500 . ?
C635 C636 1.3900 . ?
C635 H635 0.9500 . ?
C636 H636 0.9500 . ?
N641 C646 1.384(18) . ?
N641 N642 1.4200 . ?
N641 C645 1.4200 . ?
N642 C643 1.4200 . ?
C643 C644 1.4200 . ?
C644 C645 1.4200 . ?
C644 H644 0.9500 . ?
C645 H645 0.9500 . ?
C646 C654 1.502(18) . ?
C646 H64A 0.9900 . ?
C646 H64B 0.9900 . ?
C651 C652 1.3900 . ?
C651 C656 1.3900 . ?
C652 C653 1.3900 . ?
C652 H652 0.9500 . ?
C653 C654 1.3900 . ?
C653 H653 0.9500 . ?
C654 C655 1.3900 . ?
C655 C656 1.3900 . ?
C655 C661 1.401(13) . ?
C656 C664 1.408(13) . ?
C661 C662 1.376(14) . ?
C661 H661 0.9500 . ?
C662 C663 1.403(15) . ?
C662 H662 0.9500 . ?
C663 C664 1.389(14) . ?
C663 H663 0.9500 . ?
C664 H664 0.9500 . ?
N711 C712 1.3900 . ?
N711 C716 1.3900 . ?
C712 C723 1.335(13) . ?
C712 C713 1.3900 . ?
C713 C714 1.3900 . ?
C713 H713 0.9500 . ?
C714 C715 1.3900 . ?
C714 H714 0.9500 . ?
C715 C716 1.3900 . ?
C715 H715 0.9500 . ?
C716 H716 0.9500 . ?
N721 C726 1.39(2) . ?
N721 N722 1.4200 . ?
N721 C725 1.4200 . ?
N722 C723 1.4200 . ?
C723 C724 1.4200 . ?
C724 C725 1.4200 . ?
C724 H724 0.9500 . ?
C725 H725 0.9500 . ?
C726 C751 1.48(2) . ?
C726 H72A 0.9900 . ?
C726 H72B 0.9900 . ?
N731 C732 1.3900 . ?
N731 C736 1.3900 . ?
C732 C743 1.372(11) . ?
C732 C733 1.3900 . ?
C733 C734 1.3900 . ?
C733 H733 0.9500 . ?
C734 C735 1.3900 . ?
C734 H734 0.9500 . ?
C735 C736 1.3900 . ?
C735 H735 0.9500 . ?
C736 H736 0.9500 . ?
N741 C745 1.4200 . ?
N741 N742 1.4200 . ?
N741 C746 1.468(17) . ?
N742 C743 1.4200 . ?
C743 C744 1.4200 . ?
C744 C745 1.4200 . ?
C744 H744 0.9500 . ?
C745 H745 0.9500 . ?
C746 C754 1.40(2) . ?
C746 H74A 0.9900 . ?
C746 H74B 0.9900 . ?
C751 C752 1.3900 . ?
C751 C756 1.3900 . ?
C752 C753 1.3900 . ?
C752 H752 0.9500 . ?
C753 C754 1.3900 . ?
C753 H753 0.9500 . ?
C754 C755 1.3900 . ?
C755 C756 1.3900 . ?
C755 C761 1.428(13) . ?
C756 C764 1.393(13) . ?
C761 C762 1.397(14) . ?
C761 H761 0.9500 . ?
C762 C763 1.400(16) . ?
C762 H762 0.9500 . ?
C763 C764 1.371(14) . ?
C763 H763 0.9500 . ?
C764 H764 0.9500 . ?
N811 C812 1.3900 . ?
N811 C816 1.3900 . ?
C812 C823 1.355(12) . ?
C812 C813 1.3900 . ?
C813 C814 1.3900 . ?
C813 H813 0.9500 . ?
C814 C815 1.3900 . ?
C814 H814 0.9500 . ?
C815 C816 1.3900 . ?
C815 H815 0.9500 . ?
C816 H816 0.9500 . ?
N821 C826 1.414(16) . ?
N821 N822 1.4200 . ?
N821 C825 1.4200 . ?
N822 C823 1.4200 . ?
C823 C824 1.4200 . ?
C824 C825 1.4200 . ?
C824 H824 0.9500 . ?
C825 H825 0.9500 . ?
C826 C851 1.467(16) . ?
C826 H82A 0.9900 . ?
C826 H82B 0.9900 . ?
N831 C832 1.3900 . ?
N831 C836 1.3900 . ?
C832 C843 1.328(12) . ?
C832 C833 1.3900 . ?
C833 C834 1.3900 . ?
C833 H833 0.9500 . ?
C834 C835 1.3900 . ?
C834 H834 0.9500 . ?
C835 C836 1.3900 . ?
C835 H835 0.9500 . ?
C836 H836 0.9500 . ?
N841 N842 1.4200 . ?
N841 C845 1.4200 . ?
N841 C846 1.469(17) . ?
N842 C843 1.4200 . ?
C843 C844 1.4200 . ?
C844 C845 1.4200 . ?
C844 H844 0.9500 . ?
C845 H845 0.9500 . ?
C846 C854 1.535(16) . ?
C846 H84A 0.9900 . ?
C846 H84B 0.9900 . ?
C851 C852 1.3900 . ?
C851 C856 1.3900 . ?
C852 C853 1.3900 . ?
C852 H852 0.9500 . ?
C853 C854 1.3900 . ?
C853 H853 0.9500 . ?
C854 C855 1.3900 . ?
C855 C856 1.3900 . ?
C855 C861 1.423(13) . ?
C856 C864 1.420(13) . ?
C861 C862 1.389(14) . ?
C861 H861 0.9500 . ?
C862 C863 1.363(14) . ?
C862 H862 0.9500 . ?
C863 C864 1.375(14) . ?
C863 H863 0.9500 . ?
C864 H864 0.9500 . ?
N911 C912 1.3900 . ?
N911 C916 1.3900 . ?
C912 C923 1.359(11) . ?
C912 C913 1.3900 . ?
C913 C914 1.3900 . ?
C913 H913 0.9500 . ?
C914 C915 1.3900 . ?
C914 H914 0.9500 . ?
C915 C916 1.3900 . ?
C915 H915 0.9500 . ?
C916 H916 0.9500 . ?
N921 C925 1.4200 . ?
N921 N922 1.4200 . ?
N921 C926 1.480(17) . ?
N922 C923 1.4200 . ?
C923 C924 1.4200 . ?
C924 C925 1.4200 . ?
C924 H924 0.9500 . ?
C925 H925 0.9500 . ?
C926 C951 1.500(16) . ?
C926 H92A 0.9900 . ?
C926 H92B 0.9900 . ?
N931 C932 1.3900 . ?
N931 C936 1.3900 . ?
C932 C943 1.342(12) . ?
C932 C933 1.3900 . ?
C933 C934 1.3900 . ?
C933 H933 0.9500 . ?
C934 C935 1.3900 . ?
C934 H934 0.9500 . ?
C935 C936 1.3900 . ?
C935 H935 0.9500 . ?
C936 H936 0.9500 . ?
N941 C946 1.379(16) . ?
N941 N942 1.4200 . ?
N941 C945 1.4200 . ?
N942 C943 1.4200 . ?
C943 C944 1.4200 . ?
C944 C945 1.4200 . ?
C944 H944 0.9500 . ?
C945 H945 0.9500 . ?
C946 C954 1.583(17) . ?
C946 H94A 0.9900 . ?
C946 H94B 0.9900 . ?
C951 C952 1.3900 . ?
C951 C956 1.3900 . ?
C952 C953 1.3900 . ?
C952 H952 0.9500 . ?
C953 C954 1.3900 . ?
C953 H953 0.9500 . ?
C954 C955 1.3900 . ?
C955 C956 1.3900 . ?
C955 C964 1.414(13) . ?
C956 C961 1.407(13) . ?
C961 C962 1.387(14) . ?
C961 H961 0.9500 . ?
C962 C963 1.388(15) . ?
C962 H962 0.9500 . ?
C963 C964 1.375(14) . ?
C963 H963 0.9500 . ?
C964 H964 0.9500 . ?
N11A C12A 1.3900 . ?
N11A C16A 1.3900 . ?
C12A C23A 1.346(13) . ?
C12A C13A 1.3900 . ?
C13A C14A 1.3900 . ?
C13A H13A 0.9500 . ?
C14A C15A 1.3900 . ?
C14A H14C 0.9500 . ?
C15A C16A 1.3900 . ?
C15A H15A 0.9500 . ?
C16A H16A 0.9500 . ?
N21A C26A 1.418(18) . ?
N21A C25A 1.4200 . ?
N21A N22A 1.4200 . ?
N22A C23A 1.4200 . ?
C23A C24A 1.4200 . ?
C24A C25A 1.4200 . ?
C24A H24C 0.9500 . ?
C25A H25A 0.9500 . ?
C26A C51A 1.52(2) . ?
C26A H26A 0.9900 . ?
C26A H26B 0.9900 . ?
N31A C32A 1.3900 . ?
N31A C36A 1.3900 . ?
C32A C43A 1.378(14) . ?
C32A C33A 1.3900 . ?
C33A C34A 1.3900 . ?
C33A H33A 0.9500 . ?
C34A C35A 1.3900 . ?
C34A H34C 0.9500 . ?
C35A C36A 1.3900 . ?
C35A H35A 0.9500 . ?
C36A H36A 0.9500 . ?
N41A C46A 1.39(2) . ?
N41A C45A 1.4200 . ?
N41A N42A 1.4200 . ?
N42A C43A 1.4200 . ?
C43A C44A 1.4200 . ?
C44A C45A 1.4200 . ?
C44A H44C 0.9500 . ?
C45A H45A 0.9500 . ?
C46A C54A 1.50(2) . ?
C46A H46A 0.9900 . ?
C46A H46B 0.9900 . ?
C51A C52A 1.3900 . ?
C51A C56A 1.3900 . ?
C52A C53A 1.3900 . ?
C52A H52C 0.9500 . ?
C53A C54A 1.3900 . ?
C53A H53A 0.9500 . ?
C54A C55A 1.3900 . ?
C55A C56A 1.3900 . ?
C55A C61A 1.400(14) . ?
C56A C64A 1.425(14) . ?
C61A C62A 1.367(15) . ?
C61A H61A 0.9500 . ?
C62A C63A 1.396(16) . ?
C62A H62C 0.9500 . ?
C63A C64A 1.380(15) . ?
C63A H63A 0.9500 . ?
C64A H64C 0.9500 . ?
N11B C12B 1.3900 . ?
N11B C16B 1.3900 . ?
C12B C23B 1.361(11) . ?
C12B C13B 1.3900 . ?
C13B C14B 1.3900 . ?
C13B H13B 0.9500 . ?
C14B C15B 1.3900 . ?
C14B H14D 0.9500 . ?
C15B C16B 1.3900 . ?
C15B H15B 0.9500 . ?
C16B H16B 0.9500 . ?
N21B C26B 1.343(16) . ?
N21B C25B 1.4200 . ?
N21B N22B 1.4200 . ?
N22B C23B 1.4200 . ?
C23B C24B 1.4200 . ?
C24B C25B 1.4200 . ?
C24B H24D 0.9500 . ?
C25B H25B 0.9500 . ?
C26B C51B 1.521(18) . ?
C26B H26C 0.9900 . ?
C26B H26D 0.9900 . ?
N31B C32B 1.3900 . ?
N31B C36B 1.3900 . ?
C32B C43B 1.339(15) . ?
C32B C33B 1.3900 . ?
C33B C34B 1.3900 . ?
C33B H33B 0.9500 . ?
C34B C35B 1.3900 . ?
C34B H34D 0.9500 . ?
C35B C36B 1.3900 . ?
C35B H35B 0.9500 . ?
C36B H36B 0.9500 . ?
N41B C46B 1.40(2) . ?
N41B C45B 1.4200 . ?
N41B N42B 1.4200 . ?
N42B C43B 1.4200 . ?
C43B C44B 1.4200 . ?
C44B C45B 1.4200 . ?
C44B H44D 0.9500 . ?
C45B H45B 0.9500 . ?
C46B C54B 1.521(19) . ?
C46B H46C 0.9900 . ?
C46B H46D 0.9900 . ?
C51B C52B 1.3900 . ?
C51B C56B 1.3900 . ?
C52B C53B 1.3900 . ?
C52B H52D 0.9500 . ?
C53B C54B 1.3900 . ?
C53B H53B 0.9500 . ?
C54B C55B 1.3900 . ?
C55B C56B 1.3900 . ?
C55B C61B 1.407(14) . ?
C56B C64B 1.413(14) . ?
C61B C62B 1.385(15) . ?
C61B H61B 0.9500 . ?
C62B C63B 1.375(15) . ?
C62B H62D 0.9500 . ?
C63B C64B 1.372(14) . ?
C63B H63B 0.9500 . ?
C64B H64D 0.9500 . ?
N11C C12C 1.3900 . ?
N11C C16C 1.3900 . ?
C12C C23C 1.303(14) . ?
C12C C13C 1.3900 . ?
C13C C14C 1.3900 . ?
C13C H13C 0.9500 . ?
C14C C15C 1.3900 . ?
C14C H14E 0.9500 . ?
C15C C16C 1.3900 . ?
C15C H15C 0.9500 . ?
C16C H16C 0.9500 . ?
N21C C26C 1.36(2) . ?
N21C C25C 1.4200 . ?
N21C N22C 1.4200 . ?
N22C C23C 1.4200 . ?
C23C C24C 1.4200 . ?
C24C C25C 1.4200 . ?
C24C H24E 0.9500 . ?
C25C H25C 0.9500 . ?
C26C C51C 1.47(2) . ?
C26C H26E 0.9900 . ?
C26C H26F 0.9900 . ?
N31C C32C 1.3900 . ?
N31C C36C 1.3900 . ?
C32C C43C 1.295(17) . ?
C32C C33C 1.3900 . ?
C33C C34C 1.3900 . ?
C33C H33C 0.9500 . ?
C34C C35C 1.3900 . ?
C34C H34E 0.9500 . ?
C35C C36C 1.3900 . ?
C35C H35C 0.9500 . ?
C36C H36C 0.9500 . ?
N41C C45C 1.4200 . ?
N41C N42C 1.4200 . ?
N41C C46C 1.49(2) . ?
N42C C43C 1.4200 . ?
C43C C44C 1.4200 . ?
C44C C45C 1.4200 . ?
C44C H44E 0.9500 . ?
C45C H45C 0.9500 . ?
C46C C54C 1.51(2) . ?
C46C H46E 0.9900 . ?
C46C H46F 0.9900 . ?
C51C C52C 1.403(15) . ?
C51C C55C 1.404(14) . ?
C52C C53C 1.398(15) . ?
C52C H52E 0.9500 . ?
C53C C54C 1.372(15) . ?
C53C H53C 0.9500 . ?
C54C C56C 1.396(15) . ?
C55C C56C 1.3900 . ?
C55C C64C 1.3900 . ?
C56C C61C 1.3900 . ?
C61C C62C 1.3900 . ?
C61C H61C 0.9500 . ?
C62C C63C 1.3900 . ?
C62C H62E 0.9500 . ?
C63C C64C 1.3900 . ?
C63C H63C 0.9500 . ?
C64C H64E 0.9500 . ?
B11 F13 1.350(15) . ?
B11 F15 1.369(15) . ?
B11 F14 1.388(16) . ?
B11 F12 1.389(15) . ?
B21 F24 1.369(15) . ?
B21 F25 1.383(15) . ?
B21 F23 1.392(15) . ?
B21 F22 1.401(15) . ?
B31 F34 1.370(15) . ?
B31 F35 1.377(15) . ?
B31 F33 1.392(15) . ?
B31 F32 1.409(15) . ?
B41 F42 1.351(16) . ?
B41 F45 1.363(16) . ?
B41 F43 1.365(16) . ?
B41 F44 1.378(17) . ?
B51 F55 1.384(17) . ?
B51 F53 1.393(17) . ?
B51 F52 1.399(17) . ?
B51 F54 1.404(17) . ?
B61 F63 1.344(17) . ?
B61 F62 1.365(17) . ?
B61 F65 1.391(18) . ?
B61 F64 1.407(17) . ?
B71 F73 1.336(17) . ?
B71 F72 1.361(17) . ?
B71 F75 1.373(18) . ?
B71 F74 1.380(18) . ?
B81 F82 1.343(16) . ?
B81 F85 1.356(16) . ?
B81 F84 1.384(16) . ?
B81 F83 1.387(16) . ?
B91 F94 1.352(18) . ?
B91 F92 1.363(18) . ?
B91 F95 1.364(17) . ?
B91 F93 1.382(18) . ?
B101 F103 1.359(17) . ?
B101 F104 1.361(17) . ?
B101 F102 1.367(17) . ?
B101 F105 1.367(17) . ?
B111 F113 1.338(18) . ?
B111 F114 1.358(18) . ?
B111 F115 1.365(18) . ?
B111 F112 1.372(18) . ?
B121 F123 1.353(17) . ?
B121 F124 1.358(17) . ?
B121 F125 1.362(17) . ?
B121 F122 1.364(17) . ?
C11S C12S 1.445(16) . ?
C11S H11A 0.9800 . ?
C11S H11B 0.9800 . ?
C11S H11C 0.9800 . ?
C12S N13S 1.161(15) . ?
C21S C22S 1.454(17) . ?
C21S H21A 0.9800 . ?
C21S H21B 0.9800 . ?
C21S H21C 0.9800 . ?
C22S N23S 1.122(16) . ?
C31S C32S 1.453(18) . ?
C31S H31A 0.9800 . ?
C31S H31B 0.9800 . ?
C31S H31C 0.9800 . ?
C32S N33S 1.128(17) . ?
C41S C42S 1.473(18) . ?
C41S H41A 0.9800 . ?
C41S H41B 0.9800 . ?
C41S H41C 0.9800 . ?
C42S N43S 1.169(19) . ?
C51S C52S 1.458(17) . ?
C51S H51A 0.9800 . ?
C51S H51B 0.9800 . ?
C51S H51C 0.9800 . ?
C52S N53S 1.136(16) . ?
C61S C62S 1.449(18) . ?
C61S H61D 0.9800 . ?
C61S H61E 0.9800 . ?
C61S H61F 0.9800 . ?
C62S N63S 1.165(18) . ?
C71S C72S 1.420(16) . ?
C71S H71A 0.9800 . ?
C71S H71B 0.9800 . ?
C71S H71C 0.9800 . ?
C72S N73S 1.112(15) . ?
C81S C82S 1.456(17) . ?
C81S H81A 0.9800 . ?
C81S H81B 0.9800 . ?
C81S H81C 0.9800 . ?
C82S N83S 1.145(17) . ?

loop_
_geom_torsion_atom_site_label_1
_geom_torsion_atom_site_label_2
_geom_torsion_atom_site_label_3
_geom_torsion_atom_site_label_4
_geom_torsion
_geom_torsion_site_symmetry_1
_geom_torsion_site_symmetry_2
_geom_torsion_site_symmetry_3
_geom_torsion_site_symmetry_4
_geom_torsion_publ_flag
N222 Ni1 N111 C112 91.2(7) . . . . ?
N711 Ni1 N111 C112 -93.1(7) . . . . ?
N211 Ni1 N111 C112 52(9) . . . . ?
N122 Ni1 N111 C112 0.1(6) . . . . ?
N722 Ni1 N111 C112 -170.2(7) . . . . ?
N222 Ni1 N111 C116 -104.6(8) . . . . ?
N711 Ni1 N111 C116 71.1(8) . . . . ?
N211 Ni1 N111 C116 -143(9) . . . . ?
N122 Ni1 N111 C116 164.3(8) . . . . ?
N722 Ni1 N111 C116 -6.0(8) . . . . ?
C116 N111 C112 C123 -175.4(13) . . . . ?
Ni1 N111 C112 C123 -10.5(12) . . . . ?
C116 N111 C112 C113 0.0 . . . . ?
Ni1 N111 C112 C113 164.9(8) . . . . ?
C123 C112 C113 C114 174.9(15) . . . . ?
N111 C112 C113 C114 0.0 . . . . ?
C112 C113 C114 C115 0.0 . . . . ?
C113 C114 C115 C116 0.0 . . . . ?
C114 C115 C116 N111 0.0 . . . . ?
C112 N111 C116 C115 0.0 . . . . ?
Ni1 N111 C116 C115 -163.3(9) . . . . ?
C125 N121 N122 C123 0.0 . . . . ?
C126 N121 N122 C123 -172.5(13) . . . . ?
C125 N121 N122 Ni1 -165.8(11) . . . . ?
C126 N121 N122 Ni1 21.8(16) . . . . ?
N222 Ni1 N122 C123 -91.0(7) . . . . ?
N711 Ni1 N122 C123 95.2(7) . . . . ?
N111 Ni1 N122 C123 9.2(6) . . . . ?
N211 Ni1 N122 C123 -168.1(7) . . . . ?
N722 Ni1 N122 C123 59(2) . . . . ?
N222 Ni1 N122 N121 74.7(11) . . . . ?
N711 Ni1 N122 N121 -99.1(11) . . . . ?
N111 Ni1 N122 N121 174.9(11) . . . . ?
N211 Ni1 N122 N121 -2.4(11) . . . . ?
N722 Ni1 N122 N121 -135(2) . . . . ?
N111 C112 C123 N122 20.5(14) . . . . ?
C113 C112 C123 N122 -154.6(9) . . . . ?
N111 C112 C123 C124 -172.2(9) . . . . ?
C113 C112 C123 C124 12.6(18) . . . . ?
N121 N122 C123 C112 169.9(14) . . . . ?
Ni1 N122 C123 C112 -19.4(12) . . . . ?
N121 N122 C123 C124 0.0 . . . . ?
Ni1 N122 C123 C124 170.8(7) . . . . ?
C112 C123 C124 C125 -168.5(16) . . . . ?
N122 C123 C124 C125 0.0 . . . . ?
C123 C124 C125 N121 0.0 . . . . ?
N122 N121 C125 C124 0.0 . . . . ?
C126 N121 C125 C124 170.7(16) . . . . ?
N122 N121 C126 C151 -99.2(14) . . . . ?
C125 N121 C126 C151 90.8(17) . . . . ?
N142 Ni2 N131 C132 -4.4(6) . . . . ?
N822 Ni2 N131 C132 -102.9(6) . . . . ?
N311 Ni2 N131 C132 69(6) . . . . ?
N811 Ni2 N131 C132 -180.0(6) . . . . ?
N322 Ni2 N131 C132 86.8(6) . . . . ?
N142 Ni2 N131 C136 170.7(7) . . . . ?
N822 Ni2 N131 C136 72.2(7) . . . . ?
N311 Ni2 N131 C136 -116(6) . . . . ?
N811 Ni2 N131 C136 -4.9(7) . . . . ?
N322 Ni2 N131 C136 -98.1(7) . . . . ?
C136 N131 C132 C143 -173.2(11) . . . . ?
Ni2 N131 C132 C143 2.2(10) . . . . ?
C136 N131 C132 C133 0.0 . . . . ?
Ni2 N131 C132 C133 175.4(7) . . . . ?
C143 C132 C133 C134 172.9(11) . . . . ?
N131 C132 C133 C134 0.0 . . . . ?
C132 C133 C134 C135 0.0 . . . . ?
C133 C134 C135 C136 0.0 . . . . ?
C134 C135 C136 N131 0.0 . . . . ?
C132 N131 C136 C135 0.0 . . . . ?
Ni2 N131 C136 C135 -174.8(8) . . . . ?
C146 N141 N142 C143 172.8(14) . . . . ?
C145 N141 N142 C143 0.0 . . . . ?
C146 N141 N142 Ni2 -5.0(17) . . . . ?
C145 N141 N142 Ni2 -177.8(12) . . . . ?
N131 Ni2 N142 C143 5.8(6) . . . . ?
N822 Ni2 N142 C143 94.0(7) . . . . ?
N311 Ni2 N142 C143 -169.4(7) . . . . ?
N811 Ni2 N142 C143 37(4) . . . . ?
N322 Ni2 N142 C143 -92.0(7) . . . . ?
N131 Ni2 N142 N141 -176.4(11) . . . . ?
N822 Ni2 N142 N141 -88.3(10) . . . . ?
N311 Ni2 N142 N141 8.4(12) . . . . ?
N811 Ni2 N142 N141 -145(3) . . . . ?
N322 Ni2 N142 N141 85.8(11) . . . . ?
N131 C132 C143 N142 3.0(12) . . . . ?
C133 C132 C143 N142 -170.1(7) . . . . ?
N131 C132 C143 C144 176.1(9) . . . . ?
C133 C132 C143 C144 3.1(17) . . . . ?
N141 N142 C143 C132 175.0(12) . . . . ?
Ni2 N142 C143 C132 -6.6(10) . . . . ?
N141 N142 C143 C144 0.0 . . . . ?
Ni2 N142 C143 C144 178.4(8) . . . . ?
C132 C143 C144 C145 -173.6(15) . . . . ?
N142 C143 C144 C145 0.0 . . . . ?
C143 C144 C145 N141 0.0 . . . . ?
C146 N141 C145 C144 -172.2(15) . . . . ?
N142 N141 C145 C144 0.0 . . . . ?
N142 N141 C146 C154 -87.3(16) . . . . ?
C145 N141 C146 C154 83.9(17) . . . . ?
N121 C126 C151 C152 -3.9(19) . . . . ?
N121 C126 C151 C156 171.3(11) . . . . ?
C156 C151 C152 C153 0.0 . . . . ?
C126 C151 C152 C153 175.0(13) . . . . ?
C151 C152 C153 C154 0.0 . . . . ?
C152 C153 C154 C155 0.0 . . . . ?
C152 C153 C154 C146 -179.1(12) . . . . ?
N141 C146 C154 C155 167.4(10) . . . . ?
N141 C146 C154 C153 -13.5(18) . . . . ?
C153 C154 C155 C156 0.0 . . . . ?
C146 C154 C155 C156 179.1(12) . . . . ?
C153 C154 C155 C161 -175.8(13) . . . . ?
C146 C154 C155 C161 3.3(15) . . . . ?
C154 C155 C156 C151 0.0 . . . . ?
C161 C155 C156 C151 175.9(13) . . . . ?
C154 C155 C156 C164 174.2(13) . . . . ?
C161 C155 C156 C164 -9.9(14) . . . . ?
C152 C151 C156 C155 0.0 . . . . ?
C126 C151 C156 C155 -175.3(12) . . . . ?
C152 C151 C156 C164 -174.3(12) . . . . ?
C126 C151 C156 C164 10.4(14) . . . . ?
C156 C155 C161 C162 9(2) . . . . ?
C154 C155 C161 C162 -174.9(12) . . . . ?
C155 C161 C162 C163 -7(3) . . . . ?
C161 C162 C163 C164 5(3) . . . . ?
C162 C163 C164 C156 -6(3) . . . . ?
C155 C156 C164 C163 8(2) . . . . ?
C151 C156 C164 C163 -177.5(13) . . . . ?
N222 Ni1 N211 C216 169.6(7) . . . . ?
N711 Ni1 N211 C216 -5.8(7) . . . . ?
N111 Ni1 N211 C216 -151(9) . . . . ?
N122 Ni1 N211 C216 -99.4(6) . . . . ?
N722 Ni1 N211 C216 71.4(6) . . . . ?
N222 Ni1 N211 C212 -2.5(5) . . . . ?
N711 Ni1 N211 C212 -177.9(6) . . . . ?
N111 Ni1 N211 C212 37(9) . . . . ?
N122 Ni1 N211 C212 88.5(6) . . . . ?
N722 Ni1 N211 C212 -100.8(6) . . . . ?
C216 N211 C212 C223 -173.2(10) . . . . ?
Ni1 N211 C212 C223 -0.7(9) . . . . ?
C216 N211 C212 C213 0.0 . . . . ?
Ni1 N211 C212 C213 172.5(6) . . . . ?
C223 C212 C213 C214 172.6(11) . . . . ?
N211 C212 C213 C214 0.0 . . . . ?
C212 C213 C214 C215 0.0 . . . . ?
C213 C214 C215 C216 0.0 . . . . ?
C214 C215 C216 N211 0.0 . . . . ?
C212 N211 C216 C215 0.0 . . . . ?
Ni1 N211 C216 C215 -171.8(7) . . . . ?
C226 N221 N222 C223 177.9(14) . . . . ?
C225 N221 N222 C223 0.0 . . . . ?
C226 N221 N222 Ni1 4.4(16) . . . . ?
C225 N221 N222 Ni1 -173.5(10) . . . . ?
N711 Ni1 N222 N221 -149(3) . . . . ?
N111 Ni1 N222 N221 0.5(10) . . . . ?
N211 Ni1 N222 N221 178.4(9) . . . . ?
N122 Ni1 N222 N221 79.3(9) . . . . ?
N722 Ni1 N222 N221 -94.5(9) . . . . ?
N711 Ni1 N222 C223 38(4) . . . . ?
N111 Ni1 N222 C223 -172.6(7) . . . . ?
N211 Ni1 N222 C223 5.2(6) . . . . ?
N122 Ni1 N222 C223 -93.8(7) . . . . ?
N722 Ni1 N222 C223 92.4(7) . . . . ?
C213 C212 C223 N222 -167.6(7) . . . . ?
N211 C212 C223 N222 5.3(11) . . . . ?
C213 C212 C223 C224 9.0(16) . . . . ?
N211 C212 C223 C224 -178.2(8) . . . . ?
N221 N222 C223 C212 177.4(11) . . . . ?
Ni1 N222 C223 C212 -7.6(10) . . . . ?
N221 N222 C223 C224 0.0 . . . . ?
Ni1 N222 C223 C224 175.0(8) . . . . ?
C212 C223 C224 C225 -176.7(14) . . . . ?
N222 C223 C224 C225 0.0 . . . . ?
C223 C224 C225 N221 0.0 . . . . ?
C226 N221 C225 C224 -177.9(14) . . . . ?
N222 N221 C225 C224 0.0 . . . . ?
N222 N221 C226 C251 -96.6(16) . . . . ?
C225 N221 C226 C251 80.9(18) . . . . ?
N11A Ni3 N231 C232 -98.6(7) . . . . ?
N242 Ni3 N231 C232 -5.2(6) . . . . ?
N22A Ni3 N231 C232 -176.8(6) . . . . ?
N331 Ni3 N231 C232 53(13) . . . . ?
N342 Ni3 N231 C232 85.5(7) . . . . ?
N11A Ni3 N231 C236 78.8(7) . . . . ?
N242 Ni3 N231 C236 172.1(7) . . . . ?
N22A Ni3 N231 C236 0.5(7) . . . . ?
N331 Ni3 N231 C236 -130(13) . . . . ?
N342 Ni3 N231 C236 -97.2(7) . . . . ?
C236 N231 C232 C243 -179.3(11) . . . . ?
Ni3 N231 C232 C243 -1.8(10) . . . . ?
C236 N231 C232 C233 0.0 . . . . ?
Ni3 N231 C232 C233 177.5(7) . . . . ?
C243 C232 C233 C234 179.2(12) . . . . ?
N231 C232 C233 C234 0.0 . . . . ?
C232 C233 C234 C235 0.0 . . . . ?
C233 C234 C235 C236 0.0 . . . . ?
C234 C235 C236 N231 0.0 . . . . ?
C232 N231 C236 C235 0.0 . . . . ?
Ni3 N231 C236 C235 -177.2(8) . . . . ?
C245 N241 N242 C243 0.0 . . . . ?
C246 N241 N242 C243 178.7(13) . . . . ?
C245 N241 N242 Ni3 -172.7(11) . . . . ?
C246 N241 N242 Ni3 5.9(16) . . . . ?
N11A Ni3 N242 C243 101.2(6) . . . . ?
N231 Ni3 N242 C243 10.8(6) . . . . ?
N22A Ni3 N242 C243 56(3) . . . . ?
N331 Ni3 N242 C243 -166.8(7) . . . . ?
N342 Ni3 N242 C243 -89.3(7) . . . . ?
N11A Ni3 N242 N241 -86.2(10) . . . . ?
N231 Ni3 N242 N241 -176.6(10) . . . . ?
N22A Ni3 N242 N241 -131(2) . . . . ?
N331 Ni3 N242 N241 5.8(11) . . . . ?
N342 Ni3 N242 N241 83.2(10) . . . . ?
N231 C232 C243 N242 12.0(13) . . . . ?
C233 C232 C243 N242 -167.2(7) . . . . ?
N231 C232 C243 C244 177.7(8) . . . . ?
C233 C232 C243 C244 -1.5(16) . . . . ?
N241 N242 C243 C232 169.0(12) . . . . ?
Ni3 N242 C243 C232 -15.9(11) . . . . ?
N241 N242 C243 C244 0.0 . . . . ?
Ni3 N242 C243 C244 175.1(7) . . . . ?
C232 C243 C244 C245 -166.7(15) . . . . ?
N242 C243 C244 C245 0.0 . . . . ?
N242 N241 C245 C244 0.0 . . . . ?
C246 N241 C245 C244 -178.4(15) . . . . ?
C243 C244 C245 N241 0.0 . . . . ?
C245 N241 C246 C254 85.6(17) . . . . ?
N242 N241 C246 C254 -92.7(15) . . . . ?
N221 C226 C251 C252 -19(2) . . . . ?
N221 C226 C251 C256 163.4(12) . . . . ?
C256 C251 C252 C253 0.0 . . . . ?
C226 C251 C252 C253 -178.0(14) . . . . ?
C251 C252 C253 C254 0.0 . . . . ?
C252 C253 C254 C255 0.0 . . . . ?
C252 C253 C254 C246 175.5(14) . . . . ?
N241 C246 C254 C253 -8(2) . . . . ?
N241 C246 C254 C255 167.9(11) . . . . ?
C253 C254 C255 C256 0.0 . . . . ?
C246 C254 C255 C256 -175.7(13) . . . . ?
C253 C254 C255 C261 -171.8(15) . . . . ?
C246 C254 C255 C261 12.5(16) . . . . ?
C254 C255 C256 C251 0.0 . . . . ?
C261 C255 C256 C251 172.0(15) . . . . ?
C254 C255 C256 C264 175.6(16) . . . . ?
C261 C255 C256 C264 -12.4(17) . . . . ?
C252 C251 C256 C255 0.0 . . . . ?
C226 C251 C256 C255 178.1(14) . . . . ?
C252 C251 C256 C264 -175.7(16) . . . . ?
C226 C251 C256 C264 2.4(17) . . . . ?
C256 C255 C261 C262 8(3) . . . . ?
C254 C255 C261 C262 -179.8(16) . . . . ?
C255 C261 C262 C263 -2(3) . . . . ?
C261 C262 C263 C264 -1(3) . . . . ?
C262 C263 C264 C256 -3(3) . . . . ?
C255 C256 C264 C263 10(3) . . . . ?
C251 C256 C264 C263 -174.5(16) . . . . ?
N131 Ni2 N311 C312 15(7) . . . . ?
N142 Ni2 N311 C312 88.0(13) . . . . ?
N822 Ni2 N311 C312 -172.7(13) . . . . ?
N811 Ni2 N311 C312 -95.8(13) . . . . ?
N322 Ni2 N311 C312 -2.6(13) . . . . ?
N131 Ni2 N311 C316 -174(5) . . . . ?
N142 Ni2 N311 C316 -101.2(14) . . . . ?
N822 Ni2 N311 C316 -1.9(14) . . . . ?
N811 Ni2 N311 C316 75.0(14) . . . . ?
N322 Ni2 N311 C316 168.2(15) . . . . ?
C316 N311 C312 C313 -7(3) . . . . ?
Ni2 N311 C312 C313 163.8(13) . . . . ?
C316 N311 C312 C323 -171.8(16) . . . . ?
Ni2 N311 C312 C323 -1(2) . . . . ?
N311 C312 C313 C314 10(3) . . . . ?
C323 C312 C313 C314 173.1(18) . . . . ?
C312 C313 C314 C315 -7(3) . . . . ?
C313 C314 C315 C316 1(3) . . . . ?
C314 C315 C316 N311 1(3) . . . . ?
C312 N311 C316 C315 2(3) . . . . ?
Ni2 N311 C316 C315 -168.8(13) . . . . ?
C325 N321 N322 C323 -1(2) . . . . ?
C326 N321 N322 C323 -172.6(14) . . . . ?
C325 N321 N322 Ni2 -174.3(14) . . . . ?
C326 N321 N322 Ni2 14(3) . . . . ?
N131 Ni2 N322 N321 0(2) . . . . ?
N142 Ni2 N322 N321 78.4(19) . . . . ?
N822 Ni2 N322 N321 -130(2) . . . . ?
N311 Ni2 N322 N321 178(2) . . . . ?
N811 Ni2 N322 N321 -95.0(19) . . . . ?
N131 Ni2 N322 C323 -173.4(11) . . . . ?
N142 Ni2 N322 C323 -94.5(11) . . . . ?
N822 Ni2 N322 C323 57(3) . . . . ?
N311 Ni2 N322 C323 5.1(11) . . . . ?
N811 Ni2 N322 C323 92.1(11) . . . . ?
N311 C312 C323 N322 6(3) . . . . ?
C313 C312 C323 N322 -158.5(17) . . . . ?
N311 C312 C323 C324 -178.7(18) . . . . ?
C313 C312 C323 C324 17(3) . . . . ?
N321 N322 C323 C312 176.8(16) . . . . ?
Ni2 N322 C323 C312 -8(2) . . . . ?
N321 N322 C323 C324 0.2(19) . . . . ?
Ni2 N322 C323 C324 175.8(11) . . . . ?
C312 C323 C324 C325 -175.3(19) . . . . ?
N322 C323 C324 C325 1(2) . . . . ?
N322 N321 C325 C324 2(2) . . . . ?
C326 N321 C325 C324 172.1(16) . . . . ?
C323 C324 C325 N321 -1(2) . . . . ?
C325 N321 C326 C351 87(2) . . . . ?
N322 N321 C326 C351 -102.8(19) . . . . ?
N11A Ni3 N331 C336 -3.2(19) . . . . ?
N231 Ni3 N331 C336 -155(12) . . . . ?
N242 Ni3 N331 C336 -97.0(19) . . . . ?
N22A Ni3 N331 C336 74.9(19) . . . . ?
N342 Ni3 N331 C336 172(2) . . . . ?
N11A Ni3 N331 C332 -173.7(13) . . . . ?
N231 Ni3 N331 C332 35(14) . . . . ?
N242 Ni3 N331 C332 92.5(13) . . . . ?
N22A Ni3 N331 C332 -95.5(13) . . . . ?
N342 Ni3 N331 C332 2.0(13) . . . . ?
C336 N331 C332 C333 3(3) . . . . ?
Ni3 N331 C332 C333 174.3(16) . . . . ?
C336 N331 C332 C343 -172(2) . . . . ?
Ni3 N331 C332 C343 -1(2) . . . . ?
N331 C332 C333 C334 0(3) . . . . ?
C343 C332 C333 C334 174(2) . . . . ?
C332 C333 C334 C335 -2(4) . . . . ?
C333 C334 C335 C336 2(3) . . . . ?
C332 N331 C336 C335 -3(3) . . . . ?
Ni3 N331 C336 C335 -173.1(15) . . . . ?
C334 C335 C336 N331 0(3) . . . . ?
C345 N341 N342 C343 3(2) . . . . ?
C346 N341 N342 C343 -176.5(16) . . . . ?
C345 N341 N342 Ni3 177.6(13) . . . . ?
C346 N341 N342 Ni3 -1(3) . . . . ?
N11A Ni3 N342 C343 18(3) . . . . ?
N231 Ni3 N342 C343 178.5(13) . . . . ?
N242 Ni3 N342 C343 -103.1(14) . . . . ?
N22A Ni3 N342 C343 83.6(14) . . . . ?
N331 Ni3 N342 C343 -3.0(13) . . . . ?
N11A Ni3 N342 N341 -157(2) . . . . ?
N231 Ni3 N342 N341 3.6(19) . . . . ?
N242 Ni3 N342 N341 82.1(18) . . . . ?
N22A Ni3 N342 N341 -91.2(18) . . . . ?
N331 Ni3 N342 N341 -177.8(19) . . . . ?
N341 N342 C343 C344 -2(2) . . . . ?
Ni3 N342 C343 C344 -178.2(12) . . . . ?
N341 N342 C343 C332 -179.9(16) . . . . ?
Ni3 N342 C343 C332 4(2) . . . . ?
C333 C332 C343 N342 -176.8(19) . . . . ?
N331 C332 C343 N342 -2(3) . . . . ?
C333 C332 C343 C344 6(4) . . . . ?
N331 C332 C343 C344 -180(2) . . . . ?
N342 C343 C344 C345 0(2) . . . . ?
C332 C343 C344 C345 178(2) . . . . ?
C343 C344 C345 N341 1(2) . . . . ?
N342 N341 C345 C344 -2(2) . . . . ?
C346 N341 C345 C344 176.7(17) . . . . ?
N342 N341 C346 C354 -96.3(19) . . . . ?
C345 N341 C346 C354 85(2) . . . . ?
N321 C326 C351 C352 -11(2) . . . . ?
N321 C326 C351 C356 170.2(13) . . . . ?
C356 C351 C352 C353 0.0 . . . . ?
C326 C351 C352 C353 -178.6(12) . . . . ?
C351 C352 C353 C354 0.0 . . . . ?
C352 C353 C354 C355 0.0 . . . . ?
C352 C353 C354 C346 177.0(12) . . . . ?
N341 C346 C354 C353 -8.7(19) . . . . ?
N341 C346 C354 C355 168.3(12) . . . . ?
C353 C354 C355 C356 0.0 . . . . ?
C346 C354 C355 C356 -177.0(12) . . . . ?
C353 C354 C355 C361 -173.3(14) . . . . ?
C346 C354 C355 C361 9.8(16) . . . . ?
C354 C355 C356 C351 0.0 . . . . ?
C361 C355 C356 C351 173.4(14) . . . . ?
C354 C355 C356 C364 172.0(13) . . . . ?
C361 C355 C356 C364 -14.5(15) . . . . ?
C352 C351 C356 C355 0.0 . . . . ?
C326 C351 C356 C355 178.6(13) . . . . ?
C352 C351 C356 C364 -172.0(13) . . . . ?
C326 C351 C356 C364 6.6(15) . . . . ?
C356 C355 C361 C362 6(2) . . . . ?
C354 C355 C361 C362 179.6(14) . . . . ?
C355 C361 C362 C363 6(3) . . . . ?
C361 C362 C363 C364 -10(3) . . . . ?
C362 C363 C364 C356 1(3) . . . . ?
C355 C356 C364 C363 11(2) . . . . ?
C351 C356 C364 C363 -177.0(13) . . . . ?
N742 Ni4 N411 C412 -103.1(6) . . . . ?
N731 Ni4 N411 C412 178.7(5) . . . . ?
N422 Ni4 N411 C412 -5.5(5) . . . . ?
N522 Ni4 N411 C412 85.4(6) . . . . ?
N511 Ni4 N411 C412 59(18) . . . . ?
N742 Ni4 N411 C416 73.8(7) . . . . ?
N731 Ni4 N411 C416 -4.4(7) . . . . ?
N422 Ni4 N411 C416 171.4(7) . . . . ?
N522 Ni4 N411 C416 -97.6(7) . . . . ?
N511 Ni4 N411 C416 -124(18) . . . . ?
C416 N411 C412 C423 -174.0(11) . . . . ?
Ni4 N411 C412 C423 3.2(10) . . . . ?
C416 N411 C412 C413 0.0 . . . . ?
Ni4 N411 C412 C413 177.2(7) . . . . ?
C423 C412 C413 C414 174.0(11) . . . . ?
N411 C412 C413 C414 0.0 . . . . ?
C412 C413 C414 C415 0.0 . . . . ?
C413 C414 C415 C416 0.0 . . . . ?
C414 C415 C416 N411 0.0 . . . . ?
C412 N411 C416 C415 0.0 . . . . ?
Ni4 N411 C416 C415 -176.8(7) . . . . ?
C425 N421 N422 C423 0.0 . . . . ?
C426 N421 N422 C423 -174.7(13) . . . . ?
C425 N421 N422 Ni4 -171.7(9) . . . . ?
C426 N421 N422 Ni4 13.6(15) . . . . ?
N411 Ni4 N422 N421 178.5(9) . . . . ?
N742 Ni4 N422 N421 -93.6(9) . . . . ?
N731 Ni4 N422 N421 -155(2) . . . . ?
N522 Ni4 N422 N421 78.3(9) . . . . ?
N511 Ni4 N422 N421 -0.1(9) . . . . ?
N411 Ni4 N422 C423 7.1(6) . . . . ?
N742 Ni4 N422 C423 95.0(6) . . . . ?
N731 Ni4 N422 C423 34(3) . . . . ?
N522 Ni4 N422 C423 -93.2(6) . . . . ?
N511 Ni4 N422 C423 -171.5(6) . . . . ?
N411 C412 C423 C424 -179.3(8) . . . . ?
C413 C412 C423 C424 6.7(16) . . . . ?
N411 C412 C423 N422 3.1(12) . . . . ?
C413 C412 C423 N422 -170.9(6) . . . . ?
N421 N422 C423 C412 178.2(11) . . . . ?
Ni4 N422 C423 C412 -7.7(10) . . . . ?
N421 N422 C423 C424 0.0 . . . . ?
Ni4 N422 C423 C424 174.1(7) . . . . ?
C412 C423 C424 C425 -177.7(15) . . . . ?
N422 C423 C424 C425 0.0 . . . . ?
N422 N421 C425 C424 0.0 . . . . ?
C426 N421 C425 C424 174.1(14) . . . . ?
C423 C424 C425 N421 0.0 . . . . ?
N422 N421 C426 C451 -97.4(14) . . . . ?
C425 N421 C426 C451 89.2(15) . . . . ?
N622 Ni5 N431 C432 96.2(6) . . . . ?
N442 Ni5 N431 C432 6.8(5) . . . . ?
N611 Ni5 N431 C432 -51(10) . . . . ?
N911 Ni5 N431 C432 -87.4(6) . . . . ?
N922 Ni5 N431 C432 -164.4(6) . . . . ?
N622 Ni5 N431 C436 -101.4(6) . . . . ?
N442 Ni5 N431 C436 169.3(7) . . . . ?
N611 Ni5 N431 C436 111(10) . . . . ?
N911 Ni5 N431 C436 75.0(6) . . . . ?
N922 Ni5 N431 C436 -2.0(7) . . . . ?
C436 N431 C432 C443 -177.0(11) . . . . ?
Ni5 N431 C432 C443 -13.9(10) . . . . ?
C436 N431 C432 C433 0.0 . . . . ?
Ni5 N431 C432 C433 163.0(7) . . . . ?
C443 C432 C433 C434 176.6(13) . . . . ?
N431 C432 C433 C434 0.0 . . . . ?
C432 C433 C434 C435 0.0 . . . . ?
C433 C434 C435 C436 0.0 . . . . ?
C434 C435 C436 N431 0.0 . . . . ?
C432 N431 C436 C435 0.0 . . . . ?
Ni5 N431 C436 C435 -161.5(7) . . . . ?
C446 N441 N442 C443 -172.1(13) . . . . ?
C445 N441 N442 C443 0.0 . . . . ?
C446 N441 N442 Ni5 14.7(16) . . . . ?
C445 N441 N442 Ni5 -173.2(11) . . . . ?
N622 Ni5 N442 C443 -103.1(6) . . . . ?
N611 Ni5 N442 C443 178.6(6) . . . . ?
N431 Ni5 N442 C443 0.9(6) . . . . ?
N911 Ni5 N442 C443 83.7(6) . . . . ?
N922 Ni5 N442 C443 46(2) . . . . ?
N622 Ni5 N442 N441 70.0(10) . . . . ?
N611 Ni5 N442 N441 -8.4(10) . . . . ?
N431 Ni5 N442 N441 173.9(10) . . . . ?
N911 Ni5 N442 N441 -103.3(10) . . . . ?
N922 Ni5 N442 N441 -141.0(18) . . . . ?
N431 C432 C443 N442 15.4(13) . . . . ?
C433 C432 C443 N442 -161.4(7) . . . . ?
N431 C432 C443 C444 -170.4(8) . . . . ?
C433 C432 C443 C444 12.8(16) . . . . ?
N441 N442 C443 C432 175.5(12) . . . . ?
Ni5 N442 C443 C432 -9.3(11) . . . . ?
N441 N442 C443 C444 0.0 . . . . ?
Ni5 N442 C443 C444 175.2(8) . . . . ?
C432 C443 C444 C445 -174.6(15) . . . . ?
N442 C443 C444 C445 0.0 . . . . ?
C443 C444 C445 N441 0.0 . . . . ?
C446 N441 C445 C444 171.3(15) . . . . ?
N442 N441 C445 C444 0.0 . . . . ?
N442 N441 C446 C454 -97.5(15) . . . . ?
C445 N441 C446 C454 92.3(15) . . . . ?
N421 C426 C451 C452 -16.7(18) . . . . ?
N421 C426 C451 C456 163.3(11) . . . . ?
C456 C451 C452 C453 0.0 . . . . ?
C426 C451 C452 C453 -179.9(11) . . . . ?
C451 C452 C453 C454 0.0 . . . . ?
C452 C453 C454 C455 0.0 . . . . ?
C452 C453 C454 C446 177.6(11) . . . . ?
N441 C446 C454 C453 -18.9(17) . . . . ?
N441 C446 C454 C455 158.7(11) . . . . ?
C453 C454 C455 C456 0.0 . . . . ?
C446 C454 C455 C456 -177.6(11) . . . . ?
C453 C454 C455 C461 -173.7(13) . . . . ?
C446 C454 C455 C461 8.7(14) . . . . ?
C454 C455 C456 C451 0.0 . . . . ?
C461 C455 C456 C451 173.9(13) . . . . ?
C454 C455 C456 C464 172.6(12) . . . . ?
C461 C455 C456 C464 -13.6(14) . . . . ?
C452 C451 C456 C455 0.0 . . . . ?
C426 C451 C456 C455 179.9(11) . . . . ?
C452 C451 C456 C464 -172.6(12) . . . . ?
C426 C451 C456 C464 7.3(14) . . . . ?
C454 C455 C461 C462 -174.9(14) . . . . ?
C456 C455 C461 C462 11(2) . . . . ?
C455 C461 C462 C463 -7(3) . . . . ?
C461 C462 C463 C464 5(3) . . . . ?
C462 C463 C464 C456 -7(3) . . . . ?
C455 C456 C464 C463 11(2) . . . . ?
C451 C456 C464 C463 -175.9(12) . . . . ?
N411 Ni4 N511 C512 28(18) . . . . ?
N742 Ni4 N511 C512 -170.4(5) . . . . ?
N731 Ni4 N511 C512 -92.3(5) . . . . ?
N422 Ni4 N511 C512 91.7(5) . . . . ?
N522 Ni4 N511 C512 0.9(5) . . . . ?
N411 Ni4 N511 C516 -163(18) . . . . ?
N742 Ni4 N511 C516 -1.3(6) . . . . ?
N731 Ni4 N511 C516 76.8(6) . . . . ?
N422 Ni4 N511 C516 -99.2(6) . . . . ?
N522 Ni4 N511 C516 170.0(6) . . . . ?
C516 N511 C512 C523 -174.0(10) . . . . ?
Ni4 N511 C512 C523 -4.3(9) . . . . ?
C516 N511 C512 C513 0.0 . . . . ?
Ni4 N511 C512 C513 169.7(6) . . . . ?
C523 C512 C513 C514 173.5(11) . . . . ?
N511 C512 C513 C514 0.0 . . . . ?
C512 C513 C514 C515 0.0 . . . . ?
C513 C514 C515 C516 0.0 . . . . ?
C514 C515 C516 N511 0.0 . . . . ?
C512 N511 C516 C515 0.0 . . . . ?
Ni4 N511 C516 C515 -168.5(7) . . . . ?
C525 N521 N522 C523 0.0 . . . . ?
C526 N521 N522 C523 -175.2(14) . . . . ?
C525 N521 N522 Ni4 174.4(11) . . . . ?
C526 N521 N522 Ni4 -0.8(16) . . . . ?
N411 Ni4 N522 N521 8.9(11) . . . . ?
N742 Ni4 N522 N521 -131(2) . . . . ?
N731 Ni4 N522 N521 -85.4(10) . . . . ?
N422 Ni4 N522 N521 87.1(10) . . . . ?
N511 Ni4 N522 N521 -171.8(10) . . . . ?
N411 Ni4 N522 C523 -176.9(7) . . . . ?
N742 Ni4 N522 C523 44(2) . . . . ?
N731 Ni4 N522 C523 88.8(6) . . . . ?
N422 Ni4 N522 C523 -98.7(7) . . . . ?
N511 Ni4 N522 C523 2.4(6) . . . . ?
N511 C512 C523 N522 6.7(12) . . . . ?
C513 C512 C523 N522 -167.0(7) . . . . ?
N511 C512 C523 C524 174.3(8) . . . . ?
C513 C512 C523 C524 0.6(15) . . . . ?
N521 N522 C523 C512 170.3(12) . . . . ?
Ni4 N522 C523 C512 -5.7(11) . . . . ?
N521 N522 C523 C524 0.0 . . . . ?
Ni4 N522 C523 C524 -176.0(8) . . . . ?
C512 C523 C524 C525 -168.5(14) . . . . ?
N522 C523 C524 C525 0.0 . . . . ?
N522 N521 C525 C524 0.0 . . . . ?
C526 N521 C525 C524 174.7(15) . . . . ?
C523 C524 C525 N521 0.0 . . . . ?
N522 N521 C526 C551 -92.1(14) . . . . ?
C525 N521 C526 C551 93.8(15) . . . . ?
N42C Ni6 N531 C532 -99.6(7) . . . . ?
N631 Ni6 N531 C532 19(6) . . . . ?
N642 Ni6 N531 C532 89.9(6) . . . . ?
N31C Ni6 N531 C532 -177.3(7) . . . . ?
N542 Ni6 N531 C532 -0.8(6) . . . . ?
N42C Ni6 N531 C536 74.9(8) . . . . ?
N631 Ni6 N531 C536 -167(6) . . . . ?
N642 Ni6 N531 C536 -95.6(7) . . . . ?
N31C Ni6 N531 C536 -2.8(8) . . . . ?
N542 Ni6 N531 C536 173.7(8) . . . . ?
C536 N531 C532 C543 -177.8(13) . . . . ?
Ni6 N531 C532 C543 -2.8(11) . . . . ?
C536 N531 C532 C533 0.0 . . . . ?
Ni6 N531 C532 C533 174.9(7) . . . . ?
C543 C532 C533 C534 177.8(13) . . . . ?
N531 C532 C533 C534 0.0 . . . . ?
C532 C533 C534 C535 0.0 . . . . ?
C533 C534 C535 C536 0.0 . . . . ?
C534 C535 C536 N531 0.0 . . . . ?
C532 N531 C536 C535 0.0 . . . . ?
Ni6 N531 C536 C535 -174.2(8) . . . . ?
C546 N541 N542 C543 177.7(16) . . . . ?
C545 N541 N542 C543 0.0 . . . . ?
C546 N541 N542 Ni6 -4.5(18) . . . . ?
C545 N541 N542 Ni6 177.8(11) . . . . ?
N42C Ni6 N542 N541 -85.7(10) . . . . ?
N631 Ni6 N542 N541 8.1(11) . . . . ?
N642 Ni6 N542 N541 86.0(10) . . . . ?
N31C Ni6 N542 N541 -154(3) . . . . ?
N531 Ni6 N542 N541 -173.8(10) . . . . ?
N42C Ni6 N542 C543 92.0(7) . . . . ?
N631 Ni6 N542 C543 -174.2(7) . . . . ?
N642 Ni6 N542 C543 -96.3(7) . . . . ?
N31C Ni6 N542 C543 24(4) . . . . ?
N531 Ni6 N542 C543 4.0(6) . . . . ?
C533 C532 C543 N542 -171.4(7) . . . . ?
N531 C532 C543 N542 6.4(14) . . . . ?
C533 C532 C543 C544 -2.9(17) . . . . ?
N531 C532 C543 C544 174.9(9) . . . . ?
N541 N542 C543 C532 171.6(13) . . . . ?
Ni6 N542 C543 C532 -6.8(11) . . . . ?
N541 N542 C543 C544 0.0 . . . . ?
Ni6 N542 C543 C544 -178.4(8) . . . . ?
C532 C543 C544 C545 -169.1(17) . . . . ?
N542 C543 C544 C545 0.0 . . . . ?
C546 N541 C545 C544 -177.8(15) . . . . ?
N542 N541 C545 C544 0.0 . . . . ?
C543 C544 C545 N541 0.0 . . . . ?
N542 N541 C546 C554 -93.9(16) . . . . ?
C545 N541 C546 C554 83.5(16) . . . . ?
N521 C526 C551 C552 -4.2(18) . . . . ?
N521 C526 C551 C556 172.2(10) . . . . ?
C556 C551 C552 C553 0.0 . . . . ?
C526 C551 C552 C553 176.2(13) . . . . ?
C551 C552 C553 C554 0.0 . . . . ?
C552 C553 C554 C555 0.0 . . . . ?
C552 C553 C554 C546 -179.2(13) . . . . ?
N541 C546 C554 C553 -4(2) . . . . ?
N541 C546 C554 C555 176.7(11) . . . . ?
C553 C554 C555 C556 0.0 . . . . ?
C546 C554 C555 C556 179.2(13) . . . . ?
C553 C554 C555 C561 177.8(15) . . . . ?
C546 C554 C555 C561 -3.0(16) . . . . ?
C554 C555 C556 C564 178.5(14) . . . . ?
C561 C555 C556 C564 0.6(16) . . . . ?
C554 C555 C556 C551 0.0 . . . . ?
C561 C555 C556 C551 -177.9(14) . . . . ?
C552 C551 C556 C564 -178.5(13) . . . . ?
C526 C551 C556 C564 5.0(15) . . . . ?
C552 C551 C556 C555 0.0 . . . . ?
C526 C551 C556 C555 -176.5(12) . . . . ?
C554 C555 C561 C562 -178.0(15) . . . . ?
C556 C555 C561 C562 0(2) . . . . ?
C555 C561 C562 C563 1(3) . . . . ?
C561 C562 C563 C564 -2(3) . . . . ?
C555 C556 C564 C563 -2(2) . . . . ?
C551 C556 C564 C563 176.6(15) . . . . ?
C562 C563 C564 C556 3(3) . . . . ?
N622 Ni5 N611 C612 5.1(5) . . . . ?
N442 Ni5 N611 C612 95.3(6) . . . . ?
N431 Ni5 N611 C612 153(10) . . . . ?
N911 Ni5 N611 C612 -171.1(6) . . . . ?
N922 Ni5 N611 C612 -93.8(6) . . . . ?
N622 Ni5 N611 C616 170.6(7) . . . . ?
N442 Ni5 N611 C616 -99.2(6) . . . . ?
N431 Ni5 N611 C616 -42(10) . . . . ?
N911 Ni5 N611 C616 -5.6(7) . . . . ?
N922 Ni5 N611 C616 71.7(6) . . . . ?
C616 N611 C612 C623 -174.2(11) . . . . ?
Ni5 N611 C612 C623 -8.0(9) . . . . ?
C616 N611 C612 C613 0.0 . . . . ?
Ni5 N611 C612 C613 166.2(7) . . . . ?
C623 C612 C613 C614 173.8(11) . . . . ?
N611 C612 C613 C614 0.0 . . . . ?
C612 C613 C614 C615 0.0 . . . . ?
C613 C614 C615 C616 0.0 . . . . ?
C614 C615 C616 N611 0.0 . . . . ?
C612 N611 C616 C615 0.0 . . . . ?
Ni5 N611 C616 C615 -164.7(7) . . . . ?
C626 N621 N622 C623 -174.3(12) . . . . ?
C625 N621 N622 C623 0.0 . . . . ?
C626 N621 N622 Ni5 0.7(14) . . . . ?
C625 N621 N622 Ni5 175.0(10) . . . . ?
N442 Ni5 N622 C623 -102.6(6) . . . . ?
N611 Ni5 N622 C623 -1.7(6) . . . . ?
N431 Ni5 N622 C623 179.8(6) . . . . ?
N911 Ni5 N622 C623 25(3) . . . . ?
N922 Ni5 N622 C623 83.8(6) . . . . ?
N442 Ni5 N622 N621 82.6(9) . . . . ?
N611 Ni5 N622 N621 -176.4(9) . . . . ?
N431 Ni5 N622 N621 5.0(9) . . . . ?
N911 Ni5 N622 N621 -150(3) . . . . ?
N922 Ni5 N622 N621 -91.0(9) . . . . ?
C613 C612 C623 C624 4.9(15) . . . . ?
N611 C612 C623 C624 178.9(8) . . . . ?
C613 C612 C623 N622 -167.3(6) . . . . ?
N611 C612 C623 N622 6.7(12) . . . . ?
N621 N622 C623 C612 174.2(11) . . . . ?
Ni5 N622 C623 C612 -2.2(10) . . . . ?
N621 N622 C623 C624 0.0 . . . . ?
Ni5 N622 C623 C624 -176.3(7) . . . . ?
C612 C623 C624 C625 -172.6(14) . . . . ?
N622 C623 C624 C625 0.0 . . . . ?
C626 N621 C625 C624 173.5(14) . . . . ?
N622 N621 C625 C624 0.0 . . . . ?
C623 C624 C625 N621 0.0 . . . . ?
C625 N621 C626 C651 96.1(14) . . . . ?
N622 N621 C626 C651 -91.1(14) . . . . ?
N42C Ni6 N631 C632 -177.9(7) . . . . ?
N642 Ni6 N631 C632 -8.4(6) . . . . ?
N31C Ni6 N631 C632 -100.1(7) . . . . ?
N531 Ni6 N631 C632 64(6) . . . . ?
N542 Ni6 N631 C632 83.0(6) . . . . ?
N42C Ni6 N631 C636 4.5(8) . . . . ?
N642 Ni6 N631 C636 174.1(8) . . . . ?
N31C Ni6 N631 C636 82.3(8) . . . . ?
N531 Ni6 N631 C636 -114(6) . . . . ?
N542 Ni6 N631 C636 -94.6(7) . . . . ?
C636 N631 C632 C643 -179.2(12) . . . . ?
Ni6 N631 C632 C643 3.1(11) . . . . ?
C636 N631 C632 C633 0.0 . . . . ?
Ni6 N631 C632 C633 -177.7(7) . . . . ?
C643 C632 C633 C634 179.1(13) . . . . ?
N631 C632 C633 C634 0.0 . . . . ?
C632 C633 C634 C635 0.0 . . . . ?
C633 C634 C635 C636 0.0 . . . . ?
C634 C635 C636 N631 0.0 . . . . ?
C632 N631 C636 C635 0.0 . . . . ?
Ni6 N631 C636 C635 177.5(8) . . . . ?
C646 N641 N642 C643 -174.1(13) . . . . ?
C645 N641 N642 C643 0.0 . . . . ?
C646 N641 N642 Ni6 15.6(16) . . . . ?
C645 N641 N642 Ni6 -170.2(11) . . . . ?
N42C Ni6 N642 N641 -131(2) . . . . ?
N631 Ni6 N642 N641 -178.3(11) . . . . ?
N31C Ni6 N642 N641 -86.9(11) . . . . ?
N531 Ni6 N642 N641 7.0(11) . . . . ?
N542 Ni6 N642 N641 84.1(11) . . . . ?
N42C Ni6 N642 C643 59(3) . . . . ?
N631 Ni6 N642 C643 11.7(6) . . . . ?
N31C Ni6 N642 C643 103.1(7) . . . . ?
N531 Ni6 N642 C643 -163.0(7) . . . . ?
N542 Ni6 N642 C643 -85.9(7) . . . . ?
N631 C632 C643 C644 177.6(9) . . . . ?
C633 C632 C643 C644 -1.6(18) . . . . ?
N631 C632 C643 N642 7.8(13) . . . . ?
C633 C632 C643 N642 -171.3(7) . . . . ?
N641 N642 C643 C632 172.1(13) . . . . ?
Ni6 N642 C643 C632 -14.6(11) . . . . ?
N641 N642 C643 C644 0.0 . . . . ?
Ni6 N642 C643 C644 173.2(8) . . . . ?
C632 C643 C644 C645 -170.6(16) . . . . ?
N642 C643 C644 C645 0.0 . . . . ?
C646 N641 C645 C644 173.4(15) . . . . ?
N642 N641 C645 C644 0.0 . . . . ?
C643 C644 C645 N641 0.0 . . . . ?
N642 N641 C646 C654 -95.6(16) . . . . ?
C645 N641 C646 C654 91.8(17) . . . . ?
N621 C626 C651 C652 -18.3(17) . . . . ?
N621 C626 C651 C656 160.9(10) . . . . ?
C656 C651 C652 C653 0.0 . . . . ?
C626 C651 C652 C653 179.2(11) . . . . ?
C651 C652 C653 C654 0.0 . . . . ?
C652 C653 C654 C655 0.0 . . . . ?
C652 C653 C654 C646 178.8(12) . . . . ?
N641 C646 C654 C653 -11(2) . . . . ?
N641 C646 C654 C655 167.7(12) . . . . ?
C653 C654 C655 C656 0.0 . . . . ?
C646 C654 C655 C656 -178.8(13) . . . . ?
C653 C654 C655 C661 -176.0(12) . . . . ?
C646 C654 C655 C661 5.1(15) . . . . ?
C654 C655 C656 C651 0.0 . . . . ?
C661 C655 C656 C651 176.0(13) . . . . ?
C654 C655 C656 C664 175.5(12) . . . . ?
C661 C655 C656 C664 -8.5(14) . . . . ?
C652 C651 C656 C655 0.0 . . . . ?
C626 C651 C656 C655 -179.2(11) . . . . ?
C652 C651 C656 C664 -175.4(12) . . . . ?
C626 C651 C656 C664 5.4(13) . . . . ?
C656 C655 C661 C662 6(2) . . . . ?
C654 C655 C661 C662 -177.6(13) . . . . ?
C655 C661 C662 C663 -1(3) . . . . ?
C661 C662 C663 C664 -2(3) . . . . ?
C662 C663 C664 C656 0(3) . . . . ?
C655 C656 C664 C663 5.2(19) . . . . ?
C651 C656 C664 C663 -179.3(12) . . . . ?
N222 Ni1 N711 C712 68(4) . . . . ?
N111 Ni1 N711 C712 -82.1(7) . . . . ?
N211 Ni1 N711 C712 99.8(6) . . . . ?
N122 Ni1 N711 C712 -160.4(7) . . . . ?
N722 Ni1 N711 C712 12.1(6) . . . . ?
N222 Ni1 N711 C716 -123(3) . . . . ?
N111 Ni1 N711 C716 87.2(9) . . . . ?
N211 Ni1 N711 C716 -90.9(8) . . . . ?
N122 Ni1 N711 C716 9.0(9) . . . . ?
N722 Ni1 N711 C716 -178.6(9) . . . . ?
C716 N711 C712 C723 175.3(14) . . . . ?
Ni1 N711 C712 C723 -14.6(12) . . . . ?
C716 N711 C712 C713 0.0 . . . . ?
Ni1 N711 C712 C713 170.1(8) . . . . ?
C723 C712 C713 C714 -175.3(14) . . . . ?
N711 C712 C713 C714 0.0 . . . . ?
C712 C713 C714 C715 0.0 . . . . ?
C713 C714 C715 C716 0.0 . . . . ?
C714 C715 C716 N711 0.0 . . . . ?
C712 N711 C716 C715 0.0 . . . . ?
Ni1 N711 C716 C715 -168.6(10) . . . . ?
C726 N721 N722 C723 172.0(15) . . . . ?
C725 N721 N722 C723 0.0 . . . . ?
C726 N721 N722 Ni1 -26.0(17) . . . . ?
C725 N721 N722 Ni1 162.0(11) . . . . ?
N222 Ni1 N722 N721 16.7(11) . . . . ?
N711 Ni1 N722 N721 -170.3(12) . . . . ?
N111 Ni1 N722 N721 -84.5(11) . . . . ?
N211 Ni1 N722 N721 93.2(11) . . . . ?
N122 Ni1 N722 N721 -133(2) . . . . ?
N222 Ni1 N722 C723 178.1(7) . . . . ?
N711 Ni1 N722 C723 -8.9(7) . . . . ?
N111 Ni1 N722 C723 76.9(7) . . . . ?
N211 Ni1 N722 C723 -105.4(7) . . . . ?
N122 Ni1 N722 C723 28(3) . . . . ?
N711 C712 C723 C724 174.5(10) . . . . ?
C713 C712 C723 C724 -10.1(19) . . . . ?
N711 C712 C723 N722 6.8(15) . . . . ?
C713 C712 C723 N722 -177.9(7) . . . . ?
N721 N722 C723 C712 171.0(14) . . . . ?
Ni1 N722 C723 C712 4.2(12) . . . . ?
N721 N722 C723 C724 0.0 . . . . ?
Ni1 N722 C723 C724 -166.8(8) . . . . ?
C712 C723 C724 C725 -168.3(18) . . . . ?
N722 C723 C724 C725 0.0 . . . . ?
C723 C724 C725 N721 0.0 . . . . ?
C726 N721 C725 C724 -170.9(17) . . . . ?
N722 N721 C725 C724 0.0 . . . . ?
N722 N721 C726 C751 -79.2(17) . . . . ?
C725 N721 C726 C751 90.8(18) . . . . ?
N411 Ni4 N731 C732 97.5(6) . . . . ?
N742 Ni4 N731 C732 8.7(5) . . . . ?
N422 Ni4 N731 C732 72(3) . . . . ?
N522 Ni4 N731 C732 -161.7(6) . . . . ?
N511 Ni4 N731 C732 -83.9(6) . . . . ?
N411 Ni4 N731 C736 -81.8(7) . . . . ?
N742 Ni4 N731 C736 -170.5(7) . . . . ?
N422 Ni4 N731 C736 -108(3) . . . . ?
N522 Ni4 N731 C736 19.1(7) . . . . ?
N511 Ni4 N731 C736 96.8(7) . . . . ?
C736 N731 C732 C743 175.5(11) . . . . ?
Ni4 N731 C732 C743 -3.8(9) . . . . ?
C736 N731 C732 C733 0.0 . . . . ?
Ni4 N731 C732 C733 -179.3(7) . . . . ?
C743 C732 C733 C734 -175.2(11) . . . . ?
N731 C732 C733 C734 0.0 . . . . ?
C732 C733 C734 C735 0.0 . . . . ?
C733 C734 C735 C736 0.0 . . . . ?
C734 C735 C736 N731 0.0 . . . . ?
C732 N731 C736 C735 0.0 . . . . ?
Ni4 N731 C736 C735 179.2(8) . . . . ?
C745 N741 N742 C743 0.0 . . . . ?
C746 N741 N742 C743 158.1(14) . . . . ?
C745 N741 N742 Ni4 159.8(11) . . . . ?
C746 N741 N742 Ni4 -42.1(16) . . . . ?
N411 Ni4 N742 C743 -106.0(7) . . . . ?
N731 Ni4 N742 C743 -12.1(6) . . . . ?
N422 Ni4 N742 C743 176.4(7) . . . . ?
N522 Ni4 N742 C743 34(2) . . . . ?
N511 Ni4 N742 C743 74.5(6) . . . . ?
N411 Ni4 N742 N741 95.0(10) . . . . ?
N731 Ni4 N742 N741 -171.1(10) . . . . ?
N422 Ni4 N742 N741 17.3(10) . . . . ?
N522 Ni4 N742 N741 -125(2) . . . . ?
N511 Ni4 N742 N741 -84.6(9) . . . . ?
N731 C732 C743 N742 -6.9(12) . . . . ?
C733 C732 C743 N742 168.5(7) . . . . ?
N731 C732 C743 C744 172.1(9) . . . . ?
C733 C732 C743 C744 -12.6(16) . . . . ?
N741 N742 C743 C732 179.2(12) . . . . ?
Ni4 N742 C743 C732 14.2(11) . . . . ?
N741 N742 C743 C744 0.0 . . . . ?
Ni4 N742 C743 C744 -165.0(8) . . . . ?
C732 C743 C744 C745 -179.0(15) . . . . ?
N742 C743 C744 C745 0.0 . . . . ?
N742 N741 C745 C744 0.0 . . . . ?
C746 N741 C745 C744 -157.2(14) . . . . ?
C743 C744 C745 N741 0.0 . . . . ?
C745 N741 C746 C754 86.3(16) . . . . ?
N742 N741 C746 C754 -67.9(18) . . . . ?
N721 C726 C751 C752 -9.1(19) . . . . ?
N721 C726 C751 C756 169.8(11) . . . . ?
C756 C751 C752 C753 0.0 . . . . ?
C726 C751 C752 C753 178.9(12) . . . . ?
C751 C752 C753 C754 0.0 . . . . ?
C752 C753 C754 C755 0.0 . . . . ?
C752 C753 C754 C746 -179.7(13) . . . . ?
N741 C746 C754 C753 -17.7(19) . . . . ?
N741 C746 C754 C755 162.5(10) . . . . ?
C753 C754 C755 C756 0.0 . . . . ?
C746 C754 C755 C756 179.7(13) . . . . ?
C753 C754 C755 C761 -173.0(12) . . . . ?
C746 C754 C755 C761 6.7(14) . . . . ?
C754 C755 C756 C751 0.0 . . . . ?
C761 C755 C756 C751 173.0(12) . . . . ?
C754 C755 C756 C764 173.7(12) . . . . ?
C761 C755 C756 C764 -13.3(14) . . . . ?
C752 C751 C756 C755 0.0 . . . . ?
C726 C751 C756 C755 -178.8(12) . . . . ?
C752 C751 C756 C764 -173.5(13) . . . . ?
C726 C751 C756 C764 7.7(15) . . . . ?
C756 C755 C761 C762 9.2(19) . . . . ?
C754 C755 C761 C762 -177.8(12) . . . . ?
C755 C761 C762 C763 1(3) . . . . ?
C761 C762 C763 C764 -6(3) . . . . ?
C762 C763 C764 C756 2(3) . . . . ?
C755 C756 C764 C763 8(2) . . . . ?
C751 C756 C764 C763 -178.4(13) . . . . ?
N131 Ni2 N811 C812 83.3(7) . . . . ?
N142 Ni2 N811 C812 53(3) . . . . ?
N822 Ni2 N811 C812 -5.6(6) . . . . ?
N311 Ni2 N811 C812 -101.3(8) . . . . ?
N322 Ni2 N811 C812 -178.3(7) . . . . ?
N131 Ni2 N811 C816 -107.4(7) . . . . ?
N142 Ni2 N811 C816 -138(3) . . . . ?
N822 Ni2 N811 C816 163.7(8) . . . . ?
N311 Ni2 N811 C816 68.0(8) . . . . ?
N322 Ni2 N811 C816 -9.0(8) . . . . ?
C816 N811 C812 C823 -170.3(12) . . . . ?
Ni2 N811 C812 C823 -0.3(11) . . . . ?
C816 N811 C812 C813 0.0 . . . . ?
Ni2 N811 C812 C813 169.9(7) . . . . ?
C823 C812 C813 C814 170.1(13) . . . . ?
N811 C812 C813 C814 0.0 . . . . ?
C812 C813 C814 C815 0.0 . . . . ?
C813 C814 C815 C816 0.0 . . . . ?
C814 C815 C816 N811 0.0 . . . . ?
C812 N811 C816 C815 0.0 . . . . ?
Ni2 N811 C816 C815 -168.7(8) . . . . ?
C826 N821 N822 C823 -177.2(13) . . . . ?
C825 N821 N822 C823 0.0 . . . . ?
C826 N821 N822 Ni2 17.1(16) . . . . ?
C825 N821 N822 Ni2 -165.7(11) . . . . ?
N131 Ni2 N822 C823 -83.6(6) . . . . ?
N142 Ni2 N822 C823 -162.1(6) . . . . ?
N311 Ni2 N822 C823 97.1(7) . . . . ?
N811 Ni2 N822 C823 10.6(6) . . . . ?
N322 Ni2 N822 C823 46(3) . . . . ?
N131 Ni2 N822 N821 81.4(10) . . . . ?
N142 Ni2 N822 N821 2.9(10) . . . . ?
N311 Ni2 N822 N821 -97.9(10) . . . . ?
N811 Ni2 N822 N821 175.6(10) . . . . ?
N322 Ni2 N822 N821 -149(2) . . . . ?
C813 C812 C823 N822 -160.7(7) . . . . ?
N811 C812 C823 N822 9.5(13) . . . . ?
C813 C812 C823 C824 14.6(18) . . . . ?
N811 C812 C823 C824 -175.1(10) . . . . ?
N821 N822 C823 C812 176.7(12) . . . . ?
Ni2 N822 C823 C812 -14.1(11) . . . . ?
N821 N822 C823 C824 0.0 . . . . ?
Ni2 N822 C823 C824 169.2(8) . . . . ?
C812 C823 C824 C825 -175.5(16) . . . . ?
N822 C823 C824 C825 0.0 . . . . ?
C823 C824 C825 N821 0.0 . . . . ?
C826 N821 C825 C824 177.3(13) . . . . ?
N822 N821 C825 C824 0.0 . . . . ?
N822 N821 C826 C851 -99.5(15) . . . . ?
C825 N821 C826 C851 83.7(17) . . . . ?
N11B Ni7 N831 C832 109.8(5) . . . . ?
N942 Ni7 N831 C832 -145.8(5) . . . . ?
N22B Ni7 N831 C832 99(7) . . . . ?
N842 Ni7 N831 C832 22.7(5) . . . . ?
N931 Ni7 N831 C832 -68.0(5) . . . . ?
N11B Ni7 N831 C836 -88.4(6) . . . . ?
N942 Ni7 N831 C836 16.0(6) . . . . ?
N22B Ni7 N831 C836 -99(7) . . . . ?
N842 Ni7 N831 C836 -175.5(6) . . . . ?
N931 Ni7 N831 C836 93.8(6) . . . . ?
C836 N831 C832 C843 179.5(10) . . . . ?
Ni7 N831 C832 C843 -17.4(8) . . . . ?
C836 N831 C832 C833 0.0 . . . . ?
Ni7 N831 C832 C833 163.0(5) . . . . ?
C843 C832 C833 C834 -179.5(11) . . . . ?
N831 C832 C833 C834 0.0 . . . . ?
C832 C833 C834 C835 0.0 . . . . ?
C833 C834 C835 C836 0.0 . . . . ?
C834 C835 C836 N831 0.0 . . . . ?
C832 N831 C836 C835 0.0 . . . . ?
Ni7 N831 C836 C835 -160.4(6) . . . . ?
C845 N841 N842 C843 0.0 . . . . ?
C846 N841 N842 C843 164.5(11) . . . . ?
C845 N841 N842 Ni7 151.9(9) . . . . ?
C846 N841 N842 Ni7 -43.6(13) . . . . ?
N11B Ni7 N842 C843 -122.9(5) . . . . ?
N942 Ni7 N842 C843 14.3(15) . . . . ?
N22B Ni7 N842 C843 160.5(5) . . . . ?
N931 Ni7 N842 C843 59.2(5) . . . . ?
N831 Ni7 N842 C843 -23.4(5) . . . . ?
N11B Ni7 N842 N841 85.5(8) . . . . ?
N942 Ni7 N842 N841 -137.3(13) . . . . ?
N22B Ni7 N842 N841 8.9(9) . . . . ?
N931 Ni7 N842 N841 -92.4(8) . . . . ?
N831 Ni7 N842 N841 -175.0(9) . . . . ?
C833 C832 C843 N842 175.7(6) . . . . ?
N831 C832 C843 N842 -3.8(11) . . . . ?
C833 C832 C843 C844 0.6(14) . . . . ?
N831 C832 C843 C844 -178.9(7) . . . . ?
N841 N842 C843 C832 -176.2(11) . . . . ?
Ni7 N842 C843 C832 23.4(9) . . . . ?
N841 N842 C843 C844 0.0 . . . . ?
Ni7 N842 C843 C844 -160.4(6) . . . . ?
C832 C843 C844 C845 175.6(13) . . . . ?
N842 C843 C844 C845 0.0 . . . . ?
N842 N841 C845 C844 0.0 . . . . ?
C846 N841 C845 C844 -162.2(12) . . . . ?
C843 C844 C845 N841 0.0 . . . . ?
N842 N841 C846 C854 -79.9(14) . . . . ?
C845 N841 C846 C854 80.6(15) . . . . ?
N821 C826 C851 C852 0.6(19) . . . . ?
N821 C826 C851 C856 178.6(11) . . . . ?
C856 C851 C852 C853 0.0 . . . . ?
C826 C851 C852 C853 178.1(13) . . . . ?
C851 C852 C853 C854 0.0 . . . . ?
C852 C853 C854 C855 0.0 . . . . ?
C852 C853 C854 C846 -179.6(13) . . . . ?
N841 C846 C854 C853 -7.2(18) . . . . ?
N841 C846 C854 C855 173.2(10) . . . . ?
C853 C854 C855 C856 0.0 . . . . ?
C846 C854 C855 C856 179.6(13) . . . . ?
C853 C854 C855 C861 -179.8(14) . . . . ?
C846 C854 C855 C861 -0.2(15) . . . . ?
C854 C855 C856 C851 0.0 . . . . ?
C861 C855 C856 C851 179.8(13) . . . . ?
C854 C855 C856 C864 -178.3(13) . . . . ?
C861 C855 C856 C864 1.5(16) . . . . ?
C852 C851 C856 C855 0.0 . . . . ?
C826 C851 C856 C855 -178.0(13) . . . . ?
C852 C851 C856 C864 178.3(14) . . . . ?
C826 C851 C856 C864 0.2(16) . . . . ?
C854 C855 C861 C862 -177.5(14) . . . . ?
C856 C855 C861 C862 3(2) . . . . ?
C855 C861 C862 C863 -6(3) . . . . ?
C861 C862 C863 C864 6(3) . . . . ?
C862 C863 C864 C856 -1(3) . . . . ?
C855 C856 C864 C863 -2(2) . . . . ?
C851 C856 C864 C863 179.5(14) . . . . ?
N622 Ni5 N911 C912 60(3) . . . . ?
N442 Ni5 N911 C912 -172.4(6) . . . . ?
N611 Ni5 N911 C912 86.1(5) . . . . ?
N431 Ni5 N911 C912 -95.4(6) . . . . ?
N922 Ni5 N911 C912 -0.1(5) . . . . ?
N622 Ni5 N911 C916 -127(3) . . . . ?
N442 Ni5 N911 C916 0.1(6) . . . . ?
N611 Ni5 N911 C916 -101.4(6) . . . . ?
N431 Ni5 N911 C916 77.0(6) . . . . ?
N922 Ni5 N911 C916 172.3(6) . . . . ?
C916 N911 C912 C923 -179.3(10) . . . . ?
Ni5 N911 C912 C923 -6.4(9) . . . . ?
C916 N911 C912 C913 0.0 . . . . ?
Ni5 N911 C912 C913 172.9(6) . . . . ?
C923 C912 C913 C914 179.3(11) . . . . ?
N911 C912 C913 C914 0.0 . . . . ?
C912 C913 C914 C915 0.0 . . . . ?
C913 C914 C915 C916 0.0 . . . . ?
C914 C915 C916 N911 0.0 . . . . ?
C912 N911 C916 C915 0.0 . . . . ?
Ni5 N911 C916 C915 -172.0(7) . . . . ?
C925 N921 N922 C923 0.0 . . . . ?
C926 N921 N922 C923 -179.0(11) . . . . ?
C925 N921 N922 Ni5 -168.2(9) . . . . ?
C926 N921 N922 Ni5 12.8(14) . . . . ?
N622 Ni5 N922 C923 -166.4(6) . . . . ?
N442 Ni5 N922 C923 45(2) . . . . ?
N611 Ni5 N922 C923 -88.9(6) . . . . ?
N431 Ni5 N922 C923 88.7(6) . . . . ?
N911 Ni5 N922 C923 6.1(5) . . . . ?
N622 Ni5 N922 N921 1.4(9) . . . . ?
N442 Ni5 N922 N921 -147.3(18) . . . . ?
N611 Ni5 N922 N921 78.9(9) . . . . ?
N431 Ni5 N922 N921 -103.5(9) . . . . ?
N911 Ni5 N922 N921 173.9(9) . . . . ?
N911 C912 C923 C924 -172.1(8) . . . . ?
C913 C912 C923 C924 8.6(15) . . . . ?
N911 C912 C923 N922 12.1(11) . . . . ?
C913 C912 C923 N922 -167.2(6) . . . . ?
N921 N922 C923 C912 176.9(10) . . . . ?
Ni5 N922 C923 C912 -11.6(9) . . . . ?
N921 N922 C923 C924 0.0 . . . . ?
Ni5 N922 C923 C924 171.5(7) . . . . ?
C912 C923 C924 C925 -176.1(14) . . . . ?
N922 C923 C924 C925 0.0 . . . . ?
N922 N921 C925 C924 0.0 . . . . ?
C926 N921 C925 C924 178.9(13) . . . . ?
C923 C924 C925 N921 0.0 . . . . ?
C925 N921 C926 C951 17.4(17) . . . . ?
N922 N921 C926 C951 -163.8(9) . . . . ?
N11B Ni7 N931 C932 160(8) . . . . ?
N942 Ni7 N931 C932 15.9(5) . . . . ?
N22B Ni7 N931 C932 106.4(5) . . . . ?
N842 Ni7 N931 C932 -150.6(5) . . . . ?
N831 Ni7 N931 C932 -74.5(5) . . . . ?
N11B Ni7 N931 C936 -34(8) . . . . ?
N942 Ni7 N931 C936 -177.9(7) . . . . ?
N22B Ni7 N931 C936 -87.3(6) . . . . ?
N842 Ni7 N931 C936 15.7(6) . . . . ?
N831 Ni7 N931 C936 91.8(6) . . . . ?
C936 N931 C932 C943 178.8(10) . . . . ?
Ni7 N931 C932 C943 -13.7(9) . . . . ?
C936 N931 C932 C933 0.0 . . . . ?
Ni7 N931 C932 C933 167.5(6) . . . . ?
C943 C932 C933 C934 -178.7(10) . . . . ?
N931 C932 C933 C934 0.0 . . . . ?
C932 C933 C934 C935 0.0 . . . . ?
C933 C934 C935 C936 0.0 . . . . ?
C934 C935 C936 N931 0.0 . . . . ?
C932 N931 C936 C935 0.0 . . . . ?
Ni7 N931 C936 C935 -165.2(7) . . . . ?
C946 N941 N942 C943 176.3(12) . . . . ?
C945 N941 N942 C943 0.0 . . . . ?
C946 N941 N942 Ni7 -26.8(14) . . . . ?
C945 N941 N942 Ni7 156.9(10) . . . . ?
N11B Ni7 N942 N941 9.5(9) . . . . ?
N22B Ni7 N942 N941 87.0(9) . . . . ?
N842 Ni7 N942 N941 -126.0(14) . . . . ?
N931 Ni7 N942 N941 -172.2(9) . . . . ?
N831 Ni7 N942 N941 -89.5(9) . . . . ?
N11B Ni7 N942 C943 165.6(6) . . . . ?
N22B Ni7 N942 C943 -116.9(6) . . . . ?
N842 Ni7 N942 C943 30.1(15) . . . . ?
N931 Ni7 N942 C943 -16.1(5) . . . . ?
N831 Ni7 N942 C943 66.6(6) . . . . ?
C933 C932 C943 C944 -5.4(15) . . . . ?
N931 C932 C943 C944 175.9(8) . . . . ?
C933 C932 C943 N942 178.9(6) . . . . ?
N931 C932 C943 N942 0.2(11) . . . . ?
N941 N942 C943 C932 176.8(11) . . . . ?
Ni7 N942 C943 C932 14.2(10) . . . . ?
N941 N942 C943 C944 0.0 . . . . ?
Ni7 N942 C943 C944 -162.6(7) . . . . ?
C932 C943 C944 C945 -176.0(14) . . . . ?
N942 C943 C944 C945 0.0 . . . . ?
C943 C944 C945 N941 0.0 . . . . ?
C946 N941 C945 C944 -175.7(14) . . . . ?
N942 N941 C945 C944 0.0 . . . . ?
N942 N941 C946 C954 -77.3(15) . . . . ?
C945 N941 C946 C954 97.9(15) . . . . ?
N921 C926 C951 C952 -108.7(11) . . . . ?
N921 C926 C951 C956 74.3(14) . . . . ?
C956 C951 C952 C953 0.0 . . . . ?
C926 C951 C952 C953 -177.0(11) . . . . ?
C951 C952 C953 C954 0.0 . . . . ?
C952 C953 C954 C955 0.0 . . . . ?
C952 C953 C954 C946 -174.2(11) . . . . ?
N941 C946 C954 C955 176.3(11) . . . . ?
N941 C946 C954 C953 -9.6(18) . . . . ?
C953 C954 C955 C956 0.0 . . . . ?
C946 C954 C955 C956 174.0(12) . . . . ?
C953 C954 C955 C964 177.3(13) . . . . ?
C946 C954 C955 C964 -8.8(14) . . . . ?
C954 C955 C956 C951 0.0 . . . . ?
C964 C955 C956 C951 -177.2(13) . . . . ?
C954 C955 C956 C961 -178.9(12) . . . . ?
C964 C955 C956 C961 3.9(15) . . . . ?
C952 C951 C956 C955 0.0 . . . . ?
C926 C951 C956 C955 176.9(12) . . . . ?
C952 C951 C956 C961 178.8(13) . . . . ?
C926 C951 C956 C961 -4.2(15) . . . . ?
C955 C956 C961 C962 -2(2) . . . . ?
C951 C956 C961 C962 179.1(13) . . . . ?
C956 C961 C962 C963 -3(3) . . . . ?
C961 C962 C963 C964 5(3) . . . . ?
C962 C963 C964 C955 -3(3) . . . . ?
C954 C955 C964 C963 -178.5(14) . . . . ?
C956 C955 C964 C963 -1(2) . . . . ?
N231 Ni3 N11A C12A -95.3(7) . . . . ?
N242 Ni3 N11A C12A -173.4(7) . . . . ?
N22A Ni3 N11A C12A -2.0(6) . . . . ?
N331 Ni3 N11A C12A 86.0(7) . . . . ?
N342 Ni3 N11A C12A 66(3) . . . . ?
N231 Ni3 N11A C16A 89.3(7) . . . . ?
N242 Ni3 N11A C16A 11.2(7) . . . . ?
N22A Ni3 N11A C16A -177.4(7) . . . . ?
N331 Ni3 N11A C16A -89.4(8) . . . . ?
N342 Ni3 N11A C16A -110(3) . . . . ?
C16A N11A C12A C23A 176.8(12) . . . . ?
Ni3 N11A C12A C23A 1.2(11) . . . . ?
C16A N11A C12A C13A 0.0 . . . . ?
Ni3 N11A C12A C13A -175.6(7) . . . . ?
C23A C12A C13A C14A -176.4(13) . . . . ?
N11A C12A C13A C14A 0.0 . . . . ?
C12A C13A C14A C15A 0.0 . . . . ?
C13A C14A C15A C16A 0.0 . . . . ?
C14A C15A C16A N11A 0.0 . . . . ?
C12A N11A C16A C15A 0.0 . . . . ?
Ni3 N11A C16A C15A 175.2(8) . . . . ?
C26A N21A N22A C23A 172.8(15) . . . . ?
C25A N21A N22A C23A 0.0 . . . . ?
C26A N21A N22A Ni3 -2.4(19) . . . . ?
C25A N21A N22A Ni3 -175.2(13) . . . . ?
N11A Ni3 N22A C23A 2.3(6) . . . . ?
N231 Ni3 N22A C23A 92.7(7) . . . . ?
N242 Ni3 N22A C23A 48(3) . . . . ?
N331 Ni3 N22A C23A -89.4(8) . . . . ?
N342 Ni3 N22A C23A -166.2(7) . . . . ?
N11A Ni3 N22A N21A 177.4(12) . . . . ?
N231 Ni3 N22A N21A -92.2(12) . . . . ?
N242 Ni3 N22A N21A -136(2) . . . . ?
N331 Ni3 N22A N21A 85.7(12) . . . . ?
N342 Ni3 N22A N21A 8.9(12) . . . . ?
C13A C12A C23A N22A 177.6(7) . . . . ?
N11A C12A C23A N22A 1.0(14) . . . . ?
C13A C12A C23A C24A -1.6(17) . . . . ?
N11A C12A C23A C24A -178.2(9) . . . . ?
N21A N22A C23A C12A -179.4(14) . . . . ?
Ni3 N22A C23A C12A -2.6(12) . . . . ?
N21A N22A C23A C24A 0.0 . . . . ?
Ni3 N22A C23A C24A 176.8(8) . . . . ?
C12A C23A C24A C25A 179.3(16) . . . . ?
N22A C23A C24A C25A 0.0 . . . . ?
C26A N21A C25A C24A -172.1(16) . . . . ?
N22A N21A C25A C24A 0.0 . . . . ?
C23A C24A C25A N21A 0.0 . . . . ?
C25A N21A C26A C51A -27(2) . . . . ?
N22A N21A C26A C51A 161.6(11) . . . . ?
N42B Ni8 N31A C32A -58(2) . . . . ?
N11C Ni8 N31A C32A 98.7(7) . . . . ?
N22C Ni8 N31A C32A 175.4(7) . . . . ?
N31B Ni8 N31A C32A -82.5(6) . . . . ?
N42A Ni8 N31A C32A 5.7(6) . . . . ?
N42B Ni8 N31A C36A 112.5(19) . . . . ?
N11C Ni8 N31A C36A -90.5(8) . . . . ?
N22C Ni8 N31A C36A -13.8(8) . . . . ?
N31B Ni8 N31A C36A 88.2(7) . . . . ?
N42A Ni8 N31A C36A 176.5(8) . . . . ?
C36A N31A C32A C43A -177.5(13) . . . . ?
Ni8 N31A C32A C43A -6.4(11) . . . . ?
C36A N31A C32A C33A 0.0 . . . . ?
Ni8 N31A C32A C33A 171.1(8) . . . . ?
C43A C32A C33A C34A 177.2(14) . . . . ?
N31A C32A C33A C34A 0.0 . . . . ?
C32A C33A C34A C35A 0.0 . . . . ?
C33A C34A C35A C36A 0.0 . . . . ?
C34A C35A C36A N31A 0.0 . . . . ?
C32A N31A C36A C35A 0.0 . . . . ?
Ni8 N31A C36A C35A -170.4(8) . . . . ?
C46A N41A N42A C43A -174.1(17) . . . . ?
C45A N41A N42A C43A 0.0 . . . . ?
C46A N41A N42A Ni8 11(2) . . . . ?
C45A N41A N42A Ni8 -175.4(12) . . . . ?
N42B Ni8 N42A C43A 161.9(8) . . . . ?
N11C Ni8 N42A C43A -92.6(7) . . . . ?
N31A Ni8 N42A C43A -4.2(7) . . . . ?
N22C Ni8 N42A C43A -69(3) . . . . ?
N31B Ni8 N42A C43A 84.0(7) . . . . ?
N42B Ni8 N42A N41A -22.8(12) . . . . ?
N11C Ni8 N42A N41A 82.7(11) . . . . ?
N31A Ni8 N42A N41A 171.1(12) . . . . ?
N22C Ni8 N42A N41A 106(3) . . . . ?
N31B Ni8 N42A N41A -100.8(12) . . . . ?
C33A C32A C43A C44A 12.6(19) . . . . ?
N31A C32A C43A C44A -170.1(10) . . . . ?
C33A C32A C43A N42A -174.7(7) . . . . ?
N31A C32A C43A N42A 2.6(14) . . . . ?
N41A N42A C43A C32A -174.5(14) . . . . ?
Ni8 N42A C43A C32A 2.2(12) . . . . ?
N41A N42A C43A C44A 0.0 . . . . ?
Ni8 N42A C43A C44A 176.7(9) . . . . ?
C32A C43A C44A C45A 173.2(18) . . . . ?
N42A C43A C44A C45A 0.0 . . . . ?
C46A N41A C45A C44A 174.0(17) . . . . ?
N42A N41A C45A C44A 0.0 . . . . ?
C43A C44A C45A N41A 0.0 . . . . ?
C45A N41A C46A C54A -84.0(17) . . . . ?
N42A N41A C46A C54A 89.0(19) . . . . ?
N21A C26A C51A C52A 108.5(13) . . . . ?
N21A C26A C51A C56A -79.0(17) . . . . ?
C56A C51A C52A C53A 0.0 . . . . ?
C26A C51A C52A C53A 173.0(12) . . . . ?
C51A C52A C53A C54A 0.0 . . . . ?
C52A C53A C54A C55A 0.0 . . . . ?
C52A C53A C54A C46A -175.7(13) . . . . ?
N41A C46A C54A C55A 175.9(12) . . . . ?
N41A C46A C54A C53A -8(2) . . . . ?
C53A C54A C55A C56A 0.0 . . . . ?
C46A C54A C55A C56A 175.8(13) . . . . ?
C53A C54A C55A C61A -177.9(14) . . . . ?
C46A C54A C55A C61A -2.2(16) . . . . ?
C54A C55A C56A C51A 0.0 . . . . ?
C61A C55A C56A C51A 178.0(14) . . . . ?
C54A C55A C56A C64A 176.8(14) . . . . ?
C61A C55A C56A C64A -5.2(16) . . . . ?
C52A C51A C56A C55A 0.0 . . . . ?
C26A C51A C56A C55A -172.1(14) . . . . ?
C52A C51A C56A C64A -176.8(14) . . . . ?
C26A C51A C56A C64A 11.1(16) . . . . ?
C56A C55A C61A C62A 2(2) . . . . ?
C54A C55A C61A C62A -180.0(14) . . . . ?
C55A C61A C62A C63A 2(3) . . . . ?
C61A C62A C63A C64A -4(3) . . . . ?
C62A C63A C64A C56A 1(3) . . . . ?
C55A C56A C64A C63A 4(2) . . . . ?
C51A C56A C64A C63A -179.3(14) . . . . ?
N942 Ni7 N11B C12B 101.0(5) . . . . ?
N22B Ni7 N11B C12B 11.3(5) . . . . ?
N842 Ni7 N11B C12B -92.2(5) . . . . ?
N931 Ni7 N11B C12B -42(8) . . . . ?
N831 Ni7 N11B C12B -168.0(5) . . . . ?
N942 Ni7 N11B C16B -91.4(6) . . . . ?
N22B Ni7 N11B C16B 178.9(7) . . . . ?
N842 Ni7 N11B C16B 75.4(6) . . . . ?
N931 Ni7 N11B C16B 125(8) . . . . ?
N831 Ni7 N11B C16B -0.4(7) . . . . ?
C16B N11B C12B C23B 179.8(10) . . . . ?
Ni7 N11B C12B C23B -12.4(9) . . . . ?
C16B N11B C12B C13B 0.0 . . . . ?
Ni7 N11B C12B C13B 167.8(7) . . . . ?
C23B C12B C13B C14B -179.8(12) . . . . ?
N11B C12B C13B C14B 0.0 . . . . ?
C12B C13B C14B C15B 0.0 . . . . ?
C13B C14B C15B C16B 0.0 . . . . ?
C14B C15B C16B N11B 0.0 . . . . ?
C12B N11B C16B C15B 0.0 . . . . ?
Ni7 N11B C16B C15B -167.2(7) . . . . ?
C26B N21B N22B C23B 173.3(14) . . . . ?
C25B N21B N22B C23B 0.0 . . . . ?
C26B N21B N22B Ni7 -2.4(17) . . . . ?
C25B N21B N22B Ni7 -175.6(11) . . . . ?
N11B Ni7 N22B N21B 167.3(10) . . . . ?
N942 Ni7 N22B N21B 63.2(10) . . . . ?
N842 Ni7 N22B N21B -106.4(10) . . . . ?
N931 Ni7 N22B N21B -15.0(10) . . . . ?
N831 Ni7 N22B N21B 178(100) . . . . ?
N11B Ni7 N22B C23B -8.2(6) . . . . ?
N942 Ni7 N22B C23B -112.3(6) . . . . ?
N842 Ni7 N22B C23B 78.1(6) . . . . ?
N931 Ni7 N22B C23B 169.6(6) . . . . ?
N831 Ni7 N22B C23B 3(7) . . . . ?
N11B C12B C23B N22B 4.9(11) . . . . ?
C13B C12B C23B N22B -175.3(7) . . . . ?
N11B C12B C23B C24B -165.0(9) . . . . ?
C13B C12B C23B C24B 14.8(17) . . . . ?
N21B N22B C23B C12B -172.4(12) . . . . ?
Ni7 N22B C23B C12B 4.4(11) . . . . ?
N21B N22B C23B C24B 0.0 . . . . ?
Ni7 N22B C23B C24B 176.8(8) . . . . ?
C12B C23B C24B C25B 170.6(15) . . . . ?
N22B C23B C24B C25B 0.0 . . . . ?
C26B N21B C25B C24B -172.6(16) . . . . ?
N22B N21B C25B C24B 0.0 . . . . ?
C23B C24B C25B N21B 0.0 . . . . ?
C25B N21B C26B C51B -102.9(14) . . . . ?
N22B N21B C26B C51B 85.4(16) . . . . ?
N42B Ni8 N31B C32B -5.9(6) . . . . ?
N11C Ni8 N31B C32B -171(8) . . . . ?
N31A Ni8 N31B C32B 167.7(6) . . . . ?
N22C Ni8 N31B C32B -95.2(6) . . . . ?
N42A Ni8 N31B C32B 90.0(6) . . . . ?
N42B Ni8 N31B C36B -179.4(8) . . . . ?
N11C Ni8 N31B C36B 15(9) . . . . ?
N31A Ni8 N31B C36B -5.8(8) . . . . ?
N22C Ni8 N31B C36B 91.3(7) . . . . ?
N42A Ni8 N31B C36B -83.5(8) . . . . ?
C36B N31B C32B C43B 178.8(12) . . . . ?
Ni8 N31B C32B C43B 4.7(11) . . . . ?
C36B N31B C32B C33B 0.0 . . . . ?
Ni8 N31B C32B C33B -174.1(7) . . . . ?
C43B C32B C33B C34B -178.8(12) . . . . ?
N31B C32B C33B C34B 0.0 . . . . ?
C32B C33B C34B C35B 0.0 . . . . ?
C33B C34B C35B C36B 0.0 . . . . ?
C34B C35B C36B N31B 0.0 . . . . ?
C32B N31B C36B C35B 0.0 . . . . ?
Ni8 N31B C36B C35B 173.0(8) . . . . ?
C46B N41B N42B C43B -172.4(15) . . . . ?
C45B N41B N42B C43B 0.0 . . . . ?
C46B N41B N42B Ni8 14.4(17) . . . . ?
C45B N41B N42B Ni8 -173.3(10) . . . . ?
N11C Ni8 N42B N41B -1.4(11) . . . . ?
N31A Ni8 N42B N41B 154.7(17) . . . . ?
N22C Ni8 N42B N41B -78.4(10) . . . . ?
N31B Ni8 N42B N41B 179.5(10) . . . . ?
N42A Ni8 N42B N41B 92.8(10) . . . . ?
N11C Ni8 N42B C43B -174.3(7) . . . . ?
N31A Ni8 N42B C43B -18(2) . . . . ?
N22C Ni8 N42B C43B 108.7(7) . . . . ?
N31B Ni8 N42B C43B 6.6(6) . . . . ?
N42A Ni8 N42B C43B -80.1(7) . . . . ?
C33B C32B C43B N42B 179.6(6) . . . . ?
N31B C32B C43B N42B 0.8(13) . . . . ?
C33B C32B C43B C44B -1.9(18) . . . . ?
N31B C32B C43B C44B 179.3(9) . . . . ?
N41B N42B C43B C32B 179.0(13) . . . . ?
Ni8 N42B C43B C32B -6.2(11) . . . . ?
N41B N42B C43B C44B 0.0 . . . . ?
Ni8 N42B C43B C44B 174.8(8) . . . . ?
C32B C43B C44B C45B -178.6(17) . . . . ?
N42B C43B C44B C45B 0.0 . . . . ?
C46B N41B C45B C44B 172.3(15) . . . . ?
N42B N41B C45B C44B 0.0 . . . . ?
C43B C44B C45B N41B 0.0 . . . . ?
C45B N41B C46B C54B -88.0(16) . . . . ?
N42B N41B C46B C54B 83.0(17) . . . . ?
N21B C26B C51B C52B 13.8(17) . . . . ?
N21B C26B C51B C56B -167.0(10) . . . . ?
C56B C51B C52B C53B 0.0 . . . . ?
C26B C51B C52B C53B 179.2(11) . . . . ?
C51B C52B C53B C54B 0.0 . . . . ?
C52B C53B C54B C55B 0.0 . . . . ?
C52B C53B C54B C46B 178.8(12) . . . . ?
N41B C46B C54B C55B -169.4(11) . . . . ?
N41B C46B C54B C53B 11.7(19) . . . . ?
C53B C54B C55B C56B 0.0 . . . . ?
C46B C54B C55B C56B -178.9(12) . . . . ?
C53B C54B C55B C61B 178.5(12) . . . . ?
C46B C54B C55B C61B -0.3(14) . . . . ?
C54B C55B C56B C51B 0.0 . . . . ?
C61B C55B C56B C51B -178.5(12) . . . . ?
C54B C55B C56B C64B 179.3(12) . . . . ?
C61B C55B C56B C64B 0.8(14) . . . . ?
C52B C51B C56B C55B 0.0 . . . . ?
C26B C51B C56B C55B -179.1(11) . . . . ?
C52B C51B C56B C64B -179.3(12) . . . . ?
C26B C51B C56B C64B 1.5(13) . . . . ?
C54B C55B C61B C62B -176.2(13) . . . . ?
C56B C55B C61B C62B 2(2) . . . . ?
C55B C61B C62B C63B -5(3) . . . . ?
C61B C62B C63B C64B 4(3) . . . . ?
C62B C63B C64B C56B -1(2) . . . . ?
C55B C56B C64B C63B -1.6(19) . . . . ?
C51B C56B C64B C63B 177.8(12) . . . . ?
N42B Ni8 N11C C12C -92.3(6) . . . . ?
N31A Ni8 N11C C12C 93.9(6) . . . . ?
N22C Ni8 N11C C12C -4.0(6) . . . . ?
N31B Ni8 N11C C12C 73(9) . . . . ?
N42A Ni8 N11C C12C 171.4(6) . . . . ?
N42B Ni8 N11C C16C 91.4(7) . . . . ?
N31A Ni8 N11C C16C -82.4(7) . . . . ?
N22C Ni8 N11C C16C 179.7(7) . . . . ?
N31B Ni8 N11C C16C -103(9) . . . . ?
N42A Ni8 N11C C16C -4.9(7) . . . . ?
C16C N11C C12C C23C -179.5(12) . . . . ?
Ni8 N11C C12C C23C 4.0(11) . . . . ?
C16C N11C C12C C13C 0.0 . . . . ?
Ni8 N11C C12C C13C -176.5(7) . . . . ?
C23C C12C C13C C14C 179.4(13) . . . . ?
N11C C12C C13C C14C 0.0 . . . . ?
C12C C13C C14C C15C 0.0 . . . . ?
C13C C14C C15C C16C 0.0 . . . . ?
C14C C15C C16C N11C 0.0 . . . . ?
C12C N11C C16C C15C 0.0 . . . . ?
Ni8 N11C C16C C15C 176.1(8) . . . . ?
C26C N21C N22C C23C 179.8(16) . . . . ?
C25C N21C N22C C23C 0.0 . . . . ?
C26C N21C N22C Ni8 -5.4(18) . . . . ?
C25C N21C N22C Ni8 174.8(11) . . . . ?
N42B Ni8 N22C N21C -65.9(11) . . . . ?
N11C Ni8 N22C N21C -171.1(11) . . . . ?
N31A Ni8 N22C N21C 101.7(10) . . . . ?
N31B Ni8 N22C N21C 12.4(11) . . . . ?
N42A Ni8 N22C N21C 165(2) . . . . ?
N42B Ni8 N22C C23C 108.6(8) . . . . ?
N11C Ni8 N22C C23C 3.5(7) . . . . ?
N31A Ni8 N22C C23C -83.8(7) . . . . ?
N31B Ni8 N22C C23C -173.0(7) . . . . ?
N42A Ni8 N22C C23C -21(3) . . . . ?
C13C C12C C23C C24C -9.1(18) . . . . ?
N11C C12C C23C C24C 170.4(9) . . . . ?
C13C C12C C23C N22C 179.6(7) . . . . ?
N11C C12C C23C N22C -0.9(13) . . . . ?
N21C N22C C23C C12C 173.6(13) . . . . ?
Ni8 N22C C23C C12C -2.6(12) . . . . ?
N21C N22C C23C C24C 0.0 . . . . ?
Ni8 N22C C23C C24C -176.2(8) . . . . ?
C12C C23C C24C C25C -171.7(17) . . . . ?
N22C C23C C24C C25C 0.0 . . . . ?
C26C N21C C25C C24C -179.8(17) . . . . ?
N22C N21C C25C C24C 0.0 . . . . ?
C23C C24C C25C N21C 0.0 . . . . ?
C25C N21C C26C C51C 97.5(19) . . . . ?
N22C N21C C26C C51C -82.3(18) . . . . ?
N42C Ni6 N31C C32C -9.1(7) . . . . ?
N631 Ni6 N31C C32C -101.2(8) . . . . ?
N642 Ni6 N31C C32C -178.9(8) . . . . ?
N531 Ni6 N31C C32C 80.3(7) . . . . ?
N542 Ni6 N31C C32C 61(4) . . . . ?
N42C Ni6 N31C C36C 176.3(10) . . . . ?
N631 Ni6 N31C C36C 84.1(10) . . . . ?
N642 Ni6 N31C C36C 6.5(9) . . . . ?
N531 Ni6 N31C C36C -94.4(9) . . . . ?
N542 Ni6 N31C C36C -113(3) . . . . ?
C36C N31C C32C C43C 178.1(16) . . . . ?
Ni6 N31C C32C C43C 3.0(13) . . . . ?
C36C N31C C32C C33C 0.0 . . . . ?
Ni6 N31C C32C C33C -175.1(9) . . . . ?
C43C C32C C33C C34C -178.0(17) . . . . ?
N31C C32C C33C C34C 0.0 . . . . ?
C32C C33C C34C C35C 0.0 . . . . ?
C33C C34C C35C C36C 0.0 . . . . ?
C34C C35C C36C N31C 0.0 . . . . ?
C32C N31C C36C C35C 0.0 . . . . ?
Ni6 N31C C36C C35C 174.3(10) . . . . ?
C45C N41C N42C C43C 0.0 . . . . ?
C46C N41C N42C C43C -175.6(17) . . . . ?
C45C N41C N42C Ni6 -168.4(13) . . . . ?
C46C N41C N42C Ni6 16(2) . . . . ?
N631 Ni6 N42C C43C 104.5(7) . . . . ?
N642 Ni6 N42C C43C 59(3) . . . . ?
N31C Ni6 N42C C43C 13.1(8) . . . . ?
N531 Ni6 N42C C43C -80.3(8) . . . . ?
N542 Ni6 N42C C43C -157.0(8) . . . . ?
N631 Ni6 N42C N41C -87.4(12) . . . . ?
N642 Ni6 N42C N41C -133(2) . . . . ?
N31C Ni6 N42C N41C -178.8(13) . . . . ?
N531 Ni6 N42C N41C 87.8(13) . . . . ?
N542 Ni6 N42C N41C 11.1(13) . . . . ?
N31C C32C C43C N42C 9.0(17) . . . . ?
C33C C32C C43C N42C -172.9(8) . . . . ?
N31C C32C C43C C44C 177.9(11) . . . . ?
C33C C32C C43C C44C -4(2) . . . . ?
N41C N42C C43C C32C 171.5(17) . . . . ?
Ni6 N42C C43C C32C -16.7(15) . . . . ?
N41C N42C C43C C44C 0.0 . . . . ?
Ni6 N42C C43C C44C 171.9(9) . . . . ?
C32C C43C C44C C45C -170(2) . . . . ?
N42C C43C C44C C45C 0.0 . . . . ?
N42C N41C C45C C44C 0.0 . . . . ?
C46C N41C C45C C44C 175.6(17) . . . . ?
C43C C44C C45C N41C 0.0 . . . . ?
C45C N41C C46C C54C 93.5(19) . . . . ?
N42C N41C C46C C54C -91.7(19) . . . . ?
N21C C26C C51C C52C -16(3) . . . . ?
N21C C26C C51C C55C 165.9(16) . . . . ?
C55C C51C C52C C53C -7(3) . . . . ?
C26C C51C C52C C53C 174.6(17) . . . . ?
C51C C52C C53C C54C 7(3) . . . . ?
C52C C53C C54C C56C -5(3) . . . . ?
C52C C53C C54C C46C -177.5(17) . . . . ?
N41C C46C C54C C53C 0(3) . . . . ?
N41C C46C C54C C56C -172.7(15) . . . . ?
C52C C51C C55C C56C 7(2) . . . . ?
C26C C51C C55C C56C -174.9(14) . . . . ?
C52C C51C C55C C64C -173.9(13) . . . . ?
C26C C51C C55C C64C 4(2) . . . . ?
C64C C55C C56C C61C 0.0 . . . . ?
C51C C55C C56C C61C 179.2(14) . . . . ?
C64C C55C C56C C54C 174.8(14) . . . . ?
C51C C55C C56C C54C -6.0(16) . . . . ?
C53C C54C C56C C55C 5(2) . . . . ?
C46C C54C C56C C55C 177.8(12) . . . . ?
C53C C54C C56C C61C 179.9(14) . . . . ?
C46C C54C C56C C61C -7(2) . . . . ?
C55C C56C C61C C62C 0.0 . . . . ?
C54C C56C C61C C62C -174.7(15) . . . . ?
C56C C61C C62C C63C 0.0 . . . . ?
C61C C62C C63C C64C 0.0 . . . . ?
C62C C63C C64C C55C 0.0 . . . . ?
C56C C55C C64C C63C 0.0 . . . . ?
C51C C55C C64C C63C -179.2(14) . . . . ?
